data_1570463
loop_
_publ_author_name
'Tian, Yi-Qi'
'Dai, Lin-Fang'
'Mu, Wen-Lei'
'Yu, Wei-Dong'
'Yan, Jun'
'Liu, Chao'

_publ_section_title
;
 Atomically accurate site-specific ligand tailoring of highly acid- and
 alkali-resistant Ti(iv)-based metallamacrocycle for enhanced
 CO<sub>2</sub> photoreduction.
;
_journal_issue 48
_journal_name_full 'Chemical science'
_journal_page_first 14280
_journal_page_last 14289
_journal_paper_doi 10.1039/d3sc06046b
_journal_volume 14
_journal_year 2023
_chemical_formula_moiety 'C386 H468 O71 Ti16, 2(C2 H3 N)'
_chemical_formula_sum 'C390 H474 N2 O71 Ti16'
_chemical_formula_weight 7092.08
_space_group_crystal_system monoclinic
_space_group_IT_number 15
_space_group_name_Hall '-C 2yc'
_space_group_name_H-M_alt 'C 1 2/c 1'
_atom_sites_solution_hydrogens mixed
_atom_sites_solution_primary dual
_audit_creation_date 2023-08-12
_audit_creation_method
;
Olex2 1.5
(compiled 2023.03.06 svn.rbb2c1857 for OlexSys, GUI svn.r6748)
;
_audit_update_record
;
2023-08-15 deposited with the CCDC.	2023-11-29 downloaded from the CCDC.
;
_cell_angle_alpha 90
_cell_angle_beta 115.3290(10)
_cell_angle_gamma 90
_cell_formula_units_Z 4
_cell_length_a 39.0491(14)
_cell_length_b 32.3507(12)
_cell_length_c 37.9914(14)
_cell_measurement_reflns_used 9272
_cell_measurement_temperature 90.0
_cell_measurement_theta_max 51.30
_cell_measurement_theta_min 2.35
_cell_volume 43379(3)
_computing_cell_refinement 'SAINT V8.40B (?, 2016)'
_computing_data_reduction 'SAINT V8.40B (?, 2016)'
_computing_molecular_graphics 'Olex2 1.5 (Dolomanov et al., 2009)'
_computing_publication_material 'Olex2 1.5 (Dolomanov et al., 2009)'
_computing_structure_refinement 'SHELXL 2018/3 (Sheldrick, 2015)'
_computing_structure_solution 'SHELXT 2018/2 (Sheldrick, 2018)'
_diffrn_ambient_temperature 90.0
_diffrn_detector 'Bruker APEX2 area detector'
_diffrn_detector_area_resol_mean 7.9
_diffrn_detector_type 'CCD area detector'
_diffrn_measured_fraction_theta_full 0.996
_diffrn_measured_fraction_theta_max 0.996
_diffrn_measurement_device 'three-circle diffractometer'
_diffrn_measurement_device_type 'Bruker SMART APEX2 area detector'
_diffrn_measurement_method '\w and \f scans'
_diffrn_radiation_monochromator 'mirror optics'
_diffrn_radiation_probe x-ray
_diffrn_radiation_type GaK\a
_diffrn_radiation_wavelength 1.34139
_diffrn_reflns_av_R_equivalents 0.0564
_diffrn_reflns_av_unetI/netI 0.0350
_diffrn_reflns_Laue_measured_fraction_full 0.996
_diffrn_reflns_Laue_measured_fraction_max 0.996
_diffrn_reflns_limit_h_max 35
_diffrn_reflns_limit_h_min -45
_diffrn_reflns_limit_k_max 37
_diffrn_reflns_limit_k_min -35
_diffrn_reflns_limit_l_max 44
_diffrn_reflns_limit_l_min -44
_diffrn_reflns_number 302985
_diffrn_reflns_point_group_measured_fraction_full 0.996
_diffrn_reflns_point_group_measured_fraction_max 0.996
_diffrn_reflns_theta_full 51.363
_diffrn_reflns_theta_max 51.363
_diffrn_reflns_theta_min 2.350
_diffrn_source 'microfocus sealed X-ray tube'
_diffrn_source_current 2.86
_diffrn_source_power 0.1997996
_diffrn_source_type 'Incoatec I\ms'
_diffrn_source_voltage 69.86
_diffrn_standards_number 0
_exptl_absorpt_coefficient_mu 1.844
_exptl_absorpt_correction_T_max 0.7501
_exptl_absorpt_correction_T_min 0.5522
_exptl_absorpt_correction_type multi-scan
_exptl_absorpt_process_details
;
SADABS-2016/2 (Bruker,2016/2) was used for absorption correction.
wR2(int) was 0.1506 before and 0.0659 after correction.
The Ratio of minimum to maximum transmission is 0.7362.
The \l/2 correction factor is Not present.
;
_exptl_crystal_colour 'dull reddish red'
_exptl_crystal_colour_lustre dull
_exptl_crystal_colour_modifier reddish
_exptl_crystal_colour_primary red
_exptl_crystal_density_diffrn 1.086
_exptl_crystal_description block
_exptl_crystal_F_000 14992
_exptl_crystal_size_max 0.5
_exptl_crystal_size_mid 0.4
_exptl_crystal_size_min 0.3
_refine_diff_density_max 1.891
_refine_diff_density_min -1.028
_refine_diff_density_rms 0.092
_refine_ls_extinction_method none
_refine_ls_goodness_of_fit_ref 1.072
_refine_ls_hydrogen_treatment constr
_refine_ls_matrix_type full
_refine_ls_number_parameters 2422
_refine_ls_number_reflns 35755
_refine_ls_number_restraints 366
_refine_ls_restrained_S_all 1.097
_refine_ls_R_factor_all 0.1127
_refine_ls_R_factor_gt 0.0971
_refine_ls_shift/su_max 0.001
_refine_ls_shift/su_mean 0.000
_refine_ls_structure_factor_coef Fsqd
_refine_ls_weighting_details 'w=1/[\s^2^(Fo^2^)+(0.1953P)^2^+92.0210P] where P=(Fo^2^+2Fc^2^)/3'
_refine_ls_weighting_scheme calc
_refine_ls_wR_factor_gt 0.2887
_refine_ls_wR_factor_ref 0.3070
_reflns_Friedel_coverage 0.000
_reflns_number_gt 27444
_reflns_number_total 35755
_reflns_threshold_expression 'I > 2\s(I)'
_cod_data_source_file d3sc06046b2.cif
_cod_data_source_block Ti16L4-1-postcatalysis
_cod_depositor_comments 'Adding full bibliography for 1570454--1570469.cif.'
_cod_database_code 1570463
_shelx_shelxl_version_number 2018/3
_shelx_space_group_comment
;
The symmetry employed for this shelxl refinement is uniquely defined
by the following loop, which should always be used as a source of
symmetry information in preference to the above space-group names.
They are only intended as comments.
;
_shelx_estimated_absorpt_t_max 0.608
_shelx_estimated_absorpt_t_min 0.459
_olex2_refinement_description
;
1. Fixed Uiso
 At 1.2 times of:
  All C(H) groups, All C(H,H) groups
 At 1.5 times of:
  All C(H,H,H) groups
2. Restrained distances
 C139-C33
 1.45 with sigma of 0.01
 O7-C33
 1.45 with sigma of 0.01
 Ti2-C33
 2.8 with sigma of 0.01
 O15-C33
 1.45 with sigma of 0.01
 C212-C213 = C213-C214
 1.5 with sigma of 0.02
 C209-C210 = C210-C211
 1.5 with sigma of 0.02
 C5-C159
 1.45 with sigma of 0.01
 C191-C175 \\sim C191-C56
 with sigma of 0.02
 C175-C171 \\sim C56-C173
 with sigma of 0.02
 C191-C11 \\sim C191-C89
 with sigma of 0.02
 C191-C171 \\sim C191-C173
 with sigma of 0.02
 C159-C4 \\sim C159-C5
 with sigma of 0.02
 C159-C6 \\sim C159-C1
 with sigma of 0.02
 C159-C2 \\sim C159-C3
 with sigma of 0.02
3. Uiso/Uaniso restraints and constraints
Ti2: within 2A with sigma of 0.01 and sigma for terminal atoms of 0.02 within 2A
C1 \\sim C2 \\sim C3 \\sim C4 \\sim C5 \\sim C6: within 2A with sigma of 0.01
and sigma for terminal atoms of 0.02 within 2A
Uanis(O29) \\sim Ueq, Uanis(C33) \\sim Ueq, Uanis(C191) \\sim Ueq, Uanis(C143)
\\sim Ueq, Uanis(C159) \\sim Ueq, Uanis(C31) \\sim Ueq, Uanis(C167) \\sim Ueq,
Uanis(C121) \\sim Ueq, Uanis(C123) \\sim Ueq, Uanis(C91) \\sim Ueq, Uanis(C63)
\\sim Ueq, Uanis(C127) \\sim Ueq, Uanis(C179) \\sim Ueq, Uanis(C171) \\sim Ueq,
Uanis(C175) \\sim Ueq, Uanis(C11) \\sim Ueq, Uanis(C129) \\sim Ueq, Uanis(C137)
\\sim Ueq, Uanis(C187) \\sim Ueq, Uanis(C147) \\sim Ueq, Uanis(C21) \\sim Ueq,
Uanis(C81) \\sim Ueq, Uanis(C165) \\sim Ueq, Uanis(C215) \\sim Ueq, Uanis(C164)
\\sim Ueq, Uanis(C89) \\sim Ueq, Uanis(C56) \\sim Ueq, Uanis(O25) \\sim Ueq,
Uanis(O29) \\sim Ueq, Uanis(O15) \\sim Ueq, Uanis(C61) \\sim Ueq, Uanis(C39)
\\sim Ueq, Uanis(C173) \\sim Ueq, Uanis(C135) \\sim Ueq, Uanis(C1) \\sim Ueq,
Uanis(C2) \\sim Ueq, Uanis(C3) \\sim Ueq, Uanis(C4) \\sim Ueq, Uanis(C5) \\sim
Ueq, Uanis(C6) \\sim Ueq, Uanis(O29) \\sim Ueq, Uanis(O29A) \\sim Ueq: with
sigma of 0.01 and sigma for terminal atoms of 0.02
Uanis(C209) \\sim Ueq, Uanis(C210) \\sim Ueq, Uanis(C211) \\sim Ueq,
Uanis(C214) \\sim Ueq, Uanis(C213) \\sim Ueq, Uanis(C212) \\sim Ueq: with sigma
of 0.005 and sigma for terminal atoms of 0.01
4. Rigid body (RIGU) restrains
 Ti6, O27, C212, C213, C214
 with sigma for 1-2 distances of 0.001 and sigma for 1-3 distances of 0.001
 O37, C211, C210, C209, Ti2
 with sigma for 1-2 distances of 0.001 and sigma for 1-3 distances of 0.001
5. Others
 Sof(C21)=Sof(H21D)=Sof(H21E)=Sof(H21F)=1-FVAR(1)
 Sof(C167)=Sof(H16O)=Sof(H16P)=Sof(H16Q)=FVAR(1)
 Sof(C95)=Sof(H95A)=Sof(H95B)=Sof(H95C)=1-FVAR(2)
 Sof(C189)=Sof(H18J)=Sof(H18K)=Sof(H18L)=FVAR(2)
 Sof(C81)=Sof(H81A)=Sof(H81B)=Sof(H81C)=1-FVAR(3)
 Sof(C215)=Sof(H21A)=Sof(H21B)=Sof(H21C)=FVAR(3)
 Sof(C164)=Sof(H16D)=Sof(H16E)=Sof(H16F)=1-FVAR(4)
 Sof(C162)=Sof(H16A)=Sof(H16B)=Sof(H16C)=FVAR(4)
 Sof(C165)=Sof(H16L)=Sof(H16M)=Sof(H16N)=1-FVAR(5)
 Sof(C163)=Sof(H16I)=Sof(H16J)=Sof(H16K)=FVAR(5)
 Sof(C56)=Sof(H56A)=Sof(H56B)=Sof(H56C)=Sof(C173)=Sof(H17K)=Sof(H17L)=
 Sof(H17M)=Sof(C89)=Sof(H89A)=Sof(H89B)=Sof(H89C)=1-FVAR(6)
 Sof(C171)=Sof(H17H)=Sof(H17I)=Sof(H17J)=Sof(C175)=Sof(H17N)=Sof(H17O)=
 Sof(H17P)=Sof(C11)=Sof(H11J)=Sof(H11K)=Sof(H11L)=FVAR(6)
 Sof(C61)=Sof(H61A)=Sof(H61B)=Sof(H61C)=1-FVAR(7)
 Sof(C121)=Sof(H12A)=Sof(H12B)=Sof(H12C)=FVAR(7)
 Sof(C1)=Sof(H1A)=Sof(H1B)=Sof(H1C)=Sof(C3)=Sof(H3A)=Sof(H3B)=Sof(H3C)=Sof(C5)=
 Sof(H5A)=Sof(H5B)=Sof(H5C)=1-FVAR(8)
 Sof(C2)=Sof(H2A)=Sof(H2B)=Sof(H2C)=Sof(C6)=Sof(H6A)=Sof(H6B)=Sof(H6C)=Sof(C4)=
 Sof(H4A)=Sof(H4B)=Sof(H4C)=FVAR(8)
 Sof(O29A)=1-FVAR(9)
 Sof(O29)=FVAR(9)
 Fixed Sof: O7(0.5) O15(0.5) O31(0.5) C33(0.5) O133(0.5) C135(0.5) C17(0.5)
 H17E(0.5) H17F(0.5) H17G(0.5) C139(0.5) H13F(0.5) H13G(0.5) H13H(0.5) O37(0.5)
 C209(0.5) H20P(0.5) H20Q(0.5) H20R(0.5) C210(0.5) C212(0.5) H21G(0.5)
 H21H(0.5) H21I(0.5) C214(0.5) H21J(0.5) H21K(0.5) H21L(0.5) C211(0.5)
 H21M(0.5) H21N(0.5) H21O(0.5) C213(0.5)
6.a Riding coordinates:
 C169(H16R,H16S,H16T), C209(H20P,H20Q,H20R)
6.b Ternary CH refined with riding coordinates:
 C39(H39), C208(H208)
6.c Secondary CH2 refined with riding coordinates:
 C26(H26A,H26B), C34(H34A,H34B), C38(H38A,H38B), C48(H48A,H48B), C62(H62A,
 H62B), C82(H82A,H82B), C94(H94A,H94B), C130(H13A,H13B), C142(H14A,H14B),
 C144(H14C,H14D), C170(H17A,H17B), C176(H17C,H17D), C151(H15A,H15B), C157(H15C,
 H15D), C161(H16G,H16H), C87(H87A,H87B)
6.d Aromatic/amide H refined with riding coordinates:
 C14(H14), C36(H36), C54(H54), C70(H70), C76(H76), C80(H80), C88(H88),
 C100(H100), C102(H102), C114(H114), C120(H120), C122(H122), C132(H132),
 C136(H136), C146(H146), C150(H150), C156(H156), C158(H158), C160(H160),
 C168(H168), C174(H174), C9(H9), C73(H73), C155(H155), C41(H41), C83(H83),
 C43(H43), C45(H45), C181(H181), C187(H187), C99(H99), C203(H203)
6.e Idealised Me refined as rotating group:
 C56(H56A,H56B,H56C), C162(H16A,H16B,H16C), C164(H16D,H16E,H16F), C180(H18A,
 H18B,H18C), C182(H18D,H18E,H18F), C188(H18G,H18H,H18I), C190(H19A,H19B,H19C),
 C192(H19D,H19E,H19F), C196(H19G,H19H,H19I), C198(H19J,H19K,H19L), C200(H20A,
 H20B,H20C), C202(H20D,H20E,H20F), C105(H10A,H10B,H10C), C107(H10D,H10E,H10F),
 C27(H27A,H27B,H27C), C109(H10G,H10H,H10I), C111(H11A,H11B,H11C), C113(H11D,
 H11E,H11F), C57(H57A,H57B,H57C), C115(H11G,H11H,H11I), C29(H29A,H29B,H29C),
 C59(H59A,H59B,H59C), C121(H12A,H12B,H12C), C61(H61A,H61B,H61C), C123(H12D,H12E,
 H12F), C31(H31A,H31B,H31C), C63(H63A,H63B,H63C), C127(H12G,H12H,H12I),
 C129(H12J,H12K,H12L), C17(H17E,H17F,H17G), C137(H13C,H13D,H13E), C139(H13F,
 H13G,H13H), C141(H14E,H14F,H14G), C143(H14H,H14I,H14J), C75(H75A,H75B,H75C),
 C215(H21A,H21B,H21C), C81(H81A,H81B,H81C), C163(H16I,H16J,H16K), C165(H16L,
 H16M,H16N), C167(H16O,H16P,H16Q), C21(H21D,H21E,H21F), C171(H17H,H17I,H17J),
 C173(H17K,H17L,H17M), C175(H17N,H17O,H17P), C11(H11J,H11K,H11L), C89(H89A,H89B,
 H89C), C179(H17Q,H17R,H17S), C91(H91A,H91B,H91C), C189(H18J,H18K,H18L),
 C95(H95A,H95B,H95C), C112(H11M,H11N,H11O), C193(H19M,H19N,H19O), C97(H97A,H97B,
 H97C), C195(H19P,H19Q,H19R), C25(H25A,H25B,H25C), C201(H20G,H20H,H20I),
 C101(H10J,H10K,H10L), C51(H51A,H51B,H51C), C205(H20J,H20K,H20L), C103(H10M,
 H10N,H10O), C207(H20M,H20N,H20O), C212(H21G,H21H,H21I), C214(H21J,H21K,H21L),
 C211(H21M,H21N,H21O), C2(H2A,H2B,H2C), C6(H6A,H6B,H6C), C4(H4A,H4B,H4C),
 C1(H1A,H1B,H1C), C3(H3A,H3B,H3C), C5(H5A,H5B,H5C)
;
_smtbx_masks_void_probe_radius 1.2
_smtbx_masks_void_truncation_radius 1.2
_olex2_submission_special_instructions 'No special instructions were received'

loop_
_space_group_symop_operation_xyz
'x, y, z'
'-x, y, -z+1/2'
'x+1/2, y+1/2, z'
'-x+1/2, y+1/2, -z+1/2'
'-x, -y, -z'
'x, -y, z-1/2'
'-x+1/2, -y+1/2, -z'
'x+1/2, -y+1/2, z-1/2'

loop_
_atom_site_label
_atom_site_type_symbol
_atom_site_fract_x
_atom_site_fract_y
_atom_site_fract_z
_atom_site_U_iso_or_equiv
_atom_site_adp_type
_atom_site_occupancy
_atom_site_site_symmetry_order
_atom_site_calc_flag
_atom_site_refinement_flags_posn
_atom_site_refinement_flags_adp
_atom_site_refinement_flags_occupancy
_atom_site_disorder_assembly
_atom_site_disorder_group
Ti1 Ti 0.52789(2) 0.46154(3) 0.69447(2) 0.0567(2) Uani 1 1 d . . . . .
Ti2 Ti 0.60841(3) 0.41804(4) 0.73173(2) 0.0846(4) Uani 1 1 d D . . . .
Ti3 Ti 0.56608(3) 0.39048(3) 0.64668(3) 0.0702(3) Uani 1 1 d . . . . .
Ti4 Ti 0.64087(2) 0.33586(3) 0.68826(2) 0.0529(2) Uani 1 1 d . . . . .
Ti5 Ti 0.59609(2) 0.17573(3) 0.63856(2) 0.0519(2) Uani 1 1 d . . . . .
Ti6 Ti 0.61820(3) 0.12678(3) 0.71649(2) 0.0666(3) Uani 1 1 d . . . . .
Ti7 Ti 0.54499(2) 0.08833(3) 0.65546(2) 0.0575(2) Uani 1 1 d . . . . .
Ti8 Ti 0.56524(2) 0.04627(3) 0.73811(2) 0.0506(2) Uani 1 1 d . . . . .
O1 O 0.52658(8) 0.00542(9) 0.74447(8) 0.0511(7) Uani 1 1 d . . . . .
O4 O 0.63277(8) 0.22241(10) 0.63624(8) 0.0533(7) Uani 1 1 d . . . . .
O6 O 0.57722(8) 0.13641(10) 0.66215(8) 0.0542(7) Uani 1 1 d . . . . .
O8 O 0.51344(8) 0.42097(9) 0.72910(8) 0.0516(7) Uani 1 1 d . . . . .
O10 O 0.67379(8) 0.31726(10) 0.73630(8) 0.0549(7) Uani 1 1 d . . . . .
O12 O 0.57918(8) 0.09072(10) 0.71554(8) 0.0544(7) Uani 1 1 d . . . . .
O14 O 0.53051(8) 0.03960(10) 0.67800(8) 0.0563(8) Uani 1 1 d . . . . .
O16 O 0.65069(8) 0.28770(11) 0.65621(8) 0.0561(8) Uani 1 1 d . . . . .
O18 O 0.64369(8) 0.15930(11) 0.68973(8) 0.0567(8) Uani 1 1 d . . . . .
O20 O 0.60372(8) 0.28953(10) 0.68915(8) 0.0537(7) Uani 1 1 d . . . . .
O22 O 0.58688(8) 0.22378(10) 0.67015(8) 0.0527(7) Uani 1 1 d . . . . .
O24 O 0.55430(9) 0.19499(10) 0.59692(8) 0.0561(7) Uani 1 1 d . . . . .
O26 O 0.61073(9) 0.37390(10) 0.69902(8) 0.0594(8) Uani 1 1 d . . . . .
O28 O 0.67653(9) 0.36580(10) 0.68185(8) 0.0578(8) Uani 1 1 d . . . . .
O30 O 0.60073(9) 0.35561(11) 0.63283(8) 0.0589(8) Uani 1 1 d . . . . .
O32 O 0.55558(9) 0.41955(10) 0.68539(8) 0.0586(8) Uani 1 1 d . . . . .
O34 O 0.59203(8) 0.00263(10) 0.73436(9) 0.0593(8) Uani 1 1 d . . . . .
O36 O 0.59459(8) 0.05318(10) 0.79017(8) 0.0569(8) Uani 1 1 d . . . . .
O9 O 0.58233(10) 0.46799(11) 0.73986(9) 0.0650(9) Uani 1 1 d . . . . .
O19 O 0.61108(9) 0.14507(11) 0.60886(8) 0.0592(8) Uani 1 1 d . . . . .
O5 O 0.51262(9) 0.50261(9) 0.72846(9) 0.0587(8) Uani 1 1 d . . . . .
O21 O 0.47948(10) 0.45330(10) 0.65773(9) 0.0667(9) Uani 1 1 d . . . . .
O11 O 0.50185(8) 0.11773(12) 0.64637(9) 0.0643(9) Uani 1 1 d . . . . .
O23 O 0.53565(12) 0.50539(11) 0.67042(9) 0.0754(10) Uani 1 1 d . . . . .
O3 O 0.52883(12) 0.07005(12) 0.60746(10) 0.0760(10) Uani 1 1 d . . . . .
O25 O 0.64808(16) 0.14058(15) 0.76364(11) 0.1071(17) Uani 1 1 d . U . . .
O13 O 0.54329(18) 0.42238(16) 0.60223(16) 0.1173(18) Uani 1 1 d . . . . .
O27 O 0.59017(15) 0.17607(15) 0.73023(12) 0.0991(13) Uani 1 1 d . . . . .
O7 O 0.60404(17) 0.4440(2) 0.65181(17) 0.0586(15) Uani 0.5 1 d D . P A 2
O29 O 0.6150(3) 0.3917(3) 0.77372(16) 0.060(3) Uani 0.60(2) 1 d . U P B 1
O15 O 0.6359(3) 0.4499(3) 0.7214(3) 0.092(3) Uani 0.5 1 d D U P A 2
O31 O 0.6590(2) 0.4396(3) 0.7549(3) 0.083(2) Uani 0.5 1 d . . P B 1
O2 O 0.52570(8) 0.08659(9) 0.74378(8) 0.0493(7) Uani 1 1 d . . . . .
O33 O 0.52709(11) 0.35609(14) 0.62938(13) 0.0903(13) Uani 1 1 d . . . . .
O38 O 0.64395(12) 0.08059(14) 0.70975(14) 0.0895(12) Uani 1 1 d . . . . .
O35 O 0.59449(12) 0.05273(15) 0.65967(12) 0.0887(12) Uani 1 1 d . . . . .
N1 N 0.6807(2) 0.2873(3) 0.5237(2) 0.136(3) Uani 1 1 d . . . . .
C108 C 0.500000 0.02235(19) 0.750000 0.0498(15) Uani 1 2 d S T P . .
C39 C 0.5394(3) 0.4485(3) 0.5719(3) 0.136(3) Uani 1 1 d . U . . .
H39 H 0.564910 0.451325 0.571835 0.163 Uiso 1 1 calc R U . . .
C60 C 0.68773(12) 0.19814(14) 0.79244(13) 0.0528(10) Uani 1 1 d . . . . .
C8 C 0.68229(12) 0.16578(16) 0.70168(12) 0.0558(11) Uani 1 1 d . . . . .
C10 C 0.70112(12) 0.19279(15) 0.73220(12) 0.0549(11) Uani 1 1 d . . . . .
C12 C 0.44613(13) 0.43233(15) 0.59285(13) 0.0592(12) Uani 1 1 d . . . . .
C14 C 0.71254(13) 0.21667(16) 0.82659(13) 0.0610(12) Uani 1 1 d . . . . .
H14 H 0.727067 0.239603 0.825119 0.073 Uiso 1 1 calc R U . . .
C16 C 0.71012(13) 0.34357(17) 0.79978(12) 0.0609(12) Uani 1 1 d . . . . .
C18 C 0.53251(14) 0.17820(16) 0.56144(12) 0.0595(12) Uani 1 1 d . . . . .
C20 C 0.49566(13) 0.16570(17) 0.55414(13) 0.0633(13) Uani 1 1 d . . . . .
C22 C 0.50413(13) 0.00870(17) 0.65797(13) 0.0645(13) Uani 1 1 d . . . . .
C24 C 0.50616(14) 0.31217(15) 0.57280(13) 0.0609(12) Uani 1 1 d . . . . .
C26 C 0.68115(13) 0.21528(15) 0.75281(12) 0.0551(11) Uani 1 1 d . . . . .
H26A H 0.653586 0.214833 0.735865 0.066 Uiso 1 1 calc R U . . .
H26B H 0.689372 0.244530 0.756112 0.066 Uiso 1 1 calc R U . . .
C28 C 0.45951(14) 0.46397(15) 0.61941(14) 0.0639(13) Uani 1 1 d . . . . .
C30 C 0.46487(13) 0.11648(18) 0.61752(13) 0.0638(13) Uani 1 1 d . . . . .
C32 C 0.73327(14) 0.33761(17) 0.68329(13) 0.0626(12) Uani 1 1 d . . . . .
C34 C 0.47998(14) 0.17585(18) 0.58311(13) 0.0650(13) Uani 1 1 d . . . . .
H34A H 0.501525 0.179389 0.608992 0.078 Uiso 1 1 calc R U . . .
H34B H 0.466722 0.202762 0.575755 0.078 Uiso 1 1 calc R U . . .
C36 C 0.69334(14) 0.17122(16) 0.86416(13) 0.0625(12) Uani 1 1 d . . . . .
H36 H 0.694194 0.163241 0.888592 0.075 Uiso 1 1 calc R U . . .
C38 C 0.54622(14) 0.29582(15) 0.58620(12) 0.0602(12) Uani 1 1 d . . . . .
H38A H 0.544908 0.266941 0.577097 0.072 Uiso 1 1 calc R U . . .
H38B H 0.558570 0.295431 0.615026 0.072 Uiso 1 1 calc R U . . .
C40 C 0.70050(14) 0.36130(16) 0.66435(13) 0.0611(12) Uani 1 1 d . . . . .
C42 C 0.71712(14) 0.20307(16) 0.86307(13) 0.0635(12) Uani 1 1 d . . . . .
C44 C 0.66770(14) 0.36545(17) 0.83361(13) 0.0620(12) Uani 1 1 d . . . . .
C46 C 0.63353(14) 0.14777(17) 0.59004(14) 0.0622(12) Uani 1 1 d . . . . .
C48 C 0.45138(14) 0.38741(15) 0.60644(14) 0.0611(12) Uani 1 1 d . . . . .
H48A H 0.471734 0.386585 0.633303 0.073 Uiso 1 1 calc R U . . .
H48B H 0.427741 0.378303 0.607725 0.073 Uiso 1 1 calc R U . . .
C50 C 0.63046(14) 0.04233(16) 0.81581(14) 0.0632(13) Uani 1 1 d . . . . .
C52 C 0.46580(13) 0.01728(18) 0.64616(13) 0.0647(13) Uani 1 1 d . . . . .
C54 C 0.73946(13) 0.20006(18) 0.74425(14) 0.0655(13) Uani 1 1 d . . . . .
H54 H 0.751962 0.218748 0.765148 0.079 Uiso 1 1 calc R U . . .
C56 C 0.6620(7) 0.5756(6) 0.8968(4) 0.099(6) Uani 0.46(2) 1 d D U P C 2
H56A H 0.674694 0.597622 0.915591 0.149 Uiso 0.46(2) 1 calc R U P C 2
H56B H 0.678842 0.551575 0.902513 0.149 Uiso 0.46(2) 1 calc R U P C 2
H56C H 0.638642 0.567647 0.898702 0.149 Uiso 0.46(2) 1 calc R U P C 2
C58 C 0.41758(15) 0.48324(18) 0.54164(14) 0.0710(14) Uani 1 1 d . . . . .
C62 C 0.59297(13) 0.44911(16) 0.81725(13) 0.0618(12) Uani 1 1 d . . . . .
H62A H 0.580687 0.454151 0.834880 0.074 Uiso 1 1 calc R U . . .
H62B H 0.574247 0.435191 0.793653 0.074 Uiso 1 1 calc R U . . .
C64 C 0.73984(13) 0.33243(18) 0.75542(13) 0.0623(12) Uani 1 1 d . . . . .
C66 C 0.70166(15) 0.14544(17) 0.68268(14) 0.0652(13) Uani 1 1 d . . . . .
C68 C 0.59793(15) 0.49890(17) 0.76759(13) 0.0677(13) Uani 1 1 d . . . . .
C70 C 0.75674(15) 0.33305(18) 0.66455(15) 0.0678(13) Uani 1 1 d . . . . .
H70 H 0.779398 0.317460 0.676941 0.081 Uiso 1 1 calc R U . . .
C72 C 0.60436(14) -0.05865(16) 0.77189(17) 0.0724(15) Uani 1 1 d . . . . .
C74 C 0.62630(13) 0.42063(17) 0.83728(13) 0.0616(12) Uani 1 1 d . . . . .
C76 C 0.64399(14) 0.41737(19) 0.87749(14) 0.0680(14) Uani 1 1 d . . . . .
H76 H 0.635320 0.434135 0.892562 0.082 Uiso 1 1 calc R U . . .
C78 C 0.46090(14) 0.35630(15) 0.58262(14) 0.0640(13) Uani 1 1 d . . . . .
C80 C 0.40229(14) 0.0880(2) 0.59274(14) 0.0729(15) Uani 1 1 d . . . . .
H80 H 0.385046 0.068352 0.594555 0.087 Uiso 1 1 calc R U . . .
C82 C 0.45201(14) 0.05799(19) 0.65385(14) 0.0688(14) Uani 1 1 d . . . . .
H82A H 0.430601 0.052843 0.660697 0.083 Uiso 1 1 calc R U . . .
H82B H 0.472624 0.070922 0.676735 0.083 Uiso 1 1 calc R U . . .
C84 C 0.45144(16) 0.50628(16) 0.60899(14) 0.0745(16) Uani 1 1 d . . . . .
C86 C 0.69018(16) 0.37822(16) 0.62763(13) 0.0649(13) Uani 1 1 d . . . . .
C88 C 0.74380(14) 0.3598(2) 0.82649(13) 0.0732(15) Uani 1 1 d . . . . .
H88 H 0.745149 0.369529 0.850648 0.088 Uiso 1 1 calc R U . . .
C90 C 0.67045(15) 0.13209(18) 0.60932(13) 0.0679(13) Uani 1 1 d . . . . .
C92 C 0.54708(14) 0.17347(18) 0.53373(13) 0.0671(13) Uani 1 1 d . . . . .
C94 C 0.74004(14) 0.31201(18) 0.71909(13) 0.0642(13) Uani 1 1 d . . . . .
H94A H 0.764896 0.298234 0.727192 0.077 Uiso 1 1 calc R U . . .
H94B H 0.720625 0.289923 0.710900 0.077 Uiso 1 1 calc R U . . .
C96 C 0.57660(15) -0.06125(17) 0.70047(17) 0.0707(14) Uani 1 1 d . . . . .
C98 C 0.45323(13) 0.14496(18) 0.58695(14) 0.0648(13) Uani 1 1 d . . . . .
C100 C 0.43074(16) 0.51450(17) 0.56924(15) 0.0755(16) Uani 1 1 d . . . . .
H100 H 0.425517 0.542411 0.560892 0.091 Uiso 1 1 calc R U . . .
C102 C 0.68419(13) 0.36394(19) 0.87432(13) 0.0677(14) Uani 1 1 d . . . . .
H102 H 0.703187 0.343806 0.887127 0.081 Uiso 1 1 calc R U . . .
C104 C 0.74817(17) 0.35069(19) 0.62784(15) 0.0726(15) Uani 1 1 d . . . . .
C106 C 0.38917(15) 0.1161(2) 0.56171(15) 0.0781(16) Uani 1 1 d . . . . .
C110 C 0.39339(16) 0.4954(2) 0.49849(15) 0.0797(16) Uani 1 1 d . . . . .
C114 C 0.77283(14) 0.3483(2) 0.78371(14) 0.0753(16) Uani 1 1 d . . . . .
H114 H 0.794578 0.349679 0.778577 0.090 Uiso 1 1 calc R U . . .
C116 C 0.67403(15) 0.3904(2) 0.89654(14) 0.0759(16) Uani 1 1 d . . . . .
C118 C 0.62127(16) 0.37011(16) 0.58245(13) 0.0656(13) Uani 1 1 d . . . . .
C120 C 0.69350(16) 0.1353(2) 0.58963(15) 0.0752(15) Uani 1 1 d . . . . .
H120 H 0.718625 0.124838 0.601731 0.090 Uiso 1 1 calc R U . . .
C122 C 0.74012(15) 0.1540(2) 0.69602(16) 0.0737(14) Uani 1 1 d . . . . .
H122 H 0.753534 0.140735 0.683424 0.088 Uiso 1 1 calc R U . . .
C124 C 0.49757(15) 0.34265(17) 0.59363(16) 0.0719(14) Uani 1 1 d . . . . .
C126 C 0.77579(15) 0.3625(2) 0.81964(14) 0.0824(18) Uani 1 1 d . . . . .
C128 C 0.51636(14) -0.02889(19) 0.64988(15) 0.0694(14) Uani 1 1 d . . . . .
C130 C 0.58397(16) 0.19297(19) 0.53875(14) 0.0718(14) Uani 1 1 d . . . . .
H13A H 0.588309 0.217086 0.556190 0.086 Uiso 1 1 calc R U . . .
H13B H 0.580222 0.203922 0.513023 0.086 Uiso 1 1 calc R U . . .
C132 C 0.43963(16) -0.0139(2) 0.62603(16) 0.0815(17) Uani 1 1 d . . . . .
H132 H 0.413402 -0.008711 0.617993 0.098 Uiso 1 1 calc R U . . .
C134 C 0.63923(17) 0.39474(19) 0.81553(14) 0.0720(14) Uani 1 1 d . . . . .
C136 C 0.64490(16) 0.1698(2) 0.53612(14) 0.0748(15) Uani 1 1 d . . . . .
H136 H 0.636142 0.182961 0.511445 0.090 Uiso 1 1 calc R U . . .
C138 C 0.74451(18) 0.2233(2) 0.90136(15) 0.087(2) Uani 1 1 d . . . . .
C140 C 0.43963(16) 0.3079(2) 0.52799(17) 0.0853(18) Uani 1 1 d . . . . .
C142 C 0.55862(15) -0.03875(18) 0.66232(16) 0.0736(15) Uani 1 1 d . . . . .
H14A H 0.561078 -0.055808 0.641888 0.088 Uiso 1 1 calc R U . . .
H14B H 0.572493 -0.012580 0.664368 0.088 Uiso 1 1 calc R U . . .
C144 C 0.65241(16) 0.39921(17) 0.60704(14) 0.0688(13) Uani 1 1 d . . . . .
H14C H 0.654676 0.421412 0.590229 0.083 Uiso 1 1 calc R U . . .
H14D H 0.645458 0.412257 0.626651 0.083 Uiso 1 1 calc R U . . .
C146 C 0.41511(14) 0.1439(2) 0.55984(14) 0.0720(15) Uani 1 1 d . . . . .
H146 H 0.406716 0.163411 0.539124 0.086 Uiso 1 1 calc R U . . .
C148 C 0.68055(17) 0.1538(2) 0.55185(15) 0.0786(16) Uani 1 1 d . . . . .
C150 C 0.52327(16) 0.1539(2) 0.49845(14) 0.0796(16) Uani 1 1 d . . . . .
H150 H 0.532045 0.150918 0.478804 0.096 Uiso 1 1 calc R U . . .
C152 C 0.64033(16) 0.00090(18) 0.82267(17) 0.0828(18) Uani 1 1 d . . . . .
C154 C 0.48674(16) 0.1383(2) 0.49106(15) 0.0803(16) Uani 1 1 d . . . . .
C156 C 0.6198(2) 0.5212(2) 0.83367(16) 0.091(2) Uani 1 1 d . . . . .
H156 H 0.623878 0.515569 0.859726 0.109 Uiso 1 1 calc R U . . .
C158 C 0.57701(18) -0.10404(19) 0.7029(2) 0.0871(18) Uani 1 1 d . . . . .
H158 H 0.567034 -0.119524 0.679361 0.105 Uiso 1 1 calc R U . . .
C160 C 0.48940(17) -0.0590(2) 0.63058(18) 0.0858(18) Uani 1 1 d . . . . .
H160 H 0.497636 -0.085324 0.626144 0.103 Uiso 1 1 calc R U . . .
C162 C 0.3311(3) 0.1619(5) 0.5365(4) 0.106(6) Uani 0.570(17) 1 d . . P D 1
H16A H 0.344319 0.183851 0.529426 0.159 Uiso 0.570(17) 1 calc R U P D 1
H16B H 0.335514 0.165367 0.563761 0.159 Uiso 0.570(17) 1 calc R U P D 1
H16C H 0.303904 0.163515 0.519703 0.159 Uiso 0.570(17) 1 calc R U P D 1
C164 C 0.3205(5) 0.1157(8) 0.5460(5) 0.088(6) Uani 0.430(17) 1 d . U P D 2
H16D H 0.320213 0.142843 0.557451 0.131 Uiso 0.430(17) 1 calc R U P D 2
H16E H 0.326906 0.094386 0.566153 0.131 Uiso 0.430(17) 1 calc R U P D 2
H16F H 0.295424 0.109995 0.525064 0.131 Uiso 0.430(17) 1 calc R U P D 2
C166 C 0.7072(2) 0.1570(3) 0.53166(18) 0.098(2) Uani 1 1 d . . . . .
C168 C 0.6151(2) 0.36334(19) 0.54378(15) 0.0819(17) Uani 1 1 d . . . . .
H168 H 0.630708 0.377566 0.534204 0.098 Uiso 1 1 calc R U . . .
C170 C 0.4604(2) 0.54057(17) 0.63857(16) 0.095(2) Uani 1 1 d . . . . .
H17A H 0.439130 0.560425 0.627837 0.114 Uiso 1 1 calc R U . . .
H17B H 0.459421 0.528156 0.661925 0.114 Uiso 1 1 calc R U . . .
C172 C 0.45058(19) -0.0518(3) 0.6175(2) 0.100(2) Uani 1 1 d . . . . .
C174 C 0.69181(19) 0.0644(2) 0.8604(2) 0.107(3) Uani 1 1 d . . . . .
H174 H 0.709421 0.086106 0.872313 0.128 Uiso 1 1 calc R U . . .
C176 C 0.6020(2) 0.5483(2) 0.71595(18) 0.100(2) Uani 1 1 d . . . . .
H17C H 0.623213 0.566446 0.717954 0.120 Uiso 1 1 calc R U . . .
H17D H 0.603328 0.522852 0.702125 0.120 Uiso 1 1 calc R U . . .
C178 C 0.80234(16) 0.1892(2) 0.7394(2) 0.0916(19) Uani 1 1 d . . . . .
C180 C 0.4858(2) 0.0320(2) 0.55348(18) 0.0927(19) Uani 1 1 d . . . . .
H18A H 0.471915 0.057874 0.543771 0.139 Uiso 1 1 calc R U . . .
H18B H 0.475385 0.017483 0.569401 0.139 Uiso 1 1 calc R U . . .
H18C H 0.483183 0.014486 0.531413 0.139 Uiso 1 1 calc R U . . .
C182 C 0.81938(17) 0.2174(3) 0.7740(2) 0.109(2) Uani 1 1 d . . . . .
H18D H 0.817435 0.204495 0.796432 0.163 Uiso 1 1 calc R U . . .
H18E H 0.805721 0.243740 0.768061 0.163 Uiso 1 1 calc R U . . .
H18F H 0.846099 0.222254 0.780113 0.163 Uiso 1 1 calc R U . . .
C184 C 0.5873(2) 0.3367(2) 0.51861(15) 0.0879(19) Uani 1 1 d . . . . .
C186 C 0.4074(2) 0.2884(3) 0.4915(2) 0.114(3) Uani 1 1 d . . . . .
C188 C 0.48396(18) 0.0763(2) 0.45082(18) 0.0911(19) Uani 1 1 d . . . . .
H18G H 0.509005 0.084050 0.452827 0.137 Uiso 1 1 calc R U . . .
H18H H 0.469856 0.061645 0.426254 0.137 Uiso 1 1 calc R U . . .
H18I H 0.486921 0.058341 0.472683 0.137 Uiso 1 1 calc R U . . .
C190 C 0.7241(2) 0.3595(3) 0.95781(16) 0.115(3) Uani 1 1 d . . . . .
H19A H 0.736258 0.362175 0.986234 0.172 Uiso 1 1 calc R U . . .
H19B H 0.742791 0.364447 0.947468 0.172 Uiso 1 1 calc R U . . .
H19C H 0.713611 0.331613 0.950693 0.172 Uiso 1 1 calc R U . . .
C192 C 0.4584(2) 0.1445(3) 0.41907(18) 0.112(3) Uani 1 1 d . . . . .
H19D H 0.445568 0.169677 0.421575 0.168 Uiso 1 1 calc R U . . .
H19E H 0.443272 0.131520 0.393842 0.168 Uiso 1 1 calc R U . . .
H19F H 0.483433 0.151702 0.420828 0.168 Uiso 1 1 calc R U . . .
C194 C 0.69318(19) 0.3902(3) 0.94126(16) 0.104(3) Uani 1 1 d . . . . .
C196 C 0.7218(3) 0.2428(3) 0.9217(2) 0.120(3) Uani 1 1 d . . . . .
H19G H 0.707721 0.221157 0.927970 0.180 Uiso 1 1 calc R U . . .
H19H H 0.703937 0.263123 0.904283 0.180 Uiso 1 1 calc R U . . .
H19I H 0.739170 0.256498 0.945682 0.180 Uiso 1 1 calc R U . . .
C198 C 0.7694(2) 0.1903(3) 0.9284(2) 0.137(4) Uani 1 1 d . . . . .
H19J H 0.783786 0.202087 0.954397 0.206 Uiso 1 1 calc R U . . .
H19K H 0.786993 0.179730 0.918349 0.206 Uiso 1 1 calc R U . . .
H19L H 0.753539 0.167563 0.930117 0.206 Uiso 1 1 calc R U . . .
C200 C 0.7686(2) 0.2561(3) 0.89496(18) 0.124(3) Uani 1 1 d . . . . .
H20A H 0.752817 0.280014 0.882056 0.186 Uiso 1 1 calc R U . . .
H20B H 0.780147 0.245008 0.878543 0.186 Uiso 1 1 calc R U . . .
H20C H 0.788603 0.264661 0.920111 0.186 Uiso 1 1 calc R U . . .
C202 C 0.82370(19) 0.1477(3) 0.7496(3) 0.126(3) Uani 1 1 d . . . . .
H20D H 0.850405 0.152349 0.755511 0.189 Uiso 1 1 calc R U . . .
H20E H 0.812463 0.128758 0.727497 0.189 Uiso 1 1 calc R U . . .
H20F H 0.821837 0.135659 0.772411 0.189 Uiso 1 1 calc R U . . .
C204 C 0.62731(19) 0.0525(2) 0.68440(19) 0.0908(19) Uani 1 1 d . . . . .
C206 C 0.81317(18) 0.3796(4) 0.85057(18) 0.129(4) Uani 1 1 d . . . . .
C208 C 0.5263(2) 0.0411(2) 0.57742(19) 0.094(2) Uani 1 1 d . . . . .
H208 H 0.538487 0.014860 0.590780 0.113 Uiso 1 1 calc R U . . .
C13 C 0.5656(2) 0.5698(2) 0.69235(17) 0.106(3) Uani 1 1 d . . . . .
C105 C 0.6008(3) 0.3568(3) 0.46227(19) 0.122(3) Uani 1 1 d . . . . .
H10A H 0.626639 0.345790 0.474239 0.183 Uiso 1 1 calc R U . . .
H10B H 0.600921 0.385644 0.470127 0.183 Uiso 1 1 calc R U . . .
H10C H 0.590918 0.355198 0.433855 0.183 Uiso 1 1 calc R U . . .
C53 C 0.7036(2) 0.0240(2) 0.8690(3) 0.130(4) Uani 1 1 d . . . . .
C107 C 0.6520(2) 0.0146(2) 0.6864(2) 0.108(2) Uani 1 1 d . . . . .
H10D H 0.657054 0.013948 0.663290 0.161 Uiso 1 1 calc R U . . .
H10E H 0.638660 -0.010692 0.687485 0.161 Uiso 1 1 calc R U . . .
H10F H 0.676048 0.016421 0.709834 0.161 Uiso 1 1 calc R U . . .
C27 C 0.8119(2) 0.3682(3) 0.6337(3) 0.123(3) Uani 1 1 d . . . . .
H27A H 0.825738 0.353572 0.658326 0.184 Uiso 1 1 calc R U . . .
H27B H 0.805298 0.396002 0.638926 0.184 Uiso 1 1 calc R U . . .
H27C H 0.827744 0.370141 0.619562 0.184 Uiso 1 1 calc R U . . .
C109 C 0.7422(2) 0.1830(3) 0.5574(2) 0.115(3) Uani 1 1 d . . . . .
H10G H 0.733972 0.209949 0.562650 0.172 Uiso 1 1 calc R U . . .
H10H H 0.758407 0.186971 0.543794 0.172 Uiso 1 1 calc R U . . .
H10I H 0.756576 0.168526 0.582038 0.172 Uiso 1 1 calc R U . . .
C55 C 0.6761(2) 0.2801(3) 0.5512(2) 0.104(2) Uani 1 1 d . . . . .
C111 C 0.6887(3) 0.1792(3) 0.4924(2) 0.126(3) Uani 1 1 d . . . . .
H11A H 0.667140 0.162870 0.474478 0.189 Uiso 1 1 calc R U . . .
H11B H 0.707221 0.182433 0.481599 0.189 Uiso 1 1 calc R U . . .
H11C H 0.679790 0.206463 0.496113 0.189 Uiso 1 1 calc R U . . .
C7 C 0.5945(3) -0.1727(2) 0.7390(3) 0.137(4) Uani 1 1 d . . . . .
C113 C 0.7591(3) 0.3651(3) 0.5674(2) 0.133(3) Uani 1 1 d . . . . .
H11D H 0.778764 0.365825 0.557898 0.199 Uiso 1 1 calc R U . . .
H11E H 0.750873 0.393289 0.569216 0.199 Uiso 1 1 calc R U . . .
H11F H 0.737393 0.349006 0.549300 0.199 Uiso 1 1 calc R U . . .
C57 C 0.7172(3) 0.1146(3) 0.5249(3) 0.146(4) Uani 1 1 d . . . . .
H57A H 0.735865 0.103014 0.549468 0.219 Uiso 1 1 calc R U . . .
H57B H 0.728016 0.115383 0.505888 0.219 Uiso 1 1 calc R U . . .
H57C H 0.694423 0.097314 0.514858 0.219 Uiso 1 1 calc R U . . .
C115 C 0.5900(3) -0.1894(3) 0.7720(4) 0.166(5) Uani 1 1 d . . . E 1
H11G H 0.595157 -0.219134 0.773840 0.249 Uiso 1 1 calc R U . E 1
H11H H 0.564029 -0.184575 0.768643 0.249 Uiso 1 1 calc R U . E 1
H11I H 0.607816 -0.175715 0.795813 0.249 Uiso 1 1 calc R U . E 1
C29 C 0.5264(3) 0.4874(3) 0.5738(3) 0.125(3) Uani 1 1 d . . . . .
H29A H 0.502884 0.485396 0.576958 0.188 Uiso 1 1 calc R U . . .
H29B H 0.521657 0.502381 0.549702 0.188 Uiso 1 1 calc R U . . .
H29C H 0.545511 0.502252 0.596014 0.188 Uiso 1 1 calc R U . . .
C117 C 0.7425(2) 0.0136(3) 0.9008(3) 0.146(4) Uani 1 1 d . . . . .
C59 C 0.5369(3) 0.3540(3) 0.4511(2) 0.130(3) Uani 1 1 d . . . . .
H59A H 0.532085 0.356598 0.423729 0.195 Uiso 1 1 calc R U . . .
H59B H 0.536756 0.381430 0.461956 0.195 Uiso 1 1 calc R U . . .
H59C H 0.517066 0.336870 0.453146 0.195 Uiso 1 1 calc R U . . .
C119 C 0.5195(4) 0.6823(3) 0.6765(3) 0.160(5) Uani 1 1 d . . . . .
C15 C 0.5326(2) 0.54759(19) 0.67107(16) 0.099(2) Uani 1 1 d . . . . .
C121 C 0.8417(3) 0.3341(4) 0.8635(4) 0.106(5) Uani 0.613(19) 1 d . U P F 1
H12A H 0.827247 0.311181 0.867335 0.160 Uiso 0.613(19) 1 calc R U P F 1
H12B H 0.864474 0.339037 0.887659 0.160 Uiso 0.613(19) 1 calc R U P F 1
H12C H 0.849079 0.327100 0.842595 0.160 Uiso 0.613(19) 1 calc R U P F 1
C61 C 0.8263(6) 0.3554(10) 0.8868(6) 0.115(9) Uani 0.387(19) 1 d . U P F 2
H61A H 0.809050 0.359792 0.899113 0.173 Uiso 0.387(19) 1 calc R U P F 2
H61B H 0.851869 0.364294 0.904628 0.173 Uiso 0.387(19) 1 calc R U P F 2
H61C H 0.826675 0.325963 0.880854 0.173 Uiso 0.387(19) 1 calc R U P F 2
C123 C 0.8368(3) 0.3997(3) 0.8351(2) 0.134(3) Uani 1 1 d . U . . .
H12D H 0.845833 0.379216 0.821961 0.201 Uiso 1 1 calc R U . . .
H12E H 0.858595 0.412500 0.856393 0.201 Uiso 1 1 calc R U . . .
H12F H 0.822133 0.421002 0.816391 0.201 Uiso 1 1 calc R U . . .
C31 C 0.6664(2) 0.3872(3) 0.95789(18) 0.124(3) Uani 1 1 d . U . . .
H31A H 0.654132 0.360054 0.951955 0.186 Uiso 1 1 calc R U . . .
H31B H 0.647129 0.408870 0.946847 0.186 Uiso 1 1 calc R U . . .
H31C H 0.679580 0.390783 0.986182 0.186 Uiso 1 1 calc R U . . .
C125 C 0.500000 0.06957(19) 0.750000 0.0467(14) Uani 1 2 d S T P . .
C63 C 0.7671(3) 0.0513(3) 0.9175(4) 0.181(5) Uani 1 1 d . U . . .
H63A H 0.773743 0.063529 0.897625 0.271 Uiso 1 1 calc R U . . .
H63B H 0.790234 0.043211 0.940094 0.271 Uiso 1 1 calc R U . . .
H63C H 0.753147 0.071602 0.925460 0.271 Uiso 1 1 calc R U . . .
C19 C 0.500000 0.43815(18) 0.750000 0.0473(14) Uani 1 2 d S T P . .
C127 C 0.7394(3) -0.0080(4) 0.9354(3) 0.178(5) Uani 1 1 d . U . . .
H12G H 0.730830 0.011912 0.949389 0.268 Uiso 1 1 calc R U . . .
H12H H 0.764257 -0.018942 0.953146 0.268 Uiso 1 1 calc R U . . .
H12I H 0.721159 -0.030782 0.925850 0.268 Uiso 1 1 calc R U . . .
C129 C 0.5388(4) 0.6980(4) 0.6537(3) 0.183(5) Uani 1 1 d . U . . .
H12J H 0.532095 0.680997 0.630353 0.275 Uiso 1 1 calc R U . . .
H12K H 0.566312 0.696960 0.669464 0.275 Uiso 1 1 calc R U . . .
H12L H 0.531099 0.726691 0.646028 0.275 Uiso 1 1 calc R U . . .
C65 C 0.60526(11) 0.25625(15) 0.67275(11) 0.0503(10) Uani 1 1 d . . . . .
C131 C 0.63199(12) 0.25516(15) 0.65314(11) 0.0507(10) Uani 1 1 d . . . . .
C33 C 0.6319(3) 0.4603(3) 0.68432(19) 0.079(3) Uani 0.5 1 d D U P A 2
O133 O 0.7180(4) 0.4478(5) 0.7521(5) 0.173(6) Uani 0.5 1 d . . P B 1
C67 C 0.500000 0.4857(2) 0.750000 0.0570(17) Uani 1 2 d S T P . .
C135 C 0.6910(4) 0.4664(5) 0.7608(5) 0.099(4) Uani 0.5 1 d . U P B 1
C17 C 0.7052(3) 0.4759(5) 0.8054(4) 0.098(4) Uani 0.5 1 d . . P B 1
H17E H 0.710997 0.449842 0.819996 0.147 Uiso 0.5 1 calc R U P B 1
H17F H 0.685488 0.490725 0.809674 0.147 Uiso 0.5 1 calc R U P B 1
H17G H 0.728157 0.492915 0.814313 0.147 Uiso 0.5 1 calc R U P B 1
C137 C 0.4806(4) 0.6970(3) 0.6595(3) 0.186(6) Uani 1 1 d . U . . .
H13C H 0.480381 0.727242 0.658000 0.279 Uiso 1 1 calc R U . . .
H13D H 0.468020 0.688189 0.675730 0.279 Uiso 1 1 calc R U . . .
H13E H 0.467080 0.685474 0.633265 0.279 Uiso 1 1 calc R U . . .
C69 C 0.70820(12) 0.33141(16) 0.76348(12) 0.0556(11) Uani 1 1 d . . . . .
C139 C 0.6623(4) 0.4818(5) 0.6796(4) 0.103(5) Uani 0.5 1 d D . P A 2
H13F H 0.675752 0.462319 0.670173 0.155 Uiso 0.5 1 calc R U P A 2
H13G H 0.680003 0.493185 0.704723 0.155 Uiso 0.5 1 calc R U P A 2
H13H H 0.651722 0.504247 0.660738 0.155 Uiso 0.5 1 calc R U P A 2
C35 C 0.57074(15) 0.32061(16) 0.57189(12) 0.0626(12) Uani 1 1 d . . . . .
C141 C 0.3834(3) 0.3221(3) 0.4653(2) 0.159(5) Uani 1 1 d . . . . .
H14E H 0.378446 0.343235 0.481009 0.239 Uiso 1 1 calc R U . . .
H14F H 0.359355 0.310397 0.446578 0.239 Uiso 1 1 calc R U . . .
H14G H 0.396836 0.334571 0.451306 0.239 Uiso 1 1 calc R U . . .
C71 C 0.59145(13) -0.03952(16) 0.73607(16) 0.0660(13) Uani 1 1 d . . . . .
C143 C 0.4188(3) 0.2522(4) 0.4760(3) 0.188(6) Uani 1 1 d . U . . .
H14H H 0.438944 0.259957 0.468431 0.282 Uiso 1 1 calc R U . . .
H14I H 0.396972 0.241640 0.453242 0.282 Uiso 1 1 calc R U . . .
H14J H 0.428135 0.230608 0.496066 0.282 Uiso 1 1 calc R U . . .
C9 C 0.5621(3) 0.6126(2) 0.6920(2) 0.141(4) Uani 1 1 d . . . . .
H9 H 0.584382 0.629074 0.703269 0.169 Uiso 1 1 calc R U . . .
C145 C 0.60346(14) 0.49037(17) 0.80557(13) 0.0666(13) Uani 1 1 d . . . . .
C73 C 0.42535(13) 0.44293(16) 0.55381(13) 0.0616(12) Uani 1 1 d . . . . .
H73 H 0.416237 0.421485 0.534963 0.074 Uiso 1 1 calc R U . . .
C147 C 0.5251(3) 0.6331(3) 0.6748(3) 0.132(3) Uani 1 1 d . U . . .
C37 C 0.43940(13) 0.08775(18) 0.62087(13) 0.0654(13) Uani 1 1 d . . . . .
C75 C 0.3803(3) 0.2665(3) 0.5057(3) 0.156(5) Uani 1 1 d . . . . .
H75A H 0.394708 0.246994 0.526555 0.234 Uiso 1 1 calc R U . . .
H75B H 0.360724 0.251572 0.484000 0.234 Uiso 1 1 calc R U . . .
H75C H 0.368301 0.287197 0.515698 0.234 Uiso 1 1 calc R U . . .
C149 C 0.66861(14) 0.15092(15) 0.83088(13) 0.0601(12) Uani 1 1 d . . . . .
C151 C 0.67699(13) 0.33414(18) 0.80953(12) 0.0609(12) Uani 1 1 d . . . . .
H15A H 0.654127 0.330347 0.784729 0.073 Uiso 1 1 calc R U . . .
H15B H 0.682127 0.307390 0.823515 0.073 Uiso 1 1 calc R U . . .
C153 C 0.66785(16) 0.16325(17) 0.79557(14) 0.0676(13) Uani 1 1 d . . . . .
C77 C 0.59767(14) 0.34868(16) 0.59547(12) 0.0607(12) Uani 1 1 d . . . . .
C155 C 0.71437(16) 0.37260(18) 0.60999(15) 0.0697(14) Uani 1 1 d . . . . .
H155 H 0.707690 0.384064 0.584885 0.084 Uiso 1 1 calc R U . . .
C157 C 0.61203(16) -0.03424(17) 0.80903(17) 0.0794(17) Uani 1 1 d . . . . .
H15C H 0.587420 -0.022824 0.806057 0.095 Uiso 1 1 calc R U . . .
H15D H 0.619977 -0.054517 0.830593 0.095 Uiso 1 1 calc R U . . .
C159 C 0.4199(2) -0.0827(3) 0.5914(3) 0.138(3) Uani 1 1 d D U . . .
C79 C 0.62034(15) 0.16796(19) 0.55436(13) 0.0689(14) Uani 1 1 d . . . . .
C215 C 0.3452(4) 0.1132(8) 0.4933(3) 0.104(7) Uani 0.57(3) 1 d . U P D 1
H21A H 0.318498 0.113908 0.474456 0.156 Uiso 0.57(3) 1 calc R U P D 1
H21B H 0.356699 0.087280 0.490375 0.156 Uiso 0.57(3) 1 calc R U P D 1
H21C H 0.358606 0.136608 0.488582 0.156 Uiso 0.57(3) 1 calc R U P D 1
C161 C 0.64169(16) 0.11811(16) 0.83175(14) 0.0664(13) Uani 1 1 d . . . . .
H16G H 0.617897 0.120465 0.807635 0.080 Uiso 1 1 calc R U . . .
H16H H 0.635482 0.123906 0.853947 0.080 Uiso 1 1 calc R U . . .
C81 C 0.3400(4) 0.1470(10) 0.4981(5) 0.099(8) Uani 0.43(3) 1 d . U P D 2
H81A H 0.357318 0.141797 0.486019 0.148 Uiso 0.43(3) 1 calc R U P D 2
H81B H 0.344065 0.175108 0.508795 0.148 Uiso 0.43(3) 1 calc R U P D 2
H81C H 0.313781 0.144184 0.478466 0.148 Uiso 0.43(3) 1 calc R U P D 2
C163 C 0.3233(4) 0.0884(6) 0.5426(4) 0.081(5) Uani 0.489(17) 1 d . . P D 1
H16I H 0.298144 0.085910 0.520847 0.122 Uiso 0.489(17) 1 calc R U P D 1
H16J H 0.320922 0.100460 0.565114 0.122 Uiso 0.489(17) 1 calc R U P D 1
H16K H 0.334945 0.060989 0.549485 0.122 Uiso 0.489(17) 1 calc R U P D 1
C41 C 0.47383(15) 0.1458(2) 0.51859(14) 0.0751(15) Uani 1 1 d . . . . .
H41 H 0.448900 0.137182 0.513537 0.090 Uiso 1 1 calc R U . . .
C165 C 0.3439(4) 0.0683(6) 0.5080(5) 0.117(6) Uani 0.511(17) 1 d . U P D 2
H16L H 0.317565 0.063880 0.489079 0.176 Uiso 0.511(17) 1 calc R U P D 2
H16M H 0.351478 0.046162 0.527532 0.176 Uiso 0.511(17) 1 calc R U P D 2
H16N H 0.360409 0.068008 0.494588 0.176 Uiso 0.511(17) 1 calc R U P D 2
C167 C 0.8128(4) 0.3898(5) 0.8864(3) 0.096(5) Uani 0.564(18) 1 d . U P F 1
H16O H 0.792242 0.409443 0.882000 0.143 Uiso 0.564(18) 1 calc R U P F 1
H16P H 0.837088 0.402476 0.903539 0.143 Uiso 0.564(18) 1 calc R U P F 1
H16Q H 0.808891 0.364770 0.898707 0.143 Uiso 0.564(18) 1 calc R U P F 1
C83 C 0.43218(16) 0.33806(18) 0.54951(15) 0.0749(15) Uani 1 1 d . . . . .
H83 H 0.406741 0.346802 0.541681 0.090 Uiso 1 1 calc R U . . .
C21 C 0.8026(5) 0.4311(8) 0.8599(7) 0.131(9) Uani 0.436(18) 1 d . U P F 2
H21D H 0.799611 0.448904 0.837883 0.197 Uiso 0.436(18) 1 calc R U P F 2
H21E H 0.823366 0.441515 0.883652 0.197 Uiso 0.436(18) 1 calc R U P F 2
H21F H 0.779059 0.431070 0.863185 0.197 Uiso 0.436(18) 1 calc R U P F 2
C85 C 0.76039(15) 0.1811(2) 0.72692(16) 0.0739(15) Uani 1 1 d . . . . .
C169 C 0.5404(5) 0.6954(4) 0.7206(3) 0.232(9) Uani 1 1 d . . . . .
H16R H 0.564854 0.708639 0.726805 0.348 Uiso 1 1 d R U . . .
H16S H 0.544364 0.669559 0.735245 0.348 Uiso 1 1 d R U . . .
H16T H 0.524474 0.713999 0.727705 0.348 Uiso 1 1 d R U . . .
C43 C 0.47696(16) 0.29459(18) 0.54044(14) 0.0757(16) Uani 1 1 d . . . . .
H43 H 0.482547 0.273167 0.526606 0.091 Uiso 1 1 calc R U . . .
C171 C 0.6394(8) 0.6325(6) 0.8426(6) 0.159(9) Uani 0.54(2) 1 d D U P C 1
H17H H 0.656458 0.645723 0.833116 0.238 Uiso 0.54(2) 1 calc R U P C 1
H17I H 0.639120 0.648532 0.864341 0.238 Uiso 0.54(2) 1 calc R U P C 1
H17J H 0.613731 0.631441 0.821456 0.238 Uiso 0.54(2) 1 calc R U P C 1
C173 C 0.6737(8) 0.6218(8) 0.8517(6) 0.132(9) Uani 0.46(2) 1 d D U P C 2
H17K H 0.672806 0.620852 0.825524 0.197 Uiso 0.46(2) 1 calc R U P C 2
H17L H 0.699896 0.618433 0.871152 0.197 Uiso 0.46(2) 1 calc R U P C 2
H17M H 0.663815 0.648389 0.855552 0.197 Uiso 0.46(2) 1 calc R U P C 2
C175 C 0.6955(4) 0.5923(7) 0.8600(6) 0.125(7) Uani 0.54(2) 1 d D U P C 1
H17N H 0.695687 0.586532 0.834775 0.188 Uiso 0.54(2) 1 calc R U P C 1
H17O H 0.710593 0.571341 0.878950 0.188 Uiso 0.54(2) 1 calc R U P C 1
H17P H 0.706399 0.619695 0.869115 0.188 Uiso 0.54(2) 1 calc R U P C 1
C87 C 0.68376(15) 0.11471(18) 0.64980(14) 0.0679(13) Uani 1 1 d . . . . .
H87A H 0.702395 0.092560 0.653145 0.081 Uiso 1 1 calc R U . . .
H87B H 0.661833 0.101805 0.652131 0.081 Uiso 1 1 calc R U . . .
C11 C 0.6409(6) 0.5871(7) 0.8948(5) 0.114(6) Uani 0.54(2) 1 d D U P C 1
H11J H 0.649354 0.612078 0.910906 0.171 Uiso 0.54(2) 1 calc R U P C 1
H11K H 0.653485 0.562888 0.910455 0.171 Uiso 0.54(2) 1 calc R U P C 1
H11L H 0.613403 0.584236 0.885259 0.171 Uiso 0.54(2) 1 calc R U P C 1
C177 C 0.65554(15) 0.07415(16) 0.83523(14) 0.0705(14) Uani 1 1 d . . . . .
C89 C 0.6131(7) 0.6244(8) 0.8468(8) 0.176(11) Uani 0.46(2) 1 d D U P C 2
H89A H 0.622364 0.650949 0.859925 0.263 Uiso 0.46(2) 1 calc R U P C 2
H89B H 0.596465 0.611578 0.856995 0.263 Uiso 0.46(2) 1 calc R U P C 2
H89C H 0.598934 0.629069 0.818744 0.263 Uiso 0.46(2) 1 calc R U P C 2
C179 C 0.6375(5) -0.1838(4) 0.7512(5) 0.206(6) Uani 1 1 d . U . . .
H17Q H 0.651439 -0.182887 0.779583 0.309 Uiso 1 1 calc R U . . .
H17R H 0.648473 -0.163697 0.739552 0.309 Uiso 1 1 calc R U . . .
H17S H 0.639316 -0.211576 0.741837 0.309 Uiso 1 1 calc R U . . .
C45 C 0.56592(19) 0.31534(18) 0.53335(14) 0.0791(17) Uani 1 1 d . . . . .
H45 H 0.547309 0.296431 0.516975 0.095 Uiso 1 1 calc R U . . .
C181 C 0.60436(17) -0.10177(19) 0.7724(2) 0.093(2) Uani 1 1 d . . . . .
H181 H 0.613467 -0.115644 0.796723 0.112 Uiso 1 1 calc R U . . .
C91 C 0.7606(2) -0.0147(3) 0.8844(4) 0.168(5) Uani 1 1 d . U . . .
H91A H 0.746863 -0.041035 0.878189 0.251 Uiso 1 1 calc R U . . .
H91B H 0.786868 -0.019534 0.903385 0.251 Uiso 1 1 calc R U . . .
H91C H 0.760455 -0.002764 0.860652 0.251 Uiso 1 1 calc R U . . .
C183 C 0.77536(19) 0.3442(2) 0.60877(17) 0.0831(17) Uani 1 1 d . . . . .
C185 C 0.4963(2) 0.56584(19) 0.65287(16) 0.109(3) Uani 1 1 d . . . . .
C23 C 0.46278(18) 0.1144(2) 0.45186(16) 0.0839(17) Uani 1 1 d . . . . .
C187 C 0.4935(3) 0.6087(2) 0.6545(2) 0.123(3) Uani 1 1 d . U . . .
H187 H 0.469388 0.621471 0.641416 0.148 Uiso 1 1 calc R U . . .
C93 C 0.60746(19) 0.5367(2) 0.75724(16) 0.0845(18) Uani 1 1 d . . . . .
C47 C 0.59134(19) -0.12536(19) 0.7380(2) 0.096(2) Uani 1 1 d . . . . .
C189 C 0.5827(5) -0.1936(4) 0.6999(4) 0.118(6) Uani 0.560(15) 1 d . . P E 1
H18J H 0.591318 -0.222373 0.703809 0.177 Uiso 0.560(15) 1 calc R U P E 1
H18K H 0.594121 -0.179019 0.684925 0.177 Uiso 0.560(15) 1 calc R U P E 1
H18L H 0.555043 -0.192815 0.685584 0.177 Uiso 0.560(15) 1 calc R U P E 1
C95 C 0.5445(4) -0.1867(5) 0.7165(6) 0.113(8) Uani 0.440(15) 1 d . . P E 2
H95A H 0.535501 -0.187619 0.688199 0.169 Uiso 0.440(15) 1 calc R U P E 2
H95B H 0.529985 -0.166031 0.723325 0.169 Uiso 0.440(15) 1 calc R U P E 2
H95C H 0.541225 -0.213882 0.726014 0.169 Uiso 0.440(15) 1 calc R U P E 2
C191 C 0.6524(3) 0.5911(3) 0.8555(3) 0.138(3) Uani 1 1 d D U . . .
C112 C 0.3813(2) 0.4581(2) 0.47230(17) 0.107(3) Uani 1 1 d . . . . .
H11M H 0.403806 0.442823 0.474407 0.161 Uiso 1 1 calc R U . . .
H11N H 0.366719 0.466985 0.445295 0.161 Uiso 1 1 calc R U . . .
H11O H 0.365590 0.440121 0.480155 0.161 Uiso 1 1 calc R U . . .
C193 C 0.5728(2) 0.2872(2) 0.46239(16) 0.094(2) Uani 1 1 d . . . . .
H19M H 0.595712 0.271958 0.479209 0.141 Uiso 1 1 calc R U . . .
H19N H 0.569249 0.285223 0.435286 0.141 Uiso 1 1 calc R U . . .
H19O H 0.550822 0.275211 0.464716 0.141 Uiso 1 1 calc R U . . .
C97 C 0.4157(2) 0.5246(2) 0.48557(18) 0.100(2) Uani 1 1 d . . . . .
H97A H 0.421491 0.549756 0.501470 0.151 Uiso 1 1 calc R U . . .
H97B H 0.400809 0.531837 0.458135 0.151 Uiso 1 1 calc R U . . .
H97C H 0.439396 0.511329 0.488680 0.151 Uiso 1 1 calc R U . . .
C195 C 0.35722(18) 0.5188(2) 0.49593(19) 0.097(2) Uani 1 1 d . . . . .
H19P H 0.342896 0.500851 0.505583 0.145 Uiso 1 1 calc R U . . .
H19Q H 0.341300 0.526272 0.468775 0.145 Uiso 1 1 calc R U . . .
H19R H 0.364883 0.543927 0.511831 0.145 Uiso 1 1 calc R U . . .
C49 C 0.34766(17) 0.1158(3) 0.53090(17) 0.101(2) Uani 1 1 d . . . . .
C197 C 0.6301(3) 0.5593(2) 0.82514(19) 0.113(3) Uani 1 1 d . . . . .
C99 C 0.6231(2) 0.5665(2) 0.78678(19) 0.112(3) Uani 1 1 d . . . . .
H99 H 0.629214 0.592848 0.780045 0.135 Uiso 1 1 calc R U . . .
C199 C 0.5770(3) 0.3328(3) 0.47486(19) 0.125(3) Uani 1 1 d . . . . .
C25 C 0.6704(2) 0.2710(3) 0.5852(2) 0.103(2) Uani 1 1 d . . . . .
H25A H 0.643160 0.270355 0.578315 0.154 Uiso 1 1 calc R U . . .
H25B H 0.682497 0.292391 0.604924 0.154 Uiso 1 1 calc R U . . .
H25C H 0.681555 0.244048 0.595619 0.154 Uiso 1 1 calc R U . . .
C201 C 0.5492(2) 0.0569(3) 0.5579(2) 0.120(3) Uani 1 1 d . . . . .
H20G H 0.550181 0.036093 0.539695 0.181 Uiso 1 1 calc R U . . .
H20H H 0.574896 0.062946 0.577477 0.181 Uiso 1 1 calc R U . . .
H20I H 0.537598 0.082285 0.543681 0.181 Uiso 1 1 calc R U . . .
C101 C 0.4247(2) 0.1018(3) 0.45055(19) 0.109(2) Uani 1 1 d . . . . .
H10J H 0.428772 0.085867 0.473982 0.164 Uiso 1 1 calc R U . . .
H10K H 0.410915 0.084721 0.427423 0.164 Uiso 1 1 calc R U . . .
H10L H 0.409785 0.126543 0.449400 0.164 Uiso 1 1 calc R U . . .
C203 C 0.6778(2) -0.0076(2) 0.8496(3) 0.140(4) Uani 1 1 d . . . . .
H203 H 0.685825 -0.035571 0.854689 0.167 Uiso 1 1 calc R U . . .
C51 C 0.7836(3) 0.3009(3) 0.6073(3) 0.124(3) Uani 1 1 d . . . . .
H51A H 0.794206 0.296764 0.588369 0.186 Uiso 1 1 calc R U . . .
H51B H 0.760191 0.284848 0.599350 0.186 Uiso 1 1 calc R U . . .
H51C H 0.801934 0.291779 0.633057 0.186 Uiso 1 1 calc R U . . .
C205 C 0.8071(2) 0.2094(3) 0.7043(2) 0.106(2) Uani 1 1 d . . . . .
H20J H 0.792650 0.235261 0.696962 0.160 Uiso 1 1 calc R U . . .
H20K H 0.797735 0.190412 0.682065 0.160 Uiso 1 1 calc R U . . .
H20L H 0.833982 0.215293 0.711844 0.160 Uiso 1 1 calc R U . . .
C103 C 0.7139(3) 0.4334(4) 0.9555(3) 0.178(5) Uani 1 1 d . . . . .
H10M H 0.724271 0.434969 0.983996 0.266 Uiso 1 1 calc R U . . .
H10N H 0.695692 0.455837 0.943975 0.266 Uiso 1 1 calc R U . . .
H10O H 0.734528 0.435890 0.947482 0.266 Uiso 1 1 calc R U . . .
C207 C 0.5119(3) 0.4233(4) 0.5324(3) 0.167(5) Uani 1 1 d . . . . .
H20M H 0.524715 0.398039 0.530158 0.250 Uiso 1 1 calc R U . . .
H20N H 0.506423 0.440821 0.509526 0.250 Uiso 1 1 calc R U . . .
H20O H 0.488171 0.416025 0.533766 0.250 Uiso 1 1 calc R U . . .
O37 O 0.5722(2) 0.3716(3) 0.7491(2) 0.087(2) Uani 0.5 1 d . . P B 2
C209 C 0.5285(5) 0.3244(5) 0.7037(4) 0.110(4) Uani 0.5 1 d D U P B 2
H20P H 0.509286 0.344964 0.688745 0.164 Uiso 0.5 1 d R U P . .
H20Q H 0.516106 0.298024 0.703485 0.164 Uiso 0.5 1 d R U P . .
H20R H 0.546226 0.320764 0.691866 0.164 Uiso 0.5 1 d R U P . .
C210 C 0.5501(5) 0.3383(5) 0.7430(4) 0.115(4) Uani 0.5 1 d D U P B 2
C212 C 0.5254(5) 0.1844(6) 0.7051(5) 0.123(4) Uani 0.5 1 d D U P . .
H21G H 0.507071 0.186201 0.716322 0.185 Uiso 0.5 1 calc R U P . .
H21H H 0.525882 0.156065 0.696125 0.185 Uiso 0.5 1 calc R U P . .
H21I H 0.518060 0.203451 0.683018 0.185 Uiso 0.5 1 calc R U P . .
C214 C 0.5799(6) 0.2373(5) 0.7570(6) 0.134(5) Uani 0.5 1 d D U P . .
H21J H 0.587640 0.254990 0.740767 0.201 Uiso 0.5 1 calc R U P . .
H21K H 0.601786 0.231756 0.781776 0.201 Uiso 0.5 1 calc R U P . .
H21L H 0.560135 0.251228 0.762007 0.201 Uiso 0.5 1 calc R U P . .
C211 C 0.5438(6) 0.3317(6) 0.7807(5) 0.141(5) Uani 0.5 1 d D U P B 2
H21M H 0.567503 0.337449 0.803697 0.212 Uiso 0.5 1 calc R U P B 2
H21N H 0.536116 0.303079 0.781675 0.212 Uiso 0.5 1 calc R U P B 2
H21O H 0.524017 0.350527 0.780303 0.212 Uiso 0.5 1 calc R U P B 2
C213 C 0.5642(6) 0.1957(6) 0.7355(6) 0.139(4) Uani 0.5 1 d D U P . .
C2 C 0.3896(4) -0.0906(6) 0.6015(5) 0.095(4) Uani 0.522(11) 1 d D U P G 1
H2A H 0.373122 -0.112013 0.584284 0.142 Uiso 0.522(11) 1 calc R U P G 1
H2B H 0.375025 -0.065232 0.598701 0.142 Uiso 0.522(11) 1 calc R U P G 1
H2C H 0.399748 -0.100189 0.628567 0.142 Uiso 0.522(11) 1 calc R U P G 1
C6 C 0.4414(7) -0.1284(6) 0.5896(6) 0.119(6) Uani 0.522(11) 1 d D U P G 1
H6A H 0.456611 -0.138321 0.616171 0.178 Uiso 0.522(11) 1 calc R U P G 1
H6B H 0.457901 -0.123915 0.576459 0.178 Uiso 0.522(11) 1 calc R U P G 1
H6C H 0.422082 -0.148986 0.575242 0.178 Uiso 0.522(11) 1 calc R U P G 1
C4 C 0.4089(5) -0.0730(5) 0.5495(3) 0.117(5) Uani 0.522(11) 1 d D U P G 1
H4A H 0.388892 -0.092095 0.533109 0.175 Uiso 0.522(11) 1 calc R U P G 1
H4B H 0.430970 -0.076080 0.543851 0.175 Uiso 0.522(11) 1 calc R U P G 1
H4C H 0.399472 -0.044567 0.544071 0.175 Uiso 0.522(11) 1 calc R U P G 1
C1 C 0.4241(6) -0.1154(5) 0.6292(6) 0.135(6) Uani 0.478(11) 1 d D U P G 2
H1A H 0.403754 -0.135992 0.619678 0.202 Uiso 0.478(11) 1 calc R U P G 2
H1B H 0.422250 -0.099221 0.650143 0.202 Uiso 0.478(11) 1 calc R U P G 2
H1C H 0.448693 -0.129424 0.639200 0.202 Uiso 0.478(11) 1 calc R U P G 2
C3 C 0.3810(4) -0.0654(7) 0.5828(7) 0.122(6) Uani 0.478(11) 1 d D U P G 2
H3A H 0.361862 -0.087005 0.571309 0.183 Uiso 0.478(11) 1 calc R U P G 2
H3B H 0.375430 -0.042260 0.564477 0.183 Uiso 0.478(11) 1 calc R U P G 2
H3C H 0.380620 -0.055590 0.607037 0.183 Uiso 0.478(11) 1 calc R U P G 2
C5 C 0.4328(7) -0.1159(6) 0.5751(6) 0.119(6) Uani 0.478(11) 1 d D U P G 2
H5A H 0.414760 -0.138924 0.568427 0.178 Uiso 0.478(11) 1 calc R U P G 2
H5B H 0.457718 -0.125245 0.594095 0.178 Uiso 0.478(11) 1 calc R U P G 2
H5C H 0.434641 -0.106247 0.551497 0.178 Uiso 0.478(11) 1 calc R U P G 2
O29A O 0.6353(5) 0.4082(4) 0.7814(3) 0.062(5) Uani 0.40(2) 1 d . U P B 2

loop_
_atom_site_aniso_label
_atom_site_aniso_U_11
_atom_site_aniso_U_22
_atom_site_aniso_U_33
_atom_site_aniso_U_23
_atom_site_aniso_U_13
_atom_site_aniso_U_12
Ti1 0.0568(5) 0.0612(5) 0.0349(4) 0.0059(3) 0.0031(3) -0.0050(4)
Ti2 0.0959(8) 0.0985(8) 0.0300(4) -0.0039(4) -0.0012(4) 0.0298(6)
Ti3 0.0502(5) 0.0981(7) 0.0451(5) -0.0184(4) 0.0041(4) -0.0028(5)
Ti4 0.0447(4) 0.0733(5) 0.0316(4) 0.0012(3) 0.0077(3) -0.0060(4)
Ti5 0.0468(4) 0.0700(5) 0.0306(4) -0.0049(3) 0.0087(3) -0.0031(4)
Ti6 0.0590(5) 0.0937(7) 0.0309(4) -0.0040(4) 0.0037(4) -0.0274(5)
Ti7 0.0402(4) 0.0789(6) 0.0383(4) -0.0041(4) 0.0025(3) -0.0068(4)
Ti8 0.0386(4) 0.0614(5) 0.0383(4) -0.0052(3) 0.0035(3) -0.0049(3)
O1 0.0377(14) 0.0530(17) 0.0481(16) -0.0044(13) 0.0045(12) 0.0038(13)
O4 0.0506(17) 0.072(2) 0.0341(14) -0.0033(14) 0.0147(13) -0.0025(14)
O6 0.0457(16) 0.0701(19) 0.0367(14) -0.0053(13) 0.0078(12) -0.0066(14)
O8 0.0535(17) 0.0510(16) 0.0363(14) 0.0019(12) 0.0060(13) 0.0008(13)
O10 0.0412(15) 0.079(2) 0.0342(14) 0.0016(13) 0.0064(12) -0.0047(14)
O12 0.0415(15) 0.072(2) 0.0374(14) -0.0044(13) 0.0052(12) -0.0049(14)
O14 0.0402(15) 0.074(2) 0.0397(15) -0.0123(13) 0.0024(12) -0.0121(14)
O16 0.0493(17) 0.081(2) 0.0334(14) 0.0029(13) 0.0130(13) -0.0049(16)
O18 0.0451(16) 0.080(2) 0.0347(14) -0.0027(13) 0.0073(13) -0.0077(14)
O20 0.0441(16) 0.076(2) 0.0332(14) -0.0032(14) 0.0093(12) -0.0071(14)
O22 0.0449(16) 0.072(2) 0.0365(14) -0.0070(13) 0.0129(12) -0.0070(15)
O24 0.0548(17) 0.0696(19) 0.0342(14) -0.0075(13) 0.0096(13) -0.0033(15)
O26 0.0564(18) 0.074(2) 0.0337(14) 0.0038(13) 0.0055(13) 0.0049(15)
O28 0.0536(17) 0.076(2) 0.0369(15) 0.0010(13) 0.0127(13) -0.0084(15)
O30 0.0501(17) 0.084(2) 0.0295(14) -0.0022(14) 0.0049(12) -0.0023(15)
O32 0.0517(17) 0.076(2) 0.0374(15) 0.0008(14) 0.0089(13) -0.0081(15)
O34 0.0420(16) 0.066(2) 0.0563(18) -0.0086(14) 0.0082(14) -0.0032(14)
O36 0.0476(17) 0.0658(19) 0.0401(15) -0.0016(13) 0.0024(13) -0.0053(14)
O9 0.064(2) 0.075(2) 0.0390(16) -0.0004(14) 0.0051(14) 0.0018(16)
O19 0.0556(18) 0.076(2) 0.0393(15) -0.0052(14) 0.0144(14) -0.0010(15)
O5 0.0581(18) 0.0497(17) 0.0474(16) 0.0054(13) 0.0028(14) -0.0023(14)
O21 0.066(2) 0.0618(19) 0.0431(16) 0.0095(14) -0.0044(15) -0.0044(16)
O11 0.0400(16) 0.093(2) 0.0467(17) -0.0105(16) 0.0062(13) -0.0045(16)
O23 0.095(3) 0.064(2) 0.0446(17) 0.0076(15) 0.0083(17) -0.0190(19)
O3 0.086(3) 0.086(3) 0.057(2) -0.0121(18) 0.0313(19) -0.005(2)
O25 0.155(4) 0.117(3) 0.050(2) -0.031(2) 0.045(2) -0.078(3)
O13 0.166(5) 0.108(4) 0.115(4) 0.034(3) 0.096(4) 0.026(3)
O27 0.118(3) 0.109(3) 0.066(2) -0.002(2) 0.035(2) -0.003(3)
O7 0.051(3) 0.081(4) 0.051(3) 0.002(3) 0.029(3) -0.005(3)
O29 0.055(5) 0.084(5) 0.031(3) -0.001(3) 0.009(3) -0.002(4)
O15 0.093(5) 0.081(5) 0.129(6) 0.004(4) 0.072(5) -0.028(4)
O31 0.058(4) 0.091(6) 0.090(6) -0.011(4) 0.023(4) -0.002(4)
O2 0.0486(16) 0.0513(16) 0.0356(14) -0.0020(12) 0.0062(12) -0.0046(13)
O33 0.056(2) 0.098(3) 0.090(3) -0.031(2) 0.006(2) -0.006(2)
O38 0.080(3) 0.092(3) 0.091(3) 0.001(2) 0.031(2) -0.001(2)
O35 0.074(3) 0.109(3) 0.073(3) -0.005(2) 0.022(2) 0.003(2)
N1 0.158(7) 0.173(7) 0.094(5) 0.019(5) 0.071(5) 0.023(6)
C108 0.046(3) 0.048(3) 0.034(3) 0.000 -0.003(2) 0.000
C39 0.132(6) 0.135(6) 0.149(7) 0.056(5) 0.066(5) 0.004(5)
C60 0.047(2) 0.060(3) 0.047(2) -0.0006(19) 0.0159(19) 0.001(2)
C8 0.040(2) 0.076(3) 0.038(2) 0.004(2) 0.0041(18) -0.003(2)
C10 0.046(2) 0.072(3) 0.037(2) 0.0035(19) 0.0091(18) -0.001(2)
C12 0.048(2) 0.062(3) 0.046(2) 0.005(2) -0.001(2) 0.001(2)
C14 0.050(2) 0.067(3) 0.044(2) 0.006(2) -0.001(2) -0.010(2)
C16 0.045(2) 0.094(4) 0.033(2) 0.008(2) 0.0075(19) 0.005(2)
C18 0.055(3) 0.077(3) 0.035(2) -0.007(2) 0.0077(19) 0.004(2)
C20 0.047(2) 0.086(3) 0.041(2) -0.014(2) 0.004(2) 0.006(2)
C22 0.047(3) 0.087(4) 0.042(2) -0.014(2) 0.003(2) -0.022(2)
C24 0.055(3) 0.061(3) 0.046(2) 0.003(2) 0.003(2) -0.003(2)
C26 0.047(2) 0.068(3) 0.039(2) -0.0013(19) 0.0075(18) -0.005(2)
C28 0.053(3) 0.063(3) 0.044(2) 0.007(2) -0.009(2) 0.001(2)
C30 0.044(2) 0.098(4) 0.039(2) -0.012(2) 0.0075(19) 0.004(2)
C32 0.061(3) 0.083(3) 0.042(2) -0.005(2) 0.021(2) -0.012(2)
C34 0.049(3) 0.089(4) 0.040(2) -0.009(2) 0.003(2) 0.004(2)
C36 0.064(3) 0.068(3) 0.040(2) 0.000(2) 0.008(2) -0.007(2)
C38 0.062(3) 0.062(3) 0.035(2) 0.0012(19) 0.001(2) 0.002(2)
C40 0.061(3) 0.077(3) 0.045(2) -0.007(2) 0.022(2) -0.019(2)
C42 0.054(3) 0.070(3) 0.044(2) 0.003(2) 0.000(2) -0.008(2)
C44 0.053(3) 0.090(4) 0.039(2) 0.006(2) 0.016(2) -0.002(2)
C46 0.058(3) 0.079(3) 0.049(3) -0.016(2) 0.023(2) -0.007(2)
C48 0.048(2) 0.060(3) 0.056(3) 0.007(2) 0.004(2) -0.004(2)
C50 0.050(3) 0.065(3) 0.047(2) 0.003(2) -0.005(2) -0.009(2)
C52 0.045(2) 0.096(4) 0.043(2) -0.011(2) 0.010(2) -0.017(2)
C54 0.048(3) 0.086(4) 0.050(3) -0.006(2) 0.008(2) -0.013(2)
C56 0.114(13) 0.114(12) 0.061(8) -0.039(8) 0.029(9) -0.029(10)
C58 0.059(3) 0.082(4) 0.043(2) 0.009(2) -0.005(2) -0.005(3)
C62 0.050(3) 0.082(3) 0.044(2) -0.008(2) 0.011(2) -0.010(2)
C64 0.047(2) 0.097(4) 0.038(2) 0.003(2) 0.014(2) 0.003(2)
C66 0.058(3) 0.083(3) 0.046(2) -0.003(2) 0.015(2) -0.002(2)
C68 0.061(3) 0.077(3) 0.042(2) -0.004(2) -0.001(2) -0.016(2)
C70 0.060(3) 0.091(4) 0.055(3) -0.005(2) 0.026(2) -0.010(3)
C72 0.045(3) 0.063(3) 0.080(4) -0.006(3) -0.002(2) -0.006(2)
C74 0.046(2) 0.085(3) 0.045(2) 0.004(2) 0.011(2) -0.006(2)
C76 0.050(3) 0.103(4) 0.041(2) -0.014(2) 0.010(2) -0.001(3)
C78 0.056(3) 0.059(3) 0.053(3) 0.004(2) 0.001(2) -0.007(2)
C80 0.046(3) 0.117(5) 0.047(3) -0.015(3) 0.012(2) -0.005(3)
C82 0.045(2) 0.104(4) 0.044(2) -0.011(2) 0.006(2) -0.012(3)
C84 0.077(3) 0.061(3) 0.047(3) 0.007(2) -0.010(2) -0.003(3)
C86 0.076(3) 0.072(3) 0.043(2) -0.004(2) 0.022(2) -0.018(3)
C88 0.046(3) 0.131(5) 0.034(2) -0.007(3) 0.009(2) 0.002(3)
C90 0.062(3) 0.093(4) 0.041(2) -0.016(2) 0.015(2) 0.000(3)
C92 0.057(3) 0.099(4) 0.033(2) -0.003(2) 0.007(2) 0.000(3)
C94 0.053(3) 0.096(4) 0.042(2) 0.003(2) 0.019(2) 0.000(2)
C96 0.056(3) 0.071(3) 0.077(3) -0.020(3) 0.021(3) -0.010(2)
C98 0.045(2) 0.092(4) 0.046(2) -0.017(2) 0.009(2) 0.003(2)
C100 0.074(3) 0.063(3) 0.054(3) 0.011(2) -0.006(2) 0.000(3)
C102 0.040(2) 0.111(4) 0.041(2) -0.001(2) 0.007(2) 0.005(2)
C104 0.078(4) 0.094(4) 0.053(3) -0.010(3) 0.034(3) -0.022(3)
C106 0.045(3) 0.126(5) 0.048(3) -0.008(3) 0.006(2) -0.001(3)
C110 0.067(3) 0.100(4) 0.046(3) 0.018(3) -0.001(2) 0.002(3)
C114 0.044(3) 0.132(5) 0.045(3) -0.003(3) 0.014(2) -0.005(3)
C116 0.050(3) 0.122(5) 0.041(3) 0.000(3) 0.006(2) 0.008(3)
C118 0.078(3) 0.068(3) 0.040(2) 0.004(2) 0.016(2) -0.004(3)
C120 0.060(3) 0.107(4) 0.052(3) -0.014(3) 0.018(2) 0.005(3)
C122 0.051(3) 0.105(4) 0.061(3) -0.002(3) 0.020(2) 0.004(3)
C124 0.055(3) 0.072(3) 0.066(3) -0.008(3) 0.005(2) -0.014(2)
C126 0.046(3) 0.150(6) 0.041(3) -0.009(3) 0.008(2) -0.016(3)
C128 0.052(3) 0.091(4) 0.056(3) -0.024(3) 0.014(2) -0.016(3)
C130 0.073(3) 0.097(4) 0.041(2) -0.005(2) 0.020(2) -0.002(3)
C132 0.049(3) 0.117(5) 0.062(3) -0.026(3) 0.008(2) -0.025(3)
C134 0.077(3) 0.100(4) 0.042(2) 0.010(2) 0.028(2) 0.009(3)
C136 0.072(3) 0.109(4) 0.036(2) -0.014(2) 0.016(2) -0.007(3)
C138 0.086(4) 0.095(4) 0.042(3) 0.006(3) -0.009(3) -0.035(3)
C140 0.063(3) 0.090(4) 0.060(3) -0.004(3) -0.015(3) 0.012(3)
C142 0.061(3) 0.081(4) 0.071(3) -0.029(3) 0.020(3) -0.014(3)
C144 0.077(3) 0.077(3) 0.047(3) 0.004(2) 0.021(2) -0.005(3)
C146 0.050(3) 0.110(4) 0.044(2) -0.007(3) 0.009(2) 0.009(3)
C148 0.070(3) 0.123(5) 0.044(3) -0.014(3) 0.024(3) 0.002(3)
C150 0.063(3) 0.127(5) 0.038(2) -0.014(3) 0.012(2) 0.000(3)
C152 0.057(3) 0.074(4) 0.071(3) 0.005(3) -0.018(3) -0.008(3)
C154 0.063(3) 0.119(5) 0.044(3) -0.016(3) 0.010(2) -0.002(3)
C156 0.100(5) 0.098(5) 0.044(3) -0.015(3) 0.002(3) -0.024(4)
C158 0.075(4) 0.072(4) 0.096(5) -0.020(3) 0.019(3) -0.007(3)
C160 0.066(3) 0.093(4) 0.081(4) -0.034(3) 0.016(3) -0.025(3)
C162 0.037(5) 0.165(14) 0.102(9) 0.005(8) 0.016(5) 0.025(6)
C164 0.044(7) 0.141(15) 0.071(9) 0.012(10) 0.019(6) 0.019(10)
C166 0.087(4) 0.153(7) 0.060(3) -0.011(4) 0.035(3) 0.018(4)
C168 0.114(5) 0.086(4) 0.045(3) 0.004(3) 0.033(3) -0.009(3)
C170 0.125(5) 0.055(3) 0.054(3) 0.009(2) -0.009(3) 0.001(3)
C172 0.068(4) 0.130(6) 0.087(4) -0.042(4) 0.019(3) -0.045(4)
C174 0.076(4) 0.073(4) 0.099(5) 0.001(3) -0.031(4) -0.014(3)
C176 0.126(6) 0.097(5) 0.057(3) 0.001(3) 0.018(4) -0.040(4)
C178 0.048(3) 0.123(5) 0.099(5) -0.019(4) 0.026(3) -0.011(3)
C180 0.103(5) 0.099(5) 0.059(3) -0.019(3) 0.018(3) -0.008(4)
C182 0.050(3) 0.134(6) 0.120(6) -0.019(5) 0.015(3) -0.019(4)
C184 0.125(5) 0.091(4) 0.037(3) 0.000(3) 0.024(3) -0.021(4)
C186 0.070(4) 0.135(6) 0.075(4) -0.029(4) -0.027(3) 0.020(4)
C188 0.076(4) 0.123(5) 0.059(3) -0.020(3) 0.014(3) -0.013(4)
C190 0.080(4) 0.194(8) 0.040(3) 0.000(4) -0.003(3) 0.034(5)
C192 0.120(6) 0.122(6) 0.055(3) -0.006(4) 0.001(4) 0.013(5)
C194 0.078(4) 0.169(7) 0.042(3) -0.019(3) 0.004(3) 0.037(4)
C196 0.159(8) 0.121(6) 0.066(4) -0.035(4) 0.036(5) -0.064(6)
C198 0.111(6) 0.150(7) 0.066(4) 0.042(4) -0.043(4) -0.054(5)
C200 0.122(6) 0.143(6) 0.049(3) 0.015(4) -0.018(3) -0.077(5)
C202 0.055(4) 0.124(6) 0.169(8) -0.010(6) 0.019(4) 0.006(4)
C204 0.073(4) 0.113(5) 0.074(4) -0.027(4) 0.020(3) -0.029(4)
C206 0.050(3) 0.274(12) 0.048(3) -0.025(5) 0.006(3) -0.040(5)
C208 0.088(4) 0.121(5) 0.066(4) -0.036(3) 0.027(3) -0.004(4)
C13 0.137(6) 0.086(4) 0.051(3) 0.010(3) -0.003(4) -0.040(4)
C105 0.203(10) 0.116(6) 0.061(4) 0.010(4) 0.069(5) -0.003(6)
C53 0.079(4) 0.084(5) 0.136(7) 0.000(4) -0.041(4) -0.004(4)
C107 0.087(5) 0.103(5) 0.117(6) -0.013(4) 0.030(4) 0.020(4)
C27 0.098(5) 0.151(7) 0.150(8) -0.011(6) 0.083(6) -0.022(5)
C109 0.089(5) 0.175(8) 0.092(5) 0.013(5) 0.050(4) 0.012(5)
C55 0.123(6) 0.125(6) 0.074(4) 0.001(4) 0.052(4) 0.006(5)
C111 0.151(8) 0.160(8) 0.097(5) 0.026(5) 0.083(6) 0.046(6)
C7 0.159(9) 0.067(4) 0.135(8) 0.008(5) 0.014(6) -0.022(5)
C113 0.160(8) 0.180(9) 0.095(5) 0.021(5) 0.090(6) 0.028(7)
C57 0.204(11) 0.137(7) 0.159(9) 0.021(6) 0.137(9) 0.058(7)
C115 0.180(10) 0.065(5) 0.289(16) -0.017(7) 0.135(11) -0.020(5)
C29 0.161(8) 0.102(6) 0.123(7) 0.052(5) 0.071(6) 0.032(5)
C117 0.082(5) 0.103(6) 0.160(9) -0.012(6) -0.038(5) 0.001(4)
C59 0.156(8) 0.150(7) 0.052(4) 0.022(4) 0.014(4) 0.028(6)
C119 0.230(13) 0.097(6) 0.091(6) -0.009(5) 0.009(7) -0.073(7)
C15 0.148(6) 0.068(4) 0.042(3) 0.009(2) 0.004(3) -0.024(4)
C121 0.051(6) 0.131(10) 0.102(9) -0.001(7) -0.001(5) 0.005(6)
C61 0.084(12) 0.177(18) 0.067(10) 0.007(11) 0.015(8) -0.020(12)
C123 0.119(6) 0.196(9) 0.067(4) -0.018(5) 0.020(4) -0.077(6)
C31 0.075(4) 0.235(9) 0.045(3) 0.023(4) 0.009(3) 0.025(5)
C125 0.045(3) 0.055(3) 0.026(2) 0.000 0.002(2) 0.000
C63 0.098(6) 0.128(7) 0.192(10) -0.040(7) -0.058(6) 0.012(5)
C19 0.036(3) 0.050(3) 0.034(3) 0.000 -0.006(2) 0.000
C127 0.141(8) 0.152(8) 0.135(8) 0.011(7) -0.043(6) 0.018(7)
C129 0.290(14) 0.147(8) 0.120(7) 0.033(6) 0.094(8) -0.035(9)
C65 0.038(2) 0.074(3) 0.0279(18) -0.0003(19) 0.0029(16) -0.002(2)
C131 0.043(2) 0.072(3) 0.0286(19) 0.0063(19) 0.0073(17) -0.004(2)
C33 0.109(7) 0.064(5) 0.034(4) 0.004(4) 0.001(4) 0.023(5)
O133 0.093(8) 0.180(13) 0.220(17) -0.008(12) 0.042(10) -0.019(9)
C67 0.048(3) 0.051(4) 0.041(3) 0.000 -0.011(3) 0.000
C135 0.084(7) 0.107(8) 0.117(8) -0.005(6) 0.052(6) -0.013(6)
C17 0.056(6) 0.129(11) 0.091(9) -0.023(8) 0.013(6) -0.029(7)
C137 0.267(13) 0.084(5) 0.107(6) 0.004(5) -0.015(8) 0.000(7)
C69 0.040(2) 0.084(3) 0.034(2) 0.006(2) 0.0081(18) -0.002(2)
C139 0.095(9) 0.146(13) 0.081(8) -0.011(8) 0.049(8) -0.056(9)
C35 0.065(3) 0.073(3) 0.031(2) 0.008(2) 0.003(2) 0.002(2)
C141 0.141(8) 0.149(8) 0.080(5) 0.015(5) -0.056(5) 0.009(6)
C71 0.041(2) 0.064(3) 0.073(3) -0.009(2) 0.005(2) -0.001(2)
C143 0.128(7) 0.182(9) 0.132(7) -0.082(7) -0.060(6) 0.028(7)
C9 0.174(9) 0.084(5) 0.075(4) 0.010(4) -0.032(5) -0.038(5)
C145 0.056(3) 0.081(3) 0.041(2) -0.007(2) 0.000(2) -0.010(2)
C73 0.049(2) 0.063(3) 0.045(2) 0.004(2) -0.006(2) 0.000(2)
C147 0.166(7) 0.085(4) 0.095(5) 0.004(4) 0.006(5) -0.032(5)
C37 0.044(2) 0.100(4) 0.042(2) -0.013(2) 0.008(2) -0.004(2)
C75 0.130(8) 0.114(6) 0.123(7) 0.001(5) -0.043(6) -0.034(6)
C149 0.066(3) 0.065(3) 0.040(2) -0.007(2) 0.014(2) -0.012(2)
C151 0.045(2) 0.098(4) 0.033(2) 0.006(2) 0.0097(18) 0.002(2)
C153 0.079(3) 0.073(3) 0.048(3) -0.017(2) 0.025(2) -0.020(3)
C77 0.066(3) 0.074(3) 0.029(2) -0.0002(19) 0.009(2) 0.005(2)
C155 0.076(3) 0.084(4) 0.047(3) -0.004(2) 0.025(3) -0.020(3)
C157 0.059(3) 0.067(3) 0.072(3) 0.003(3) -0.011(3) -0.007(2)
C159 0.090(5) 0.141(6) 0.149(7) -0.055(6) 0.017(5) -0.037(5)
C79 0.065(3) 0.101(4) 0.033(2) -0.016(2) 0.015(2) -0.009(3)
C215 0.068(7) 0.162(17) 0.052(6) -0.001(7) -0.004(5) -0.010(8)
C161 0.072(3) 0.077(3) 0.041(2) -0.007(2) 0.016(2) -0.021(3)
C81 0.053(8) 0.150(17) 0.063(8) 0.005(9) -0.005(6) 0.004(9)
C163 0.035(6) 0.120(13) 0.054(7) 0.020(8) -0.013(5) -0.012(7)
C41 0.049(3) 0.112(4) 0.046(3) -0.016(3) 0.002(2) -0.005(3)
C165 0.073(8) 0.147(13) 0.090(9) -0.042(9) -0.005(7) -0.012(8)
C167 0.073(7) 0.141(12) 0.051(6) -0.033(7) 0.005(5) -0.025(7)
C83 0.056(3) 0.078(4) 0.055(3) 0.003(3) -0.010(2) 0.002(3)
C21 0.088(11) 0.168(16) 0.132(14) -0.071(12) 0.042(10) -0.059(11)
C85 0.049(3) 0.101(4) 0.065(3) -0.009(3) 0.018(2) -0.008(3)
C169 0.36(2) 0.125(8) 0.117(8) -0.019(7) 0.011(11) -0.077(11)
C43 0.068(3) 0.079(3) 0.044(3) -0.006(2) -0.010(2) 0.007(3)
C171 0.201(19) 0.125(13) 0.142(14) -0.067(11) 0.067(13) -0.009(13)
C173 0.150(16) 0.127(14) 0.101(11) -0.021(10) 0.038(11) -0.075(13)
C175 0.086(9) 0.132(13) 0.140(13) -0.033(10) 0.031(9) -0.039(9)
C87 0.062(3) 0.084(4) 0.052(3) -0.012(2) 0.019(2) 0.004(3)
C11 0.112(12) 0.123(12) 0.083(9) -0.053(8) 0.020(9) -0.031(10)
C177 0.065(3) 0.067(3) 0.050(3) 0.004(2) -0.004(2) -0.012(2)
C89 0.22(2) 0.156(16) 0.138(15) -0.084(12) 0.068(13) -0.080(15)
C179 0.265(14) 0.130(8) 0.255(13) 0.025(8) 0.141(11) 0.083(9)
C45 0.106(4) 0.077(3) 0.033(2) -0.001(2) 0.010(3) -0.014(3)
C181 0.066(3) 0.070(4) 0.097(5) -0.001(3) -0.009(3) -0.003(3)
C91 0.067(4) 0.144(7) 0.232(11) -0.097(8) 0.008(6) 0.000(5)
C183 0.088(4) 0.113(5) 0.062(3) -0.002(3) 0.045(3) -0.011(4)
C185 0.150(7) 0.062(3) 0.049(3) 0.009(3) -0.020(4) -0.027(4)
C23 0.073(4) 0.120(5) 0.051(3) -0.006(3) 0.019(3) 0.003(3)
C187 0.138(6) 0.071(4) 0.088(4) 0.005(3) -0.021(4) -0.015(4)
C93 0.089(4) 0.090(4) 0.049(3) -0.007(3) 0.006(3) -0.021(3)
C47 0.078(4) 0.059(3) 0.120(6) -0.016(4) 0.011(4) -0.010(3)
C189 0.198(18) 0.065(7) 0.086(9) -0.015(6) 0.057(10) 0.001(8)
C95 0.056(8) 0.071(9) 0.176(18) -0.044(10) 0.015(9) -0.014(7)
C191 0.154(7) 0.126(6) 0.106(5) -0.033(5) 0.029(5) -0.036(6)
C112 0.117(5) 0.103(5) 0.046(3) 0.003(3) -0.018(3) 0.002(4)
C193 0.140(6) 0.090(4) 0.044(3) 0.004(3) 0.032(3) 0.010(4)
C97 0.110(5) 0.112(5) 0.056(3) 0.020(3) 0.013(3) 0.011(4)
C195 0.073(4) 0.107(5) 0.073(4) 0.027(3) -0.006(3) 0.011(3)
C49 0.050(3) 0.174(7) 0.054(3) 0.003(4) -0.001(3) -0.009(4)
C197 0.139(7) 0.110(5) 0.058(4) -0.020(3) 0.010(4) -0.058(5)
C99 0.141(7) 0.098(5) 0.066(4) -0.013(3) 0.014(4) -0.054(5)
C199 0.213(10) 0.105(5) 0.049(3) -0.002(3) 0.048(5) -0.038(6)
C25 0.125(6) 0.117(5) 0.071(4) -0.006(4) 0.046(4) -0.021(5)
C201 0.106(6) 0.172(8) 0.092(5) -0.054(5) 0.051(5) -0.017(5)
C101 0.083(4) 0.157(7) 0.059(4) -0.025(4) 0.003(3) -0.021(4)
C203 0.074(4) 0.070(4) 0.162(8) 0.010(4) -0.057(5) -0.004(3)
C51 0.177(9) 0.119(6) 0.127(7) -0.015(5) 0.114(7) -0.015(6)
C205 0.074(4) 0.128(6) 0.127(6) -0.012(5) 0.053(4) -0.015(4)
C103 0.160(9) 0.201(11) 0.084(6) -0.044(7) -0.032(6) -0.030(8)
C207 0.127(8) 0.225(13) 0.150(9) 0.101(9) 0.062(7) 0.031(8)
O37 0.079(4) 0.101(4) 0.073(5) 0.019(4) 0.025(4) 0.011(3)
C209 0.111(7) 0.092(7) 0.126(5) 0.017(4) 0.051(4) -0.028(6)
C210 0.112(5) 0.115(5) 0.121(4) 0.014(4) 0.051(4) -0.009(4)
C212 0.131(4) 0.121(8) 0.134(7) -0.020(6) 0.072(5) 0.029(5)
C214 0.164(9) 0.128(6) 0.135(8) -0.015(6) 0.089(7) 0.003(6)
C211 0.156(10) 0.142(10) 0.146(6) 0.021(6) 0.084(7) -0.021(7)
C213 0.143(5) 0.136(5) 0.146(6) -0.018(4) 0.069(4) 0.007(3)
C2 0.086(7) 0.121(9) 0.102(8) -0.060(7) 0.062(6) -0.067(7)
C6 0.120(10) 0.134(10) 0.102(10) -0.028(8) 0.047(9) -0.060(8)
C4 0.115(9) 0.150(10) 0.067(7) -0.052(7) 0.021(6) -0.071(8)
C1 0.108(9) 0.116(9) 0.162(11) -0.068(8) 0.040(8) -0.034(8)
C3 0.091(9) 0.127(12) 0.133(12) -0.069(9) 0.034(8) -0.040(9)
C5 0.118(10) 0.146(11) 0.094(10) -0.045(9) 0.046(9) -0.068(9)
O29A 0.069(8) 0.077(7) 0.037(5) 0.013(4) 0.019(5) 0.008(6)

loop_
_atom_type_symbol
_atom_type_description
_atom_type_scat_dispersion_real
_atom_type_scat_dispersion_imag
_atom_type_scat_source
C C 0.0148 0.0070 'International Tables Vol C Tables 4.2.6.8 and 6.1.1.4'
H H 0.0000 0.0000 'International Tables Vol C Tables 4.2.6.8 and 6.1.1.4'
N N 0.0253 0.0136 'International Tables Vol C Tables 4.2.6.8 and 6.1.1.4'
O O 0.0412 0.0250 'International Tables Vol C Tables 4.2.6.8 and 6.1.1.4'
Ti Ti 0.3610 1.4673 'International Tables Vol C Tables 4.2.6.8 and 6.1.1.4'

loop_
_geom_angle_atom_site_label_1
_geom_angle_atom_site_label_2
_geom_angle_atom_site_label_3
_geom_angle
_geom_angle_site_symmetry_1
_geom_angle_site_symmetry_3
_geom_angle_publ_flag
O8 Ti1 Ti2 85.63(9) . . ?
O8 Ti1 O5 77.76(12) . . ?
O32 Ti1 Ti2 38.19(9) . . ?
O32 Ti1 O8 89.60(13) . . ?
O32 Ti1 O9 76.10(14) . . ?
O32 Ti1 O5 156.02(13) . . ?
O9 Ti1 Ti2 38.26(10) . . ?
O9 Ti1 O8 89.81(13) . . ?
O9 Ti1 O5 83.49(13) . . ?
O5 Ti1 Ti2 119.49(9) . . ?
O21 Ti1 Ti2 141.32(12) . . ?
O21 Ti1 O8 85.41(14) . . ?
O21 Ti1 O32 104.22(15) . . ?
O21 Ti1 O9 175.20(15) . . ?
O21 Ti1 O5 95.09(15) . . ?
O23 Ti1 Ti2 103.20(14) . . ?
O23 Ti1 O8 165.76(17) . . ?
O23 Ti1 O32 104.28(18) . . ?
O23 Ti1 O9 90.42(16) . . ?
O23 Ti1 O5 88.11(16) . . ?
O23 Ti1 O21 94.11(16) . . ?
Ti3 Ti2 Ti1 70.98(3) . . ?
O26 Ti2 Ti1 110.68(10) . . ?
O26 Ti2 Ti3 41.85(9) . . ?
O26 Ti2 O32 76.82(14) . . ?
O26 Ti2 O9 150.16(13) . . ?
O26 Ti2 C33 79.8(2) . . ?
O26 Ti2 O37 84.6(3) . . ?
O32 Ti2 Ti1 33.87(10) . . ?
O32 Ti2 Ti3 38.32(10) . . ?
O32 Ti2 C33 85.4(2) . . ?
O32 Ti2 O37 75.6(2) . . ?
O9 Ti2 Ti1 40.42(9) . . ?
O9 Ti2 Ti3 108.46(9) . . ?
O9 Ti2 O32 73.95(13) . . ?
O9 Ti2 C33 91.9(3) . . ?
O9 Ti2 O37 93.8(3) . . ?
O29 Ti2 Ti1 111.0(3) . . ?
O29 Ti2 Ti3 129.1(4) . . ?
O29 Ti2 O26 101.6(3) . . ?
O29 Ti2 O32 120.0(4) . . ?
O29 Ti2 O9 98.1(2) . . ?
O29 Ti2 O31 92.1(5) . . ?
O15 Ti2 Ti1 103.8(3) . . ?
O15 Ti2 Ti3 92.4(3) . . ?
O15 Ti2 O26 95.4(3) . . ?
O15 Ti2 O32 107.3(4) . . ?
O15 Ti2 O9 87.6(3) . . ?
O15 Ti2 C33 24.4(3) . . ?
O15 Ti2 O37 177.0(4) . . ?
O15 Ti2 O29A 102.6(7) . . ?
O31 Ti2 Ti1 132.4(3) . . ?
O31 Ti2 Ti3 125.1(3) . . ?
O31 Ti2 O26 104.1(3) . . ?
O31 Ti2 O32 147.3(3) . . ?
O31 Ti2 O9 97.3(3) . . ?
C33 Ti2 Ti1 91.8(2) . . ?
C33 Ti2 Ti3 68.28(16) . . ?
O37 Ti2 Ti1 79.0(2) . . ?
O37 Ti2 Ti3 89.5(2) . . ?
O37 Ti2 C33 157.8(3) . . ?
O29A Ti2 Ti1 125.8(4) . . ?
O29A Ti2 Ti3 152.4(5) . . ?
O29A Ti2 O26 112.9(4) . . ?
O29A Ti2 O32 147.5(6) . . ?
O29A Ti2 O9 95.2(3) . . ?
O29A Ti2 C33 126.1(7) . . ?
O29A Ti2 O37 74.7(7) . . ?
Ti2 Ti3 Ti4 70.91(3) . . ?
O26 Ti3 Ti2 38.08(9) . . ?
O26 Ti3 Ti4 33.72(9) . . ?
O26 Ti3 O7 82.10(19) . . ?
O30 Ti3 Ti2 108.74(9) . . ?
O30 Ti3 Ti4 40.41(8) . . ?
O30 Ti3 O26 73.77(12) . . ?
O30 Ti3 O7 87.79(19) . . ?
O32 Ti3 Ti2 41.43(9) . . ?
O32 Ti3 Ti4 109.86(10) . . ?
O32 Ti3 O26 76.20(13) . . ?
O32 Ti3 O30 149.75(13) . . ?
O32 Ti3 O7 84.57(18) . . ?
O13 Ti3 Ti2 129.19(19) . . ?
O13 Ti3 Ti4 137.82(17) . . ?
O13 Ti3 O26 153.7(2) . . ?
O13 Ti3 O30 100.96(18) . . ?
O13 Ti3 O32 104.34(19) . . ?
O13 Ti3 O7 71.9(3) . . ?
O7 Ti3 Ti2 69.15(15) . . ?
O7 Ti3 Ti4 87.31(17) . . ?
O33 Ti3 Ti2 124.37(17) . . ?
O33 Ti3 Ti4 107.17(15) . . ?
O33 Ti3 O26 115.44(19) . . ?
O33 Ti3 O30 96.85(17) . . ?
O33 Ti3 O32 99.19(18) . . ?
O33 Ti3 O13 90.6(3) . . ?
O33 Ti3 O7 162.5(2) . . ?
O10 Ti4 Ti3 141.26(11) . . ?
O10 Ti4 O16 96.28(13) . . ?
O10 Ti4 O20 86.82(13) . . ?
O10 Ti4 O26 103.80(14) . . ?
O10 Ti4 O30 177.28(14) . . ?
O16 Ti4 Ti3 118.44(8) . . ?
O16 Ti4 O30 83.62(12) . . ?
O20 Ti4 Ti3 84.89(9) . . ?
O20 Ti4 O16 77.25(12) . . ?
O20 Ti4 O30 90.51(12) . . ?
O26 Ti4 Ti3 38.20(9) . . ?
O26 Ti4 O16 154.26(13) . . ?
O26 Ti4 O20 87.83(14) . . ?
O26 Ti4 O30 75.56(13) . . ?
O28 Ti4 Ti3 103.44(11) . . ?
O28 Ti4 O10 93.33(14) . . ?
O28 Ti4 O16 88.69(14) . . ?
O28 Ti4 O20 165.86(15) . . ?
O28 Ti4 O26 105.81(16) . . ?
O28 Ti4 O30 89.39(13) . . ?
O30 Ti4 Ti3 37.74(9) . . ?
O4 Ti5 Ti6 118.92(8) . . ?
O6 Ti5 Ti6 38.13(9) . . ?
O6 Ti5 O4 156.46(12) . . ?
O6 Ti5 O18 76.10(12) . . ?
O6 Ti5 O22 91.75(13) . . ?
O18 Ti5 Ti6 38.94(9) . . ?
O18 Ti5 O4 82.66(12) . . ?
O22 Ti5 Ti6 83.03(9) . . ?
O22 Ti5 O4 77.17(12) . . ?
O22 Ti5 O18 87.61(12) . . ?
O24 Ti5 Ti6 140.54(11) . . ?
O24 Ti5 O4 95.20(13) . . ?
O24 Ti5 O6 104.85(14) . . ?
O24 Ti5 O18 173.77(14) . . ?
O24 Ti5 O22 86.21(13) . . ?
O19 Ti5 Ti6 106.55(11) . . ?
O19 Ti5 O4 87.66(14) . . ?
O19 Ti5 O6 103.16(15) . . ?
O19 Ti5 O18 92.58(14) . . ?
O19 Ti5 O22 164.69(15) . . ?
O19 Ti5 O24 93.18(14) . . ?
Ti7 Ti6 Ti5 72.56(3) . . ?
O6 Ti6 Ti5 34.98(9) . . ?
O6 Ti6 Ti7 38.49(9) . . ?
O6 Ti6 O27 82.48(16) . . ?
O12 Ti6 Ti5 113.33(9) . . ?
O12 Ti6 Ti7 42.22(9) . . ?
O12 Ti6 O6 78.35(12) . . ?
O12 Ti6 O18 151.62(12) . . ?
O12 Ti6 O27 88.40(17) . . ?
O18 Ti6 Ti5 41.40(8) . . ?
O18 Ti6 Ti7 109.54(9) . . ?
O18 Ti6 O6 75.44(12) . . ?
O18 Ti6 O27 98.69(17) . . ?
O25 Ti6 Ti5 129.79(15) . . ?
O25 Ti6 Ti7 152.36(15) . . ?
O25 Ti6 O6 155.1(2) . . ?
O25 Ti6 O12 110.95(16) . . ?
O25 Ti6 O18 97.42(16) . . ?
O25 Ti6 O27 75.0(2) . . ?
O25 Ti6 O38 100.6(3) . . ?
O27 Ti6 Ti5 83.69(12) . . ?
O27 Ti6 Ti7 94.50(14) . . ?
O38 Ti6 Ti5 102.73(15) . . ?
O38 Ti6 Ti7 87.40(14) . . ?
O38 Ti6 O6 102.67(17) . . ?
O38 Ti6 O12 88.90(17) . . ?
O38 Ti6 O18 86.42(17) . . ?
O38 Ti6 O27 173.58(19) . . ?
Ti6 Ti7 Ti8 70.82(3) . . ?
O6 Ti7 Ti6 40.27(9) . . ?
O6 Ti7 Ti8 109.72(9) . . ?
O6 Ti7 O12 75.73(12) . . ?
O6 Ti7 O14 149.77(12) . . ?
O6 Ti7 O35 84.82(16) . . ?
O12 Ti7 Ti6 37.71(9) . . ?
O12 Ti7 Ti8 33.99(9) . . ?
O12 Ti7 O35 79.01(14) . . ?
O14 Ti7 Ti6 109.91(8) . . ?
O14 Ti7 Ti8 40.15(8) . . ?
O14 Ti7 O12 74.11(12) . . ?
O14 Ti7 O35 87.50(16) . . ?
O11 Ti7 Ti6 114.56(11) . . ?
O11 Ti7 Ti8 103.13(11) . . ?
O11 Ti7 O6 95.78(15) . . ?
O11 Ti7 O12 106.97(14) . . ?
O11 Ti7 O14 94.87(15) . . ?
O11 Ti7 O35 173.97(15) . . ?
O3 Ti7 Ti6 136.45(14) . . ?
O3 Ti7 Ti8 134.78(14) . . ?
O3 Ti7 O6 109.20(16) . . ?
O3 Ti7 O12 157.11(17) . . ?
O3 Ti7 O14 97.94(16) . . ?
O3 Ti7 O11 94.94(17) . . ?
O3 Ti7 O35 79.23(18) . . ?
O35 Ti7 Ti6 69.59(12) . . ?
O35 Ti7 Ti8 82.25(12) . . ?
O1 Ti8 Ti7 119.60(8) . . ?
O1 Ti8 O14 84.22(12) . . ?
O1 Ti8 O2 77.44(11) . . ?
O12 Ti8 Ti7 38.78(9) . . ?
O12 Ti8 O1 154.48(12) . . ?
O12 Ti8 O14 76.16(12) . . ?
O12 Ti8 O2 86.59(13) . . ?
O14 Ti8 Ti7 37.41(9) . . ?
O34 Ti8 Ti7 99.46(11) . . ?
O34 Ti8 O1 89.21(14) . . ?
O34 Ti8 O12 105.91(15) . . ?
O34 Ti8 O14 87.73(14) . . ?
O34 Ti8 O36 93.73(15) . . ?
O34 Ti8 O2 166.64(14) . . ?
O36 Ti8 Ti7 142.08(11) . . ?
O36 Ti8 O1 95.82(13) . . ?
O36 Ti8 O12 103.39(14) . . ?
O36 Ti8 O14 178.54(15) . . ?
O36 Ti8 O2 87.77(13) . . ?
O2 Ti8 Ti7 87.28(8) . . ?
O2 Ti8 O14 90.82(12) . . ?
C108 O1 Ti8 115.3(3) . . ?
C131 O4 Ti5 114.9(3) . . ?
Ti5 O6 Ti6 106.89(14) . . ?
Ti5 O6 Ti7 147.34(16) . . ?
Ti7 O6 Ti6 101.24(14) . . ?
C19 O8 Ti1 114.7(3) . . ?
C69 O10 Ti4 133.1(3) . . ?
Ti6 O12 Ti7 100.07(14) . . ?
Ti8 O12 Ti6 148.04(17) . . ?
Ti8 O12 Ti7 107.23(14) . . ?
Ti7 O14 Ti8 102.44(13) . . ?
C22 O14 Ti7 127.6(3) . . ?
C22 O14 Ti8 130.0(3) . . ?
C131 O16 Ti4 115.4(3) . . ?
Ti6 O18 Ti5 99.66(13) . . ?
C8 O18 Ti5 132.0(3) . . ?
C8 O18 Ti6 128.2(3) . . ?
C65 O20 Ti4 115.1(3) . . ?
C65 O22 Ti5 115.9(3) . . ?
C18 O24 Ti5 132.0(3) . . ?
Ti2 O26 Ti3 100.07(15) . . ?
Ti4 O26 Ti2 147.28(18) . . ?
Ti4 O26 Ti3 108.08(14) . . ?
C40 O28 Ti4 137.7(3) . . ?
Ti3 O30 Ti4 101.85(13) . . ?
C77 O30 Ti3 126.0(3) . . ?
C77 O30 Ti4 132.1(3) . . ?
Ti1 O32 Ti2 107.94(15) . . ?
Ti1 O32 Ti3 145.81(17) . . ?
Ti3 O32 Ti2 100.25(15) . . ?
C71 O34 Ti8 139.3(3) . . ?
C50 O36 Ti8 135.9(3) . . ?
Ti2 O9 Ti1 101.32(15) . . ?
C68 O9 Ti1 131.0(3) . . ?
C68 O9 Ti2 127.6(3) . . ?
C46 O19 Ti5 139.8(3) . . ?
C67 O5 Ti1 114.8(3) . . ?
C28 O21 Ti1 135.1(3) . . ?
C30 O11 Ti7 133.9(3) . . ?
C15 O23 Ti1 138.4(4) . . ?
C208 O3 Ti7 155.4(4) . . ?
C153 O25 Ti6 161.9(5) . . ?
C39 O13 Ti3 159.9(7) . . ?
C213 O27 Ti6 159.4(9) . . ?
C33 O7 Ti3 128.7(5) . . ?
C134 O29 Ti2 137.9(9) . . ?
C33 O15 Ti2 126.1(7) . . ?
C135 O31 Ti2 159.0(9) . . ?
C125 O2 Ti8 115.4(3) . . ?
C124 O33 Ti3 139.8(4) . . ?
C204 O38 Ti6 122.5(5) . . ?
C204 O35 Ti7 131.3(5) . . ?
O1 C108 O1 128.8(6) . 2_656 ?
O1 C108 C125 115.6(3) 2_656 . ?
O1 C108 C125 115.6(3) . . ?
O13 C39 H39 107.8 . . ?
O13 C39 C207 104.8(8) . . ?
C29 C39 O13 115.4(9) . . ?
C29 C39 H39 107.8 . . ?
C29 C39 C207 113.0(9) . . ?
C207 C39 H39 107.8 . . ?
C14 C60 C26 121.7(4) . . ?
C14 C60 C153 117.4(4) . . ?
C153 C60 C26 120.8(4) . . ?
O18 C8 C66 120.3(4) . . ?
C10 C8 O18 118.7(4) . . ?
C10 C8 C66 120.9(4) . . ?
C8 C10 C26 122.1(4) . . ?
C8 C10 C54 119.7(5) . . ?
C54 C10 C26 118.2(4) . . ?
C28 C12 C48 120.5(4) . . ?
C28 C12 C73 117.6(4) . . ?
C73 C12 C48 121.8(4) . . ?
C60 C14 H14 118.7 . . ?
C60 C14 C42 122.6(5) . . ?
C42 C14 H14 118.7 . . ?
C88 C16 C69 117.6(4) . . ?
C88 C16 C151 122.8(4) . . ?
C69 C16 C151 119.3(4) . . ?
O24 C18 C20 117.6(4) . . ?
O24 C18 C92 120.3(4) . . ?
C92 C18 C20 122.1(4) . . ?
C18 C20 C34 119.7(4) . . ?
C18 C20 C41 118.1(5) . . ?
C41 C20 C34 122.2(5) . . ?
C52 C22 O14 118.1(5) . . ?
C128 C22 O14 120.1(4) . . ?
C128 C22 C52 121.8(4) . . ?
C124 C24 C38 121.4(4) . . ?
C43 C24 C38 119.4(5) . . ?
C43 C24 C124 119.1(5) . . ?
C60 C26 H26A 108.4 . . ?
C60 C26 H26B 108.4 . . ?
C10 C26 C60 115.6(4) . . ?
C10 C26 H26A 108.4 . . ?
C10 C26 H26B 108.4 . . ?
H26A C26 H26B 107.4 . . ?
O21 C28 C12 117.2(4) . . ?
O21 C28 C84 119.7(4) . . ?
C12 C28 C84 122.9(4) . . ?
O11 C30 C98 119.7(5) . . ?
O11 C30 C37 118.9(5) . . ?
C98 C30 C37 121.3(4) . . ?
C40 C32 C94 122.1(4) . . ?
C70 C32 C40 117.0(5) . . ?
C70 C32 C94 120.1(5) . . ?
C20 C34 H34A 108.2 . . ?
C20 C34 H34B 108.2 . . ?
H34A C34 H34B 107.4 . . ?
C98 C34 C20 116.4(4) . . ?
C98 C34 H34A 108.2 . . ?
C98 C34 H34B 108.2 . . ?
C42 C36 H36 118.9 . . ?
C149 C36 H36 118.9 . . ?
C149 C36 C42 122.3(5) . . ?
C24 C38 H38A 108.7 . . ?
C24 C38 H38B 108.7 . . ?
C24 C38 C35 114.4(4) . . ?
H38A C38 H38B 107.6 . . ?
C35 C38 H38A 108.7 . . ?
C35 C38 H38B 108.7 . . ?
O28 C40 C32 118.3(4) . . ?
O28 C40 C86 118.8(5) . . ?
C86 C40 C32 122.8(5) . . ?
C14 C42 C36 117.3(4) . . ?
C14 C42 C138 123.4(5) . . ?
C36 C42 C138 119.2(4) . . ?
C102 C44 C151 122.0(5) . . ?
C134 C44 C102 117.4(5) . . ?
C134 C44 C151 120.3(4) . . ?
O19 C46 C90 117.1(4) . . ?
O19 C46 C79 119.5(5) . . ?
C79 C46 C90 123.2(5) . . ?
C12 C48 H48A 107.9 . . ?
C12 C48 H48B 107.9 . . ?
H48A C48 H48B 107.2 . . ?
C78 C48 C12 117.8(4) . . ?
C78 C48 H48A 107.9 . . ?
C78 C48 H48B 107.9 . . ?
O36 C50 C152 120.0(4) . . ?
O36 C50 C177 117.5(4) . . ?
C152 C50 C177 122.5(4) . . ?
C22 C52 C82 122.6(4) . . ?
C22 C52 C132 117.5(5) . . ?
C132 C52 C82 119.9(5) . . ?
C10 C54 H54 118.7 . . ?
C10 C54 C85 122.6(5) . . ?
C85 C54 H54 118.7 . . ?
H56A C56 H56B 109.5 . . ?
H56A C56 H56C 109.5 . . ?
H56B C56 H56C 109.5 . . ?
C191 C56 H56A 109.5 . . ?
C191 C56 H56B 109.5 . . ?
C191 C56 H56C 109.5 . . ?
C100 C58 C110 118.4(5) . . ?
C73 C58 C100 118.7(4) . . ?
C73 C58 C110 122.9(5) . . ?
H62A C62 H62B 107.7 . . ?
C74 C62 H62A 108.8 . . ?
C74 C62 H62B 108.8 . . ?
C74 C62 C145 113.7(4) . . ?
C145 C62 H62A 108.8 . . ?
C145 C62 H62B 108.8 . . ?
C114 C64 C94 120.0(4) . . ?
C114 C64 C69 117.3(4) . . ?
C69 C64 C94 122.2(4) . . ?
C8 C66 C87 124.7(5) . . ?
C122 C66 C8 116.8(5) . . ?
C122 C66 C87 118.5(5) . . ?
O9 C68 C145 117.8(5) . . ?
C93 C68 O9 120.3(5) . . ?
C93 C68 C145 121.9(5) . . ?
C32 C70 H70 118.8 . . ?
C32 C70 C104 122.4(5) . . ?
C104 C70 H70 118.8 . . ?
C71 C72 C157 121.5(5) . . ?
C71 C72 C181 117.4(5) . . ?
C181 C72 C157 120.3(6) . . ?
C76 C74 C62 121.2(5) . . ?
C76 C74 C134 117.7(5) . . ?
C134 C74 C62 121.0(4) . . ?
C74 C76 H76 118.9 . . ?
C74 C76 C116 122.2(5) . . ?
C116 C76 H76 118.9 . . ?
C124 C78 C48 121.5(4) . . ?
C124 C78 C83 117.6(5) . . ?
C83 C78 C48 120.7(5) . . ?
C106 C80 H80 118.7 . . ?
C37 C80 H80 118.7 . . ?
C37 C80 C106 122.6(6) . . ?
C52 C82 H82A 108.5 . . ?
C52 C82 H82B 108.5 . . ?
H82A C82 H82B 107.5 . . ?
C37 C82 C52 115.0(4) . . ?
C37 C82 H82A 108.5 . . ?
C37 C82 H82B 108.5 . . ?
C28 C84 C170 123.1(4) . . ?
C100 C84 C28 116.1(5) . . ?
C100 C84 C170 120.4(5) . . ?
C40 C86 C144 120.0(5) . . ?
C155 C86 C40 118.0(5) . . ?
C155 C86 C144 121.9(5) . . ?
C16 C88 H88 118.6 . . ?
C16 C88 C126 122.7(5) . . ?
C126 C88 H88 118.6 . . ?
C46 C90 C87 119.8(5) . . ?
C120 C90 C46 116.5(5) . . ?
C120 C90 C87 123.6(5) . . ?
C18 C92 C130 122.1(4) . . ?
C18 C92 C150 116.6(5) . . ?
C150 C92 C130 120.9(5) . . ?
C32 C94 C64 120.4(5) . . ?
C32 C94 H94A 107.2 . . ?
C32 C94 H94B 107.2 . . ?
C64 C94 H94A 107.2 . . ?
C64 C94 H94B 107.2 . . ?
H94A C94 H94B 106.9 . . ?
C158 C96 C142 122.3(5) . . ?
C158 C96 C71 116.5(6) . . ?
C71 C96 C142 121.0(5) . . ?
C30 C98 C34 121.9(4) . . ?
C30 C98 C146 117.4(5) . . ?
C146 C98 C34 120.6(5) . . ?
C58 C100 C84 122.2(5) . . ?
C58 C100 H100 118.9 . . ?
C84 C100 H100 118.9 . . ?
C44 C102 H102 118.6 . . ?
C116 C102 C44 122.7(5) . . ?
C116 C102 H102 118.6 . . ?
C70 C104 C183 119.6(6) . . ?
C155 C104 C70 117.6(5) . . ?
C155 C104 C183 122.9(5) . . ?
C80 C106 C49 121.4(6) . . ?
C146 C106 C80 117.0(5) . . ?
C146 C106 C49 121.5(6) . . ?
C58 C110 C195 108.2(5) . . ?
C112 C110 C58 111.9(5) . . ?
C112 C110 C97 110.5(6) . . ?
C112 C110 C195 109.1(6) . . ?
C97 C110 C58 109.1(5) . . ?
C97 C110 C195 107.9(5) . . ?
C64 C114 H114 118.5 . . ?
C64 C114 C126 123.0(5) . . ?
C126 C114 H114 118.5 . . ?
C76 C116 C194 118.8(5) . . ?
C102 C116 C76 118.1(5) . . ?
C102 C116 C194 123.0(5) . . ?
C168 C118 C144 118.6(5) . . ?
C168 C118 C77 116.7(5) . . ?
C77 C118 C144 124.7(4) . . ?
C90 C120 H120 118.8 . . ?
C90 C120 C148 122.3(5) . . ?
C148 C120 H120 118.8 . . ?
C66 C122 H122 117.9 . . ?
C66 C122 C85 124.2(5) . . ?
C85 C122 H122 117.9 . . ?
C24 C124 O33 117.8(5) . . ?
C78 C124 O33 120.2(5) . . ?
C78 C124 C24 121.7(5) . . ?
C88 C126 C114 117.3(5) . . ?
C88 C126 C206 121.3(5) . . ?
C114 C126 C206 121.4(5) . . ?
C22 C128 C142 122.5(4) . . ?
C22 C128 C160 118.4(5) . . ?
C160 C128 C142 119.0(5) . . ?
C92 C130 H13A 107.2 . . ?
C92 C130 H13B 107.2 . . ?
C92 C130 C79 120.7(5) . . ?
H13A C130 H13B 106.8 . . ?
C79 C130 H13A 107.2 . . ?
C79 C130 H13B 107.2 . . ?
C52 C132 H132 118.7 . . ?
C172 C132 C52 122.6(5) . . ?
C172 C132 H132 118.7 . . ?
C44 C134 O29 119.8(5) . . ?
C44 C134 C74 121.5(4) . . ?
C74 C134 O29 116.6(5) . . ?
O29A C134 C44 116.2(6) . . ?
O29A C134 C74 117.5(6) . . ?
C148 C136 H136 118.2 . . ?
C148 C136 C79 123.6(5) . . ?
C79 C136 H136 118.2 . . ?
C42 C138 C196 109.4(5) . . ?
C198 C138 C42 109.1(6) . . ?
C198 C138 C196 106.8(7) . . ?
C200 C138 C42 112.2(5) . . ?
C200 C138 C196 109.1(7) . . ?
C200 C138 C198 110.1(6) . . ?
C83 C140 C186 121.3(5) . . ?
C83 C140 C43 118.2(5) . . ?
C43 C140 C186 120.5(6) . . ?
C96 C142 C128 113.1(5) . . ?
C96 C142 H14A 109.0 . . ?
C96 C142 H14B 109.0 . . ?
C128 C142 H14A 109.0 . . ?
C128 C142 H14B 109.0 . . ?
H14A C142 H14B 107.8 . . ?
C86 C144 C118 113.1(5) . . ?
C86 C144 H14C 109.0 . . ?
C86 C144 H14D 109.0 . . ?
C118 C144 H14C 109.0 . . ?
C118 C144 H14D 109.0 . . ?
H14C C144 H14D 107.8 . . ?
C98 C146 H146 118.3 . . ?
C106 C146 C98 123.3(6) . . ?
C106 C146 H146 118.3 . . ?
C120 C148 C166 120.2(5) . . ?
C136 C148 C120 117.1(5) . . ?
C136 C148 C166 122.6(5) . . ?
C92 C150 H150 118.5 . . ?
C92 C150 C154 122.9(5) . . ?
C154 C150 H150 118.5 . . ?
C50 C152 C157 123.9(5) . . ?
C50 C152 C203 116.4(5) . . ?
C203 C152 C157 118.8(5) . . ?
C150 C154 C23 119.9(5) . . ?
C41 C154 C150 117.0(5) . . ?
C41 C154 C23 123.1(5) . . ?
C145 C156 H156 118.6 . . ?
C197 C156 H156 118.6 . . ?
C197 C156 C145 122.8(6) . . ?
C96 C158 H158 118.4 . . ?
C96 C158 C47 123.1(6) . . ?
C47 C158 H158 118.4 . . ?
C128 C160 H160 118.9 . . ?
C128 C160 C172 122.1(6) . . ?
C172 C160 H160 118.9 . . ?
H16A C162 H16B 109.5 . . ?
H16A C162 H16C 109.5 . . ?
H16B C162 H16C 109.5 . . ?
C49 C162 H16A 109.5 . . ?
C49 C162 H16B 109.5 . . ?
C49 C162 H16C 109.5 . . ?
H16D C164 H16E 109.5 . . ?
H16D C164 H16F 109.5 . . ?
H16E C164 H16F 109.5 . . ?
C49 C164 H16D 109.5 . . ?
C49 C164 H16E 109.5 . . ?
C49 C164 H16F 109.5 . . ?
C148 C166 C109 109.0(5) . . ?
C111 C166 C148 112.2(6) . . ?
C111 C166 C109 106.4(8) . . ?
C57 C166 C148 108.1(7) . . ?
C57 C166 C109 112.7(7) . . ?
C57 C166 C111 108.5(6) . . ?
C118 C168 H168 118.4 . . ?
C184 C168 C118 123.2(6) . . ?
C184 C168 H168 118.4 . . ?
C84 C170 H17A 106.5 . . ?
C84 C170 H17B 106.5 . . ?
H17A C170 H17B 106.5 . . ?
C185 C170 C84 123.4(7) . . ?
C185 C170 H17A 106.5 . . ?
C185 C170 H17B 106.5 . . ?
C132 C172 C160 117.5(5) . . ?
C132 C172 C159 119.3(7) . . ?
C160 C172 C159 123.0(7) . . ?
C53 C174 H174 119.2 . . ?
C177 C174 H174 119.2 . . ?
C177 C174 C53 121.7(6) . . ?
H17C C176 H17D 107.6 . . ?
C13 C176 H17C 108.7 . . ?
C13 C176 H17D 108.7 . . ?
C13 C176 C93 114.1(7) . . ?
C93 C176 H17C 108.7 . . ?
C93 C176 H17D 108.7 . . ?
C182 C178 C202 108.6(6) . . ?
C182 C178 C85 113.1(5) . . ?
C182 C178 C205 108.8(6) . . ?
C202 C178 C205 109.3(7) . . ?
C85 C178 C202 108.9(6) . . ?
C85 C178 C205 108.2(5) . . ?
H18A C180 H18B 109.5 . . ?
H18A C180 H18C 109.5 . . ?
H18B C180 H18C 109.5 . . ?
C208 C180 H18A 109.5 . . ?
C208 C180 H18B 109.5 . . ?
C208 C180 H18C 109.5 . . ?
C178 C182 H18D 109.5 . . ?
C178 C182 H18E 109.5 . . ?
C178 C182 H18F 109.5 . . ?
H18D C182 H18E 109.5 . . ?
H18D C182 H18F 109.5 . . ?
H18E C182 H18F 109.5 . . ?
C168 C184 C199 123.7(6) . . ?
C45 C184 C168 117.6(5) . . ?
C45 C184 C199 118.5(6) . . ?
C141 C186 C140 109.5(7) . . ?
C141 C186 C75 103.8(8) . . ?
C143 C186 C140 114.4(6) . . ?
C143 C186 C141 121.7(8) . . ?
C143 C186 C75 98.4(10) . . ?
C75 C186 C140 106.8(7) . . ?
H18G C188 H18H 109.5 . . ?
H18G C188 H18I 109.5 . . ?
H18H C188 H18I 109.5 . . ?
C23 C188 H18G 109.5 . . ?
C23 C188 H18H 109.5 . . ?
C23 C188 H18I 109.5 . . ?
H19A C190 H19B 109.5 . . ?
H19A C190 H19C 109.5 . . ?
H19B C190 H19C 109.5 . . ?
C194 C190 H19A 109.5 . . ?
C194 C190 H19B 109.5 . . ?
C194 C190 H19C 109.5 . . ?
H19D C192 H19E 109.5 . . ?
H19D C192 H19F 109.5 . . ?
H19E C192 H19F 109.5 . . ?
C23 C192 H19D 109.5 . . ?
C23 C192 H19E 109.5 . . ?
C23 C192 H19F 109.5 . . ?
C116 C194 C103 108.1(7) . . ?
C190 C194 C116 113.3(5) . . ?
C190 C194 C103 103.9(7) . . ?
C31 C194 C116 112.6(5) . . ?
C31 C194 C190 112.5(7) . . ?
C31 C194 C103 105.6(8) . . ?
C138 C196 H19G 109.5 . . ?
C138 C196 H19H 109.5 . . ?
C138 C196 H19I 109.5 . . ?
H19G C196 H19H 109.5 . . ?
H19G C196 H19I 109.5 . . ?
H19H C196 H19I 109.5 . . ?
C138 C198 H19J 109.5 . . ?
C138 C198 H19K 109.5 . . ?
C138 C198 H19L 109.5 . . ?
H19J C198 H19K 109.5 . . ?
H19J C198 H19L 109.5 . . ?
H19K C198 H19L 109.5 . . ?
C138 C200 H20A 109.5 . . ?
C138 C200 H20B 109.5 . . ?
C138 C200 H20C 109.5 . . ?
H20A C200 H20B 109.5 . . ?
H20A C200 H20C 109.5 . . ?
H20B C200 H20C 109.5 . . ?
C178 C202 H20D 109.5 . . ?
C178 C202 H20E 109.5 . . ?
C178 C202 H20F 109.5 . . ?
H20D C202 H20E 109.5 . . ?
H20D C202 H20F 109.5 . . ?
H20E C202 H20F 109.5 . . ?
O38 C204 C107 114.9(6) . . ?
O35 C204 O38 127.0(7) . . ?
O35 C204 C107 118.1(6) . . ?
C126 C206 C121 101.1(8) . . ?
C126 C206 C21 105.2(8) . . ?
C61 C206 C126 111.3(11) . . ?
C61 C206 C21 109.1(16) . . ?
C123 C206 C126 114.5(6) . . ?
C123 C206 C121 92.9(8) . . ?
C123 C206 C61 126.4(11) . . ?
C123 C206 C21 84.4(11) . . ?
C167 C206 C126 115.3(7) . . ?
C167 C206 C121 101.1(10) . . ?
C167 C206 C123 124.1(9) . . ?
O3 C208 C180 107.9(5) . . ?
O3 C208 H208 107.0 . . ?
O3 C208 C201 108.7(6) . . ?
C180 C208 H208 107.0 . . ?
C201 C208 C180 118.6(6) . . ?
C201 C208 H208 107.0 . . ?
C15 C13 C176 121.2(6) . . ?
C9 C13 C176 122.3(7) . . ?
C9 C13 C15 116.4(8) . . ?
H10A C105 H10B 109.5 . . ?
H10A C105 H10C 109.5 . . ?
H10B C105 H10C 109.5 . . ?
C199 C105 H10A 109.5 . . ?
C199 C105 H10B 109.5 . . ?
C199 C105 H10C 109.5 . . ?
C174 C53 C117 121.2(6) . . ?
C174 C53 C203 118.4(6) . . ?
C203 C53 C117 120.3(7) . . ?
C204 C107 H10D 109.5 . . ?
C204 C107 H10E 109.5 . . ?
C204 C107 H10F 109.5 . . ?
H10D C107 H10E 109.5 . . ?
H10D C107 H10F 109.5 . . ?
H10E C107 H10F 109.5 . . ?
H27A C27 H27B 109.5 . . ?
H27A C27 H27C 109.5 . . ?
H27B C27 H27C 109.5 . . ?
C183 C27 H27A 109.5 . . ?
C183 C27 H27B 109.5 . . ?
C183 C27 H27C 109.5 . . ?
C166 C109 H10G 109.5 . . ?
C166 C109 H10H 109.5 . . ?
C166 C109 H10I 109.5 . . ?
H10G C109 H10H 109.5 . . ?
H10G C109 H10I 109.5 . . ?
H10H C109 H10I 109.5 . . ?
N1 C55 C25 179.7(11) . . ?
C166 C111 H11A 109.5 . . ?
C166 C111 H11B 109.5 . . ?
C166 C111 H11C 109.5 . . ?
H11A C111 H11B 109.5 . . ?
H11A C111 H11C 109.5 . . ?
H11B C111 H11C 109.5 . . ?
C115 C7 C179 99.9(9) . . ?
C115 C7 C47 110.9(10) . . ?
C115 C7 C189 126.0(9) . . ?
C179 C7 C95 150.8(9) . . ?
C47 C7 C179 107.2(8) . . ?
C47 C7 C95 100.2(8) . . ?
C189 C7 C179 91.4(12) . . ?
C189 C7 C47 115.6(9) . . ?
H11D C113 H11E 109.5 . . ?
H11D C113 H11F 109.5 . . ?
H11E C113 H11F 109.5 . . ?
C183 C113 H11D 109.5 . . ?
C183 C113 H11E 109.5 . . ?
C183 C113 H11F 109.5 . . ?
C166 C57 H57A 109.5 . . ?
C166 C57 H57B 109.5 . . ?
C166 C57 H57C 109.5 . . ?
H57A C57 H57B 109.5 . . ?
H57A C57 H57C 109.5 . . ?
H57B C57 H57C 109.5 . . ?
C7 C115 H11G 109.5 . . ?
C7 C115 H11H 109.5 . . ?
C7 C115 H11I 109.5 . . ?
H11G C115 H11H 109.5 . . ?
H11G C115 H11I 109.5 . . ?
H11H C115 H11I 109.5 . . ?
C39 C29 H29A 109.5 . . ?
C39 C29 H29B 109.5 . . ?
C39 C29 H29C 109.5 . . ?
H29A C29 H29B 109.5 . . ?
H29A C29 H29C 109.5 . . ?
H29B C29 H29C 109.5 . . ?
C53 C117 C127 111.3(10) . . ?
C63 C117 C53 113.1(7) . . ?
C63 C117 C127 106.0(10) . . ?
C91 C117 C53 107.8(9) . . ?
C91 C117 C63 110.5(10) . . ?
C91 C117 C127 108.1(10) . . ?
H59A C59 H59B 109.5 . . ?
H59A C59 H59C 109.5 . . ?
H59B C59 H59C 109.5 . . ?
C199 C59 H59A 109.5 . . ?
C199 C59 H59B 109.5 . . ?
C199 C59 H59C 109.5 . . ?
C129 C119 C147 101.9(11) . . ?
C129 C119 C169 111.8(11) . . ?
C137 C119 C129 109.2(10) . . ?
C137 C119 C147 116.1(8) . . ?
C137 C119 C169 110.6(13) . . ?
C169 C119 C147 107.0(8) . . ?
O23 C15 C13 117.1(7) . . ?
O23 C15 C185 119.0(6) . . ?
C13 C15 C185 123.7(6) . . ?
C206 C121 H12A 109.5 . . ?
C206 C121 H12B 109.5 . . ?
C206 C121 H12C 109.5 . . ?
H12A C121 H12B 109.5 . . ?
H12A C121 H12C 109.5 . . ?
H12B C121 H12C 109.5 . . ?
C206 C61 H61A 109.5 . . ?
C206 C61 H61B 109.5 . . ?
C206 C61 H61C 109.5 . . ?
H61A C61 H61B 109.5 . . ?
H61A C61 H61C 109.5 . . ?
H61B C61 H61C 109.5 . . ?
C206 C123 H12D 109.5 . . ?
C206 C123 H12E 109.5 . . ?
C206 C123 H12F 109.5 . . ?
H12D C123 H12E 109.5 . . ?
H12D C123 H12F 109.5 . . ?
H12E C123 H12F 109.5 . . ?
C194 C31 H31A 109.5 . . ?
C194 C31 H31B 109.5 . . ?
C194 C31 H31C 109.5 . . ?
H31A C31 H31B 109.5 . . ?
H31A C31 H31C 109.5 . . ?
H31B C31 H31C 109.5 . . ?
O2 C125 O2 127.8(6) . 2_656 ?
O2 C125 C108 116.1(3) 2_656 . ?
O2 C125 C108 116.1(3) . . ?
C117 C63 H63A 109.5 . . ?
C117 C63 H63B 109.5 . . ?
C117 C63 H63C 109.5 . . ?
H63A C63 H63B 109.5 . . ?
H63A C63 H63C 109.5 . . ?
H63B C63 H63C 109.5 . . ?
O8 C19 O8 127.4(6) . 2_656 ?
O8 C19 C67 116.3(3) . . ?
O8 C19 C67 116.3(3) 2_656 . ?
C117 C127 H12G 109.5 . . ?
C117 C127 H12H 109.5 . . ?
C117 C127 H12I 109.5 . . ?
H12G C127 H12H 109.5 . . ?
H12G C127 H12I 109.5 . . ?
H12H C127 H12I 109.5 . . ?
C119 C129 H12J 109.5 . . ?
C119 C129 H12K 109.5 . . ?
C119 C129 H12L 109.5 . . ?
H12J C129 H12K 109.5 . . ?
H12J C129 H12L 109.5 . . ?
H12K C129 H12L 109.5 . . ?
O20 C65 C131 116.8(4) . . ?
O22 C65 O20 127.6(4) . . ?
O22 C65 C131 115.6(4) . . ?
O4 C131 O16 128.2(4) . . ?
O4 C131 C65 116.5(4) . . ?
O16 C131 C65 115.4(4) . . ?
O7 C33 Ti2 92.3(4) . . ?
O7 C33 O15 121.8(7) . . ?
O7 C33 C139 117.0(8) . . ?
O15 C33 Ti2 29.4(4) . . ?
O15 C33 C139 119.8(8) . . ?
C139 C33 Ti2 148.1(7) . . ?
O5 C67 O5 128.0(6) 2_656 . ?
O5 C67 C19 116.0(3) . . ?
O5 C67 C19 116.0(3) 2_656 . ?
O31 C135 C17 99.6(11) . . ?
O133 C135 O31 113.5(13) . . ?
O133 C135 C17 113.0(14) . . ?
C135 C17 H17E 109.5 . . ?
C135 C17 H17F 109.5 . . ?
C135 C17 H17G 109.5 . . ?
H17E C17 H17F 109.5 . . ?
H17E C17 H17G 109.5 . . ?
H17F C17 H17G 109.5 . . ?
C119 C137 H13C 109.5 . . ?
C119 C137 H13D 109.5 . . ?
C119 C137 H13E 109.5 . . ?
H13C C137 H13D 109.5 . . ?
H13C C137 H13E 109.5 . . ?
H13D C137 H13E 109.5 . . ?
O10 C69 C16 117.0(4) . . ?
O10 C69 C64 121.0(4) . . ?
C64 C69 C16 121.9(4) . . ?
C33 C139 H13F 109.5 . . ?
C33 C139 H13G 109.5 . . ?
C33 C139 H13H 109.5 . . ?
H13F C139 H13G 109.5 . . ?
H13F C139 H13H 109.5 . . ?
H13G C139 H13H 109.5 . . ?
C77 C35 C38 122.3(4) . . ?
C77 C35 C45 118.6(5) . . ?
C45 C35 C38 119.1(5) . . ?
C186 C141 H14E 109.5 . . ?
C186 C141 H14F 109.5 . . ?
C186 C141 H14G 109.5 . . ?
H14E C141 H14F 109.5 . . ?
H14E C141 H14G 109.5 . . ?
H14F C141 H14G 109.5 . . ?
O34 C71 C72 119.2(5) . . ?
O34 C71 C96 117.4(5) . . ?
C72 C71 C96 123.3(5) . . ?
C186 C143 H14H 109.5 . . ?
C186 C143 H14I 109.5 . . ?
C186 C143 H14J 109.5 . . ?
H14H C143 H14I 109.5 . . ?
H14H C143 H14J 109.5 . . ?
H14I C143 H14J 109.5 . . ?
C13 C9 H9 119.1 . . ?
C13 C9 C147 121.9(8) . . ?
C147 C9 H9 119.1 . . ?
C68 C145 C62 122.4(4) . . ?
C68 C145 C156 117.9(5) . . ?
C156 C145 C62 119.7(5) . . ?
C12 C73 H73 118.8 . . ?
C58 C73 C12 122.4(5) . . ?
C58 C73 H73 118.8 . . ?
C9 C147 C119 123.5(8) . . ?
C187 C147 C119 118.7(9) . . ?
C187 C147 C9 117.7(8) . . ?
C30 C37 C82 120.8(4) . . ?
C80 C37 C30 118.3(5) . . ?
C80 C37 C82 120.9(5) . . ?
C186 C75 H75A 109.5 . . ?
C186 C75 H75B 109.5 . . ?
C186 C75 H75C 109.5 . . ?
H75A C75 H75B 109.5 . . ?
H75A C75 H75C 109.5 . . ?
H75B C75 H75C 109.5 . . ?
C36 C149 C153 117.7(5) . . ?
C36 C149 C161 122.4(4) . . ?
C153 C149 C161 119.9(4) . . ?
C16 C151 H15A 107.9 . . ?
C16 C151 H15B 107.9 . . ?
C44 C151 C16 117.6(4) . . ?
C44 C151 H15A 107.9 . . ?
C44 C151 H15B 107.9 . . ?
H15A C151 H15B 107.2 . . ?
O25 C153 C60 119.2(4) . . ?
O25 C153 C149 118.8(5) . . ?
C149 C153 C60 122.0(4) . . ?
O30 C77 C118 119.9(4) . . ?
C35 C77 O30 118.4(5) . . ?
C35 C77 C118 121.8(4) . . ?
C86 C155 C104 122.2(5) . . ?
C86 C155 H155 118.9 . . ?
C104 C155 H155 118.9 . . ?
C72 C157 H15C 106.8 . . ?
C72 C157 H15D 106.8 . . ?
C152 C157 C72 122.0(6) . . ?
C152 C157 H15C 106.8 . . ?
C152 C157 H15D 106.8 . . ?
H15C C157 H15D 106.7 . . ?
C172 C159 C6 108.8(10) . . ?
C172 C159 C1 95.1(8) . . ?
C2 C159 C172 116.8(9) . . ?
C2 C159 C6 109.6(13) . . ?
C2 C159 C4 115.8(12) . . ?
C4 C159 C172 109.7(9) . . ?
C4 C159 C6 93.5(12) . . ?
C3 C159 C172 109.1(9) . . ?
C3 C159 C1 97.8(14) . . ?
C5 C159 C172 116.1(12) . . ?
C5 C159 C1 88.6(13) . . ?
C5 C159 C3 133.5(13) . . ?
C46 C79 C130 121.7(5) . . ?
C46 C79 C136 117.1(5) . . ?
C136 C79 C130 120.5(5) . . ?
H21A C215 H21B 109.5 . . ?
H21A C215 H21C 109.5 . . ?
H21B C215 H21C 109.5 . . ?
C49 C215 H21A 109.5 . . ?
C49 C215 H21B 109.5 . . ?
C49 C215 H21C 109.5 . . ?
C149 C161 H16G 108.3 . . ?
C149 C161 H16H 108.3 . . ?
C149 C161 C177 116.1(5) . . ?
H16G C161 H16H 107.4 . . ?
C177 C161 H16G 108.3 . . ?
C177 C161 H16H 108.3 . . ?
H81A C81 H81B 109.5 . . ?
H81A C81 H81C 109.5 . . ?
H81B C81 H81C 109.5 . . ?
C49 C81 H81A 109.5 . . ?
C49 C81 H81B 109.5 . . ?
C49 C81 H81C 109.5 . . ?
H16I C163 H16J 109.5 . . ?
H16I C163 H16K 109.5 . . ?
H16J C163 H16K 109.5 . . ?
C49 C163 H16I 109.5 . . ?
C49 C163 H16J 109.5 . . ?
C49 C163 H16K 109.5 . . ?
C20 C41 H41 118.4 . . ?
C154 C41 C20 123.2(5) . . ?
C154 C41 H41 118.4 . . ?
H16L C165 H16M 109.5 . . ?
H16L C165 H16N 109.5 . . ?
H16M C165 H16N 109.5 . . ?
C49 C165 H16L 109.5 . . ?
C49 C165 H16M 109.5 . . ?
C49 C165 H16N 109.5 . . ?
C206 C167 H16O 109.5 . . ?
C206 C167 H16P 109.5 . . ?
C206 C167 H16Q 109.5 . . ?
H16O C167 H16P 109.5 . . ?
H16O C167 H16Q 109.5 . . ?
H16P C167 H16Q 109.5 . . ?
C78 C83 H83 118.8 . . ?
C140 C83 C78 122.4(5) . . ?
C140 C83 H83 118.8 . . ?
C206 C21 H21D 109.5 . . ?
C206 C21 H21E 109.5 . . ?
C206 C21 H21F 109.5 . . ?
H21D C21 H21E 109.5 . . ?
H21D C21 H21F 109.5 . . ?
H21E C21 H21F 109.5 . . ?
C54 C85 C122 115.8(5) . . ?
C54 C85 C178 123.2(5) . . ?
C122 C85 C178 121.0(5) . . ?
C119 C169 H16R 112.5 . . ?
C119 C169 H16S 105.0 . . ?
C119 C169 H16T 110.9 . . ?
H16R C169 H16S 109.5 . . ?
H16R C169 H16T 109.5 . . ?
H16S C169 H16T 109.4 . . ?
C24 C43 C140 121.1(5) . . ?
C24 C43 H43 119.5 . . ?
C140 C43 H43 119.5 . . ?
H17H C171 H17I 109.5 . . ?
H17H C171 H17J 109.5 . . ?
H17I C171 H17J 109.5 . . ?
C191 C171 H17H 109.5 . . ?
C191 C171 H17I 109.5 . . ?
C191 C171 H17J 109.5 . . ?
H17K C173 H17L 109.5 . . ?
H17K C173 H17M 109.5 . . ?
H17L C173 H17M 109.5 . . ?
C191 C173 H17K 109.5 . . ?
C191 C173 H17L 109.5 . . ?
C191 C173 H17M 109.5 . . ?
H17N C175 H17O 109.5 . . ?
H17N C175 H17P 109.5 . . ?
H17O C175 H17P 109.5 . . ?
C191 C175 H17N 109.5 . . ?
C191 C175 H17O 109.5 . . ?
C191 C175 H17P 109.5 . . ?
C66 C87 H87A 108.4 . . ?
C66 C87 H87B 108.4 . . ?
C90 C87 C66 115.7(5) . . ?
C90 C87 H87A 108.4 . . ?
C90 C87 H87B 108.4 . . ?
H87A C87 H87B 107.4 . . ?
H11J C11 H11K 109.5 . . ?
H11J C11 H11L 109.5 . . ?
H11K C11 H11L 109.5 . . ?
C191 C11 H11J 109.5 . . ?
C191 C11 H11K 109.5 . . ?
C191 C11 H11L 109.5 . . ?
C50 C177 C161 120.4(5) . . ?
C174 C177 C50 119.0(5) . . ?
C174 C177 C161 120.3(5) . . ?
H89A C89 H89B 109.5 . . ?
H89A C89 H89C 109.5 . . ?
H89B C89 H89C 109.5 . . ?
C191 C89 H89A 109.5 . . ?
C191 C89 H89B 109.5 . . ?
C191 C89 H89C 109.5 . . ?
C7 C179 H17Q 109.5 . . ?
C7 C179 H17R 109.5 . . ?
C7 C179 H17S 109.5 . . ?
H17Q C179 H17R 109.5 . . ?
H17Q C179 H17S 109.5 . . ?
H17R C179 H17S 109.5 . . ?
C184 C45 C35 122.0(5) . . ?
C184 C45 H45 119.0 . . ?
C35 C45 H45 119.0 . . ?
C72 C181 H181 118.9 . . ?
C72 C181 C47 122.2(6) . . ?
C47 C181 H181 118.9 . . ?
C117 C91 H91A 109.5 . . ?
C117 C91 H91B 109.5 . . ?
C117 C91 H91C 109.5 . . ?
H91A C91 H91B 109.5 . . ?
H91A C91 H91C 109.5 . . ?
H91B C91 H91C 109.5 . . ?
C104 C183 C27 106.7(5) . . ?
C104 C183 C113 110.4(6) . . ?
C27 C183 C113 105.7(7) . . ?
C51 C183 C104 111.2(6) . . ?
C51 C183 C27 110.4(7) . . ?
C51 C183 C113 112.2(6) . . ?
C15 C185 C170 122.1(5) . . ?
C187 C185 C170 118.5(8) . . ?
C187 C185 C15 118.4(6) . . ?
C188 C23 C154 108.5(5) . . ?
C188 C23 C192 111.9(6) . . ?
C188 C23 C101 108.7(6) . . ?
C192 C23 C154 105.7(6) . . ?
C101 C23 C154 109.8(5) . . ?
C101 C23 C192 112.1(6) . . ?
C147 C187 C185 121.5(8) . . ?
C147 C187 H187 119.3 . . ?
C185 C187 H187 119.3 . . ?
C68 C93 C176 124.8(5) . . ?
C68 C93 C99 117.2(6) . . ?
C99 C93 C176 118.0(6) . . ?
C158 C47 C7 120.9(7) . . ?
C158 C47 C181 117.4(6) . . ?
C181 C47 C7 121.7(7) . . ?
C7 C189 H18J 109.5 . . ?
C7 C189 H18K 109.5 . . ?
C7 C189 H18L 109.5 . . ?
H18J C189 H18K 109.5 . . ?
H18J C189 H18L 109.5 . . ?
H18K C189 H18L 109.5 . . ?
C7 C95 H95A 109.5 . . ?
C7 C95 H95B 109.5 . . ?
C7 C95 H95C 109.5 . . ?
H95A C95 H95B 109.5 . . ?
H95A C95 H95C 109.5 . . ?
H95B C95 H95C 109.5 . . ?
C56 C191 C89 101.6(14) . . ?
C171 C191 C175 102.4(13) . . ?
C171 C191 C11 100.2(14) . . ?
C171 C191 C197 111.6(12) . . ?
C173 C191 C56 117.4(12) . . ?
C173 C191 C89 93.2(18) . . ?
C173 C191 C197 127.0(11) . . ?
C175 C191 C11 123.3(11) . . ?
C197 C191 C56 111.5(10) . . ?
C197 C191 C175 109.3(10) . . ?
C197 C191 C11 109.2(8) . . ?
C197 C191 C89 95.8(10) . . ?
C110 C112 H11M 109.5 . . ?
C110 C112 H11N 109.5 . . ?
C110 C112 H11O 109.5 . . ?
H11M C112 H11N 109.5 . . ?
H11M C112 H11O 109.5 . . ?
H11N C112 H11O 109.5 . . ?
H19M C193 H19N 109.5 . . ?
H19M C193 H19O 109.5 . . ?
H19N C193 H19O 109.5 . . ?
C199 C193 H19M 109.5 . . ?
C199 C193 H19N 109.5 . . ?
C199 C193 H19O 109.5 . . ?
C110 C97 H97A 109.5 . . ?
C110 C97 H97B 109.5 . . ?
C110 C97 H97C 109.5 . . ?
H97A C97 H97B 109.5 . . ?
H97A C97 H97C 109.5 . . ?
H97B C97 H97C 109.5 . . ?
C110 C195 H19P 109.5 . . ?
C110 C195 H19Q 109.5 . . ?
C110 C195 H19R 109.5 . . ?
H19P C195 H19Q 109.5 . . ?
H19P C195 H19R 109.5 . . ?
H19Q C195 H19R 109.5 . . ?
C106 C49 C162 103.5(6) . . ?
C106 C49 C165 102.9(7) . . ?
C164 C49 C106 114.9(8) . . ?
C164 C49 C81 114.5(13) . . ?
C164 C49 C165 106.6(13) . . ?
C215 C49 C106 111.6(8) . . ?
C215 C49 C162 108.8(13) . . ?
C215 C49 C163 119.6(11) . . ?
C81 C49 C106 112.9(8) . . ?
C81 C49 C165 103.4(14) . . ?
C163 C49 C106 111.9(7) . . ?
C163 C49 C162 99.2(10) . . ?
C156 C197 C191 124.1(7) . . ?
C156 C197 C99 116.8(6) . . ?
C99 C197 C191 118.7(7) . . ?
C93 C99 H99 118.4 . . ?
C197 C99 C93 123.3(7) . . ?
C197 C99 H99 118.4 . . ?
C184 C199 C59 108.3(8) . . ?
C184 C199 C193 110.8(5) . . ?
C105 C199 C184 114.1(7) . . ?
C105 C199 C59 101.5(7) . . ?
C105 C199 C193 114.5(8) . . ?
C193 C199 C59 106.8(7) . . ?
C55 C25 H25A 109.5 . . ?
C55 C25 H25B 109.5 . . ?
C55 C25 H25C 109.5 . . ?
H25A C25 H25B 109.5 . . ?
H25A C25 H25C 109.5 . . ?
H25B C25 H25C 109.5 . . ?
C208 C201 H20G 109.5 . . ?
C208 C201 H20H 109.5 . . ?
C208 C201 H20I 109.5 . . ?
H20G C201 H20H 109.5 . . ?
H20G C201 H20I 109.5 . . ?
H20H C201 H20I 109.5 . . ?
C23 C101 H10J 109.5 . . ?
C23 C101 H10K 109.5 . . ?
C23 C101 H10L 109.5 . . ?
H10J C101 H10K 109.5 . . ?
H10J C101 H10L 109.5 . . ?
H10K C101 H10L 109.5 . . ?
C152 C203 H203 119.0 . . ?
C53 C203 C152 121.9(6) . . ?
C53 C203 H203 119.0 . . ?
C183 C51 H51A 109.5 . . ?
C183 C51 H51B 109.5 . . ?
C183 C51 H51C 109.5 . . ?
H51A C51 H51B 109.5 . . ?
H51A C51 H51C 109.5 . . ?
H51B C51 H51C 109.5 . . ?
C178 C205 H20J 109.5 . . ?
C178 C205 H20K 109.5 . . ?
C178 C205 H20L 109.5 . . ?
H20J C205 H20K 109.5 . . ?
H20J C205 H20L 109.5 . . ?
H20K C205 H20L 109.5 . . ?
C194 C103 H10M 109.5 . . ?
C194 C103 H10N 109.5 . . ?
C194 C103 H10O 109.5 . . ?
H10M C103 H10N 109.5 . . ?
H10M C103 H10O 109.5 . . ?
H10N C103 H10O 109.5 . . ?
C39 C207 H20M 109.5 . . ?
C39 C207 H20N 109.5 . . ?
C39 C207 H20O 109.5 . . ?
H20M C207 H20N 109.5 . . ?
H20M C207 H20O 109.5 . . ?
H20N C207 H20O 109.5 . . ?
C210 O37 Ti2 153.0(9) . . ?
H20P C209 H20Q 109.5 . . ?
H20P C209 H20R 109.5 . . ?
H20Q C209 H20R 109.5 . . ?
C210 C209 H20P 110.7 . . ?
C210 C209 H20Q 110.2 . . ?
C210 C209 H20R 107.3 . . ?
O37 C210 C209 118.6(12) . . ?
O37 C210 C211 107.0(13) . . ?
C209 C210 C211 131.1(16) . . ?
H21G C212 H21H 109.5 . . ?
H21G C212 H21I 109.5 . . ?
H21H C212 H21I 109.5 . . ?
C213 C212 H21G 109.5 . . ?
C213 C212 H21H 109.5 . . ?
C213 C212 H21I 109.5 . . ?
H21J C214 H21K 109.5 . . ?
H21J C214 H21L 109.5 . . ?
H21K C214 H21L 109.5 . . ?
C213 C214 H21J 109.5 . . ?
C213 C214 H21K 109.5 . . ?
C213 C214 H21L 109.5 . . ?
C210 C211 H21M 109.5 . . ?
C210 C211 H21N 109.5 . . ?
C210 C211 H21O 109.5 . . ?
H21M C211 H21N 109.5 . . ?
H21M C211 H21O 109.5 . . ?
H21N C211 H21O 109.5 . . ?
O27 C213 C212 111.2(14) . . ?
O27 C213 C214 110.4(15) . . ?
C212 C213 C214 131.0(18) . . ?
C159 C2 H2A 109.5 . . ?
C159 C2 H2B 109.5 . . ?
C159 C2 H2C 109.5 . . ?
H2A C2 H2B 109.5 . . ?
H2A C2 H2C 109.5 . . ?
H2B C2 H2C 109.5 . . ?
C159 C6 H6A 109.5 . . ?
C159 C6 H6B 109.5 . . ?
C159 C6 H6C 109.5 . . ?
H6A C6 H6B 109.5 . . ?
H6A C6 H6C 109.5 . . ?
H6B C6 H6C 109.5 . . ?
C159 C4 H4A 109.5 . . ?
C159 C4 H4B 109.5 . . ?
C159 C4 H4C 109.5 . . ?
H4A C4 H4B 109.5 . . ?
H4A C4 H4C 109.5 . . ?
H4B C4 H4C 109.5 . . ?
C159 C1 H1A 109.5 . . ?
C159 C1 H1B 109.5 . . ?
C159 C1 H1C 109.5 . . ?
H1A C1 H1B 109.5 . . ?
H1A C1 H1C 109.5 . . ?
H1B C1 H1C 109.5 . . ?
C159 C3 H3A 109.5 . . ?
C159 C3 H3B 109.5 . . ?
C159 C3 H3C 109.5 . . ?
H3A C3 H3B 109.5 . . ?
H3A C3 H3C 109.5 . . ?
H3B C3 H3C 109.5 . . ?
C159 C5 H5A 109.5 . . ?
C159 C5 H5B 109.5 . . ?
C159 C5 H5C 109.5 . . ?
H5A C5 H5B 109.5 . . ?
H5A C5 H5C 109.5 . . ?
H5B C5 H5C 109.5 . . ?
C134 O29A Ti2 152.5(15) . . ?

loop_
_geom_bond_atom_site_label_1
_geom_bond_atom_site_label_2
_geom_bond_distance
_geom_bond_site_symmetry_2
_geom_bond_publ_flag
Ti1 Ti2 3.1723(14) . ?
Ti1 O8 2.099(3) . ?
Ti1 O32 1.858(4) . ?
Ti1 O9 2.098(3) . ?
Ti1 O5 2.109(4) . ?
Ti1 O21 1.826(3) . ?
Ti1 O23 1.782(3) . ?
Ti2 Ti3 3.0656(12) . ?
Ti2 O26 1.920(3) . ?
Ti2 O32 2.062(3) . ?
Ti2 O9 2.003(4) . ?
Ti2 O29 1.727(7) . ?
Ti2 O15 1.652(7) . ?
Ti2 O31 1.918(8) . ?
Ti2 C33 2.714(7) . ?
Ti2 O37 2.342(9) . ?
Ti2 O29A 1.752(11) . ?
Ti3 Ti4 3.1938(13) . ?
Ti3 O26 2.077(3) . ?
Ti3 O30 1.997(3) . ?
Ti3 O32 1.932(3) . ?
Ti3 O13 1.850(5) . ?
Ti3 O7 2.232(6) . ?
Ti3 O33 1.770(4) . ?
Ti4 O10 1.827(3) . ?
Ti4 O16 2.111(3) . ?
Ti4 O20 2.096(3) . ?
Ti4 O26 1.865(3) . ?
Ti4 O28 1.796(3) . ?
Ti4 O30 2.116(3) . ?
Ti5 Ti6 3.1356(11) . ?
Ti5 O4 2.109(3) . ?
Ti5 O6 1.879(3) . ?
Ti5 O18 2.103(3) . ?
Ti5 O22 2.087(3) . ?
Ti5 O24 1.829(3) . ?
Ti5 O19 1.779(3) . ?
Ti6 Ti7 3.0700(11) . ?
Ti6 O6 2.023(3) . ?
Ti6 O12 1.907(3) . ?
Ti6 O18 1.999(3) . ?
Ti6 O25 1.727(4) . ?
Ti6 O27 2.122(5) . ?
Ti6 O38 1.879(5) . ?
Ti7 Ti8 3.1953(11) . ?
Ti7 O6 1.948(3) . ?
Ti7 O12 2.095(3) . ?
Ti7 O14 1.988(3) . ?
Ti7 O11 1.834(3) . ?
Ti7 O3 1.758(4) . ?
Ti7 O35 2.197(4) . ?
Ti8 O1 2.097(3) . ?
Ti8 O12 1.870(3) . ?
Ti8 O14 2.110(3) . ?
Ti8 O34 1.799(3) . ?
Ti8 O36 1.826(3) . ?
Ti8 O2 2.102(3) . ?
O1 C108 1.268(4) . ?
O4 C131 1.246(6) . ?
O8 C19 1.254(4) . ?
O10 C69 1.376(5) . ?
O14 C22 1.403(5) . ?
O16 C131 1.258(5) . ?
O18 C8 1.392(5) . ?
O20 C65 1.258(5) . ?
O22 C65 1.252(5) . ?
O24 C18 1.362(5) . ?
O28 C40 1.368(6) . ?
O30 C77 1.391(5) . ?
O34 C71 1.366(6) . ?
O36 C50 1.366(6) . ?
O9 C68 1.390(6) . ?
O19 C46 1.350(6) . ?
O5 C67 1.248(4) . ?
O21 C28 1.369(5) . ?
O11 C30 1.391(5) . ?
O23 C15 1.372(7) . ?
O3 C208 1.446(7) . ?
O25 C153 1.343(6) . ?
O13 C39 1.383(10) . ?
O27 C213 1.28(2) . ?
O7 C33 1.356(8) . ?
O29 C134 1.463(8) . ?
O15 C33 1.390(8) . ?
O31 C135 1.456(16) . ?
O2 C125 1.253(4) . ?
O33 C124 1.422(6) . ?
O38 C204 1.281(7) . ?
O35 C204 1.222(7) . ?
N1 C55 1.158(9) . ?
C108 C125 1.527(9) . ?
C39 H39 1.0000 . ?
C39 C29 1.371(13) . ?
C39 C207 1.642(16) . ?
C60 C14 1.381(6) . ?
C60 C26 1.519(6) . ?
C60 C153 1.404(7) . ?
C8 C10 1.385(7) . ?
C8 C66 1.412(7) . ?
C10 C26 1.508(7) . ?
C10 C54 1.386(7) . ?
C12 C28 1.374(7) . ?
C12 C48 1.526(7) . ?
C12 C73 1.395(6) . ?
C14 H14 0.9500 . ?
C14 C42 1.391(7) . ?
C16 C88 1.376(7) . ?
C16 C69 1.405(6) . ?
C16 C151 1.521(7) . ?
C18 C20 1.404(7) . ?
C18 C92 1.403(7) . ?
C20 C34 1.507(7) . ?
C20 C41 1.407(7) . ?
C22 C52 1.394(7) . ?
C22 C128 1.388(8) . ?
C24 C38 1.518(7) . ?
C24 C124 1.392(8) . ?
C24 C43 1.391(7) . ?
C26 H26A 0.9900 . ?
C26 H26B 0.9900 . ?
C28 C84 1.422(7) . ?
C30 C98 1.397(8) . ?
C30 C37 1.406(8) . ?
C32 C40 1.398(8) . ?
C32 C70 1.388(7) . ?
C32 C94 1.516(7) . ?
C34 H34A 0.9900 . ?
C34 H34B 0.9900 . ?
C34 C98 1.497(8) . ?
C36 H36 0.9500 . ?
C36 C42 1.400(7) . ?
C36 C149 1.385(6) . ?
C38 H38A 0.9900 . ?
C38 H38B 0.9900 . ?
C38 C35 1.517(7) . ?
C40 C86 1.388(7) . ?
C42 C138 1.535(7) . ?
C44 C102 1.399(6) . ?
C44 C134 1.397(8) . ?
C44 C151 1.509(7) . ?
C46 C90 1.403(7) . ?
C46 C79 1.390(7) . ?
C48 H48A 0.9900 . ?
C48 H48B 0.9900 . ?
C48 C78 1.502(8) . ?
C50 C152 1.388(8) . ?
C50 C177 1.395(7) . ?
C52 C82 1.498(8) . ?
C52 C132 1.407(7) . ?
C54 H54 0.9500 . ?
C54 C85 1.393(8) . ?
C56 H56A 0.9800 . ?
C56 H56B 0.9800 . ?
C56 H56C 0.9800 . ?
C56 C191 1.535(17) . ?
C58 C100 1.387(8) . ?
C58 C110 1.552(6) . ?
C58 C73 1.374(7) . ?
C62 H62A 0.9900 . ?
C62 H62B 0.9900 . ?
C62 C74 1.508(7) . ?
C62 C145 1.517(8) . ?
C64 C94 1.533(7) . ?
C64 C114 1.376(7) . ?
C64 C69 1.394(7) . ?
C66 C122 1.392(7) . ?
C66 C87 1.513(7) . ?
C68 C145 1.392(7) . ?
C68 C93 1.382(8) . ?
C70 H70 0.9500 . ?
C70 C104 1.409(7) . ?
C72 C71 1.379(8) . ?
C72 C157 1.530(9) . ?
C72 C181 1.395(8) . ?
C74 C76 1.385(7) . ?
C74 C134 1.413(8) . ?
C76 H76 0.9500 . ?
C76 C116 1.391(8) . ?
C78 C124 1.381(8) . ?
C78 C83 1.407(7) . ?
C80 H80 0.9500 . ?
C80 C106 1.401(9) . ?
C80 C37 1.385(7) . ?
C82 H82A 0.9900 . ?
C82 H82B 0.9900 . ?
C82 C37 1.487(8) . ?
C84 C100 1.400(7) . ?
C84 C170 1.510(8) . ?
C86 C144 1.504(8) . ?
C86 C155 1.384(8) . ?
C88 H88 0.9500 . ?
C88 C126 1.384(7) . ?
C90 C120 1.399(8) . ?
C90 C87 1.506(7) . ?
C92 C130 1.508(8) . ?
C92 C150 1.413(7) . ?
C94 H94A 0.9900 . ?
C94 H94B 0.9900 . ?
C96 C142 1.501(8) . ?
C96 C158 1.387(9) . ?
C96 C71 1.410(7) . ?
C98 C146 1.402(7) . ?
C100 H100 0.9500 . ?
C102 H102 0.9500 . ?
C102 C116 1.374(8) . ?
C104 C155 1.392(8) . ?
C104 C183 1.534(8) . ?
C106 C146 1.379(9) . ?
C106 C49 1.541(7) . ?
C110 C112 1.506(9) . ?
C110 C97 1.504(10) . ?
C110 C195 1.569(10) . ?
C114 H114 0.9500 . ?
C114 C126 1.398(8) . ?
C116 C194 1.536(7) . ?
C118 C144 1.505(7) . ?
C118 C168 1.401(7) . ?
C118 C77 1.402(8) . ?
C120 H120 0.9500 . ?
C120 C148 1.432(8) . ?
C122 H122 0.9500 . ?
C122 C85 1.405(8) . ?
C126 C206 1.532(8) . ?
C128 C142 1.543(8) . ?
C128 C160 1.391(7) . ?
C130 H13A 0.9900 . ?
C130 H13B 0.9900 . ?
C130 C79 1.517(8) . ?
C132 H132 0.9500 . ?
C132 C172 1.383(10) . ?
C134 O29A 1.313(10) . ?
C136 H136 0.9500 . ?
C136 C148 1.361(8) . ?
C136 C79 1.404(8) . ?
C138 C196 1.539(11) . ?
C138 C198 1.513(10) . ?
C138 C200 1.506(9) . ?
C140 C186 1.554(8) . ?
C140 C83 1.381(9) . ?
C140 C43 1.395(8) . ?
C142 H14A 0.9900 . ?
C142 H14B 0.9900 . ?
C144 H14C 0.9900 . ?
C144 H14D 0.9900 . ?
C146 H146 0.9500 . ?
C148 C166 1.538(9) . ?
C150 H150 0.9500 . ?
C150 C154 1.422(9) . ?
C152 C157 1.514(7) . ?
C152 C203 1.406(8) . ?
C154 C41 1.363(8) . ?
C154 C23 1.580(8) . ?
C156 H156 0.9500 . ?
C156 C145 1.398(7) . ?
C156 C197 1.380(10) . ?
C158 H158 0.9500 . ?
C158 C47 1.391(10) . ?
C160 H160 0.9500 . ?
C160 C172 1.398(9) . ?
C162 H16A 0.9800 . ?
C162 H16B 0.9800 . ?
C162 H16C 0.9800 . ?
C162 C49 1.676(16) . ?
C164 H16D 0.9800 . ?
C164 H16E 0.9800 . ?
C164 H16F 0.9800 . ?
C164 C49 1.407(18) . ?
C166 C109 1.546(11) . ?
C166 C111 1.529(10) . ?
C166 C57 1.478(12) . ?
C168 H168 0.9500 . ?
C168 C184 1.398(9) . ?
C170 H17A 0.9900 . ?
C170 H17B 0.9900 . ?
C170 C185 1.508(10) . ?
C172 C159 1.550(9) . ?
C174 H174 0.9500 . ?
C174 C53 1.379(10) . ?
C174 C177 1.364(8) . ?
C176 H17C 0.9900 . ?
C176 H17D 0.9900 . ?
C176 C13 1.488(11) . ?
C176 C93 1.538(8) . ?
C178 C182 1.502(10) . ?
C178 C202 1.539(11) . ?
C178 C85 1.521(7) . ?
C178 C205 1.568(11) . ?
C180 H18A 0.9800 . ?
C180 H18B 0.9800 . ?
C180 H18C 0.9800 . ?
C180 C208 1.480(9) . ?
C182 H18D 0.9800 . ?
C182 H18E 0.9800 . ?
C182 H18F 0.9800 . ?
C184 C45 1.373(9) . ?
C184 C199 1.540(8) . ?
C186 C141 1.502(11) . ?
C186 C143 1.464(12) . ?
C186 C75 1.549(14) . ?
C188 H18G 0.9800 . ?
C188 H18H 0.9800 . ?
C188 H18I 0.9800 . ?
C188 C23 1.494(9) . ?
C190 H19A 0.9800 . ?
C190 H19B 0.9800 . ?
C190 H19C 0.9800 . ?
C190 C194 1.478(10) . ?
C192 H19D 0.9800 . ?
C192 H19E 0.9800 . ?
C192 H19F 0.9800 . ?
C192 C23 1.532(10) . ?
C194 C31 1.439(10) . ?
C194 C103 1.589(14) . ?
C196 H19G 0.9800 . ?
C196 H19H 0.9800 . ?
C196 H19I 0.9800 . ?
C198 H19J 0.9800 . ?
C198 H19K 0.9800 . ?
C198 H19L 0.9800 . ?
C200 H20A 0.9800 . ?
C200 H20B 0.9800 . ?
C200 H20C 0.9800 . ?
C202 H20D 0.9800 . ?
C202 H20E 0.9800 . ?
C202 H20F 0.9800 . ?
C204 C107 1.542(10) . ?
C206 C121 1.783(16) . ?
C206 C61 1.47(2) . ?
C206 C123 1.446(11) . ?
C206 C167 1.408(13) . ?
C206 C21 1.79(3) . ?
C208 H208 1.0000 . ?
C208 C201 1.472(11) . ?
C13 C15 1.394(9) . ?
C13 C9 1.393(11) . ?
C105 H10A 0.9800 . ?
C105 H10B 0.9800 . ?
C105 H10C 0.9800 . ?
C105 C199 1.438(12) . ?
C53 C117 1.521(10) . ?
C53 C203 1.404(9) . ?
C107 H10D 0.9800 . ?
C107 H10E 0.9800 . ?
C107 H10F 0.9800 . ?
C27 H27A 0.9800 . ?
C27 H27B 0.9800 . ?
C27 H27C 0.9800 . ?
C27 C183 1.540(10) . ?
C109 H10G 0.9800 . ?
C109 H10H 0.9800 . ?
C109 H10I 0.9800 . ?
C55 C25 1.431(9) . ?
C111 H11A 0.9800 . ?
C111 H11B 0.9800 . ?
C111 H11C 0.9800 . ?
C7 C115 1.439(15) . ?
C7 C179 1.581(17) . ?
C7 C47 1.537(10) . ?
C7 C189 1.514(15) . ?
C7 C95 1.820(17) . ?
C113 H11D 0.9800 . ?
C113 H11E 0.9800 . ?
C113 H11F 0.9800 . ?
C113 C183 1.572(10) . ?
C57 H57A 0.9800 . ?
C57 H57B 0.9800 . ?
C57 H57C 0.9800 . ?
C115 H11G 0.9800 . ?
C115 H11H 0.9800 . ?
C115 H11I 0.9800 . ?
C29 H29A 0.9800 . ?
C29 H29B 0.9800 . ?
C29 H29C 0.9800 . ?
C117 C63 1.514(12) . ?
C117 C127 1.540(18) . ?
C117 C91 1.451(14) . ?
C59 H59A 0.9800 . ?
C59 H59B 0.9800 . ?
C59 H59C 0.9800 . ?
C59 C199 1.591(14) . ?
C119 C129 1.465(16) . ?
C119 C137 1.453(18) . ?
C119 C147 1.611(14) . ?
C119 C169 1.574(13) . ?
C15 C185 1.413(12) . ?
C121 H12A 0.9800 . ?
C121 H12B 0.9800 . ?
C121 H12C 0.9800 . ?
C61 H61A 0.9800 . ?
C61 H61B 0.9800 . ?
C61 H61C 0.9800 . ?
C123 H12D 0.9800 . ?
C123 H12E 0.9800 . ?
C123 H12F 0.9800 . ?
C31 H31A 0.9800 . ?
C31 H31B 0.9800 . ?
C31 H31C 0.9800 . ?
C63 H63A 0.9800 . ?
C63 H63B 0.9800 . ?
C63 H63C 0.9800 . ?
C19 C67 1.538(9) . ?
C127 H12G 0.9800 . ?
C127 H12H 0.9800 . ?
C127 H12I 0.9800 . ?
C129 H12J 0.9800 . ?
C129 H12K 0.9800 . ?
C129 H12L 0.9800 . ?
C65 C131 1.520(6) . ?
C33 C139 1.452(8) . ?
O133 C135 1.37(2) . ?
C135 C17 1.57(2) . ?
C17 H17E 0.9800 . ?
C17 H17F 0.9800 . ?
C17 H17G 0.9800 . ?
C137 H13C 0.9800 . ?
C137 H13D 0.9800 . ?
C137 H13E 0.9800 . ?
C139 H13F 0.9800 . ?
C139 H13G 0.9800 . ?
C139 H13H 0.9800 . ?
C35 C77 1.388(7) . ?
C35 C45 1.404(7) . ?
C141 H14E 0.9800 . ?
C141 H14F 0.9800 . ?
C141 H14G 0.9800 . ?
C143 H14H 0.9800 . ?
C143 H14I 0.9800 . ?
C143 H14J 0.9800 . ?
C9 H9 0.9500 . ?
C9 C147 1.467(14) . ?
C73 H73 0.9500 . ?
C147 C187 1.388(11) . ?
C75 H75A 0.9800 . ?
C75 H75B 0.9800 . ?
C75 H75C 0.9800 . ?
C149 C153 1.387(7) . ?
C149 C161 1.504(7) . ?
C151 H15A 0.9900 . ?
C151 H15B 0.9900 . ?
C155 H155 0.9500 . ?
C157 H15C 0.9900 . ?
C157 H15D 0.9900 . ?
C159 C2 1.413(14) . ?
C159 C6 1.72(2) . ?
C159 C4 1.493(14) . ?
C159 C1 1.73(2) . ?
C159 C3 1.517(16) . ?
C159 C5 1.435(9) . ?
C215 H21A 0.9800 . ?
C215 H21B 0.9800 . ?
C215 H21C 0.9800 . ?
C215 C49 1.393(15) . ?
C161 H16G 0.9900 . ?
C161 H16H 0.9900 . ?
C161 C177 1.507(8) . ?
C81 H81A 0.9800 . ?
C81 H81B 0.9800 . ?
C81 H81C 0.9800 . ?
C81 C49 1.53(2) . ?
C163 H16I 0.9800 . ?
C163 H16J 0.9800 . ?
C163 H16K 0.9800 . ?
C163 C49 1.499(16) . ?
C41 H41 0.9500 . ?
C165 H16L 0.9800 . ?
C165 H16M 0.9800 . ?
C165 H16N 0.9800 . ?
C165 C49 1.740(18) . ?
C167 H16O 0.9800 . ?
C167 H16P 0.9800 . ?
C167 H16Q 0.9800 . ?
C83 H83 0.9500 . ?
C21 H21D 0.9800 . ?
C21 H21E 0.9800 . ?
C21 H21F 0.9800 . ?
C169 H16R 0.9801 . ?
C169 H16S 0.9798 . ?
C169 H16T 0.9811 . ?
C43 H43 0.9500 . ?
C171 H17H 0.9800 . ?
C171 H17I 0.9800 . ?
C171 H17J 0.9800 . ?
C171 C191 1.442(19) . ?
C173 H17K 0.9800 . ?
C173 H17L 0.9800 . ?
C173 H17M 0.9800 . ?
C173 C191 1.340(16) . ?
C175 H17N 0.9800 . ?
C175 H17O 0.9800 . ?
C175 H17P 0.9800 . ?
C175 C191 1.618(16) . ?
C87 H87A 0.9900 . ?
C87 H87B 0.9900 . ?
C11 H11J 0.9800 . ?
C11 H11K 0.9800 . ?
C11 H11L 0.9800 . ?
C11 C191 1.74(2) . ?
C89 H89A 0.9800 . ?
C89 H89B 0.9800 . ?
C89 H89C 0.9800 . ?
C89 C191 1.79(2) . ?
C179 H17Q 0.9800 . ?
C179 H17R 0.9800 . ?
C179 H17S 0.9800 . ?
C45 H45 0.9500 . ?
C181 H181 0.9500 . ?
C181 C47 1.405(10) . ?
C91 H91A 0.9800 . ?
C91 H91B 0.9800 . ?
C91 H91C 0.9800 . ?
C183 C51 1.444(11) . ?
C185 C187 1.394(10) . ?
C23 C101 1.524(10) . ?
C187 H187 0.9500 . ?
C93 C99 1.406(9) . ?
C189 H18J 0.9800 . ?
C189 H18K 0.9800 . ?
C189 H18L 0.9800 . ?
C95 H95A 0.9800 . ?
C95 H95B 0.9800 . ?
C95 H95C 0.9800 . ?
C191 C197 1.512(10) . ?
C112 H11M 0.9800 . ?
C112 H11N 0.9800 . ?
C112 H11O 0.9800 . ?
C193 H19M 0.9800 . ?
C193 H19N 0.9800 . ?
C193 H19O 0.9800 . ?
C193 C199 1.538(10) . ?
C97 H97A 0.9800 . ?
C97 H97B 0.9800 . ?
C97 H97C 0.9800 . ?
C195 H19P 0.9800 . ?
C195 H19Q 0.9800 . ?
C195 H19R 0.9800 . ?
C197 C99 1.382(10) . ?
C99 H99 0.9500 . ?
C25 H25A 0.9800 . ?
C25 H25B 0.9800 . ?
C25 H25C 0.9800 . ?
C201 H20G 0.9800 . ?
C201 H20H 0.9800 . ?
C201 H20I 0.9800 . ?
C101 H10J 0.9800 . ?
C101 H10K 0.9800 . ?
C101 H10L 0.9800 . ?
C203 H203 0.9500 . ?
C51 H51A 0.9800 . ?
C51 H51B 0.9800 . ?
C51 H51C 0.9800 . ?
C205 H20J 0.9800 . ?
C205 H20K 0.9800 . ?
C205 H20L 0.9800 . ?
C103 H10M 0.9800 . ?
C103 H10N 0.9800 . ?
C103 H10O 0.9800 . ?
C207 H20M 0.9800 . ?
C207 H20N 0.9800 . ?
C207 H20O 0.9800 . ?
O37 C210 1.339(18) . ?
C209 H20P 0.9799 . ?
C209 H20Q 0.9806 . ?
C209 H20R 0.9799 . ?
C209 C210 1.438(15) . ?
C210 C211 1.566(16) . ?
C212 H21G 0.9800 . ?
C212 H21H 0.9800 . ?
C212 H21I 0.9800 . ?
C212 C213 1.505(16) . ?
C214 H21J 0.9800 . ?
C214 H21K 0.9800 . ?
C214 H21L 0.9800 . ?
C214 C213 1.555(16) . ?
C211 H21M 0.9800 . ?
C211 H21N 0.9800 . ?
C211 H21O 0.9800 . ?
C2 H2A 0.9800 . ?
C2 H2B 0.9800 . ?
C2 H2C 0.9800 . ?
C6 H6A 0.9800 . ?
C6 H6B 0.9800 . ?
C6 H6C 0.9800 . ?
C4 H4A 0.9800 . ?
C4 H4B 0.9800 . ?
C4 H4C 0.9800 . ?
C1 H1A 0.9800 . ?
C1 H1B 0.9800 . ?
C1 H1C 0.9800 . ?
C3 H3A 0.9800 . ?
C3 H3B 0.9800 . ?
C3 H3C 0.9800 . ?
C5 H5A 0.9800 . ?
C5 H5B 0.9800 . ?
C5 H5C 0.9800 . ?

loop_
_geom_torsion_atom_site_label_1
_geom_torsion_atom_site_label_2
_geom_torsion_atom_site_label_3
_geom_torsion_atom_site_label_4
_geom_torsion
_geom_torsion_site_symmetry_1
_geom_torsion_site_symmetry_2
_geom_torsion_site_symmetry_3
_geom_torsion_site_symmetry_4
_geom_torsion_publ_flag
Ti1 Ti2 O29 C134 -113.1(7) . . . . ?
Ti1 Ti2 O15 C33 -62.6(10) . . . . ?
Ti1 Ti2 O29A C134 47(2) . . . . ?
Ti1 O8 C19 O8 174.1(2) . . . 2_656 ?
Ti1 O8 C19 C67 -5.9(2) . . . . ?
Ti1 O9 C68 C145 105.6(5) . . . . ?
Ti1 O9 C68 C93 -74.4(7) . . . . ?
Ti1 O5 C67 O5 -176.4(2) . . . 2_656 ?
Ti1 O5 C67 C19 3.6(2) . . . . ?
Ti1 O21 C28 C12 117.5(5) . . . . ?
Ti1 O21 C28 C84 -66.4(7) . . . . ?
Ti1 O23 C15 C13 98.8(9) . . . . ?
Ti1 O23 C15 C185 -76.7(7) . . . . ?
Ti2 Ti1 O32 Ti3 -144.0(4) . . . . ?
Ti2 Ti1 O21 C28 -95.0(5) . . . . ?
Ti2 Ti1 O23 C15 -121.8(6) . . . . ?
Ti2 Ti3 O13 C39 73.6(19) . . . . ?
Ti2 Ti3 O33 C124 165.4(5) . . . . ?
Ti2 O9 C68 C145 -77.7(6) . . . . ?
Ti2 O9 C68 C93 102.2(6) . . . . ?
Ti2 O29 C134 C44 -109.3(7) . . . . ?
Ti2 O29 C134 C74 86.8(9) . . . . ?
Ti2 O15 C33 O7 -1.2(15) . . . . ?
Ti2 O15 C33 C139 -167.3(11) . . . . ?
Ti2 O31 C135 O133 -109(2) . . . . ?
Ti2 O31 C135 C17 131(2) . . . . ?
Ti2 O37 C210 C209 -25(3) . . . . ?
Ti2 O37 C210 C211 173.9(15) . . . . ?
Ti3 Ti2 O29 C134 164.8(6) . . . . ?
Ti3 Ti2 O15 C33 8.4(9) . . . . ?
Ti3 Ti2 O29A C134 -74.0(19) . . . . ?
Ti3 Ti4 O10 C69 -95.8(4) . . . . ?
Ti3 Ti4 O26 Ti2 -148.1(5) . . . . ?
Ti3 Ti4 O28 C40 -119.0(4) . . . . ?
Ti3 O30 C77 C118 101.7(5) . . . . ?
Ti3 O30 C77 C35 -77.8(5) . . . . ?
Ti3 O13 C39 C29 -110.2(18) . . . . ?
Ti3 O13 C39 C207 124.9(17) . . . . ?
Ti3 O7 C33 Ti2 -13.3(8) . . . . ?
Ti3 O7 C33 O15 -12.7(14) . . . . ?
Ti3 O7 C33 C139 153.8(10) . . . . ?
Ti3 O33 C124 C24 82.2(7) . . . . ?
Ti3 O33 C124 C78 -104.9(7) . . . . ?
Ti4 Ti3 O13 C39 -32(2) . . . . ?
Ti4 Ti3 O33 C124 -116.3(6) . . . . ?
Ti4 O10 C69 C16 117.2(4) . . . . ?
Ti4 O10 C69 C64 -64.5(6) . . . . ?
Ti4 O16 C131 O4 -179.3(3) . . . . ?
Ti4 O16 C131 C65 0.5(4) . . . . ?
Ti4 O20 C65 O22 178.1(3) . . . . ?
Ti4 O20 C65 C131 -3.0(4) . . . . ?
Ti4 O28 C40 C32 -77.9(6) . . . . ?
Ti4 O28 C40 C86 98.2(6) . . . . ?
Ti4 O30 C77 C118 -76.3(6) . . . . ?
Ti4 O30 C77 C35 104.2(5) . . . . ?
Ti5 Ti6 O25 C153 27.8(16) . . . . ?
Ti5 Ti6 O38 C204 -67.4(5) . . . . ?
Ti5 O4 C131 O16 -179.8(3) . . . . ?
Ti5 O4 C131 C65 0.4(4) . . . . ?
Ti5 O18 C8 C10 111.1(4) . . . . ?
Ti5 O18 C8 C66 -68.2(6) . . . . ?
Ti5 O22 C65 O20 177.7(3) . . . . ?
Ti5 O22 C65 C131 -1.2(4) . . . . ?
Ti5 O24 C18 C20 109.7(5) . . . . ?
Ti5 O24 C18 C92 -69.6(6) . . . . ?
Ti5 O19 C46 C90 96.6(6) . . . . ?
Ti5 O19 C46 C79 -79.2(6) . . . . ?
Ti6 Ti5 O6 Ti7 -148.4(4) . . . . ?
Ti6 Ti5 O24 C18 -92.4(4) . . . . ?
Ti6 Ti5 O19 C46 -122.9(5) . . . . ?
Ti6 Ti7 O11 C30 166.2(4) . . . . ?
Ti6 Ti7 O3 C208 74.9(10) . . . . ?
Ti6 O18 C8 C10 -74.0(5) . . . . ?
Ti6 O18 C8 C66 106.6(4) . . . . ?
Ti6 O25 C153 C60 -45.4(18) . . . . ?
Ti6 O25 C153 C149 135.9(12) . . . . ?
Ti6 O27 C213 C212 -39(4) . . . . ?
Ti6 O27 C213 C214 167.8(18) . . . . ?
Ti6 O38 C204 O35 6.1(10) . . . . ?
Ti6 O38 C204 C107 -173.2(5) . . . . ?
Ti7 Ti6 O25 C153 -110.7(13) . . . . ?
Ti7 Ti6 O38 C204 4.1(5) . . . . ?
Ti7 Ti8 O12 Ti6 -147.4(4) . . . . ?
Ti7 Ti8 O34 C71 -122.4(5) . . . . ?
Ti7 Ti8 O36 C50 -88.8(5) . . . . ?
Ti7 O14 C22 C52 -80.2(5) . . . . ?
Ti7 O14 C22 C128 98.8(5) . . . . ?
Ti7 O11 C30 C98 -99.3(6) . . . . ?
Ti7 O11 C30 C37 83.9(6) . . . . ?
Ti7 O3 C208 C180 127.3(9) . . . . ?
Ti7 O3 C208 C201 -102.8(11) . . . . ?
Ti7 O35 C204 O38 -19.4(11) . . . . ?
Ti7 O35 C204 C107 159.8(5) . . . . ?
Ti8 Ti7 O11 C30 -119.2(5) . . . . ?
Ti8 Ti7 O3 C208 -36.9(11) . . . . ?
Ti8 O1 C108 O1 -178.4(2) . . . 2_656 ?
Ti8 O1 C108 C125 1.6(2) . . . . ?
Ti8 O14 C22 C52 101.1(5) . . . . ?
Ti8 O14 C22 C128 -79.9(6) . . . . ?
Ti8 O34 C71 C72 -78.2(6) . . . . ?
Ti8 O34 C71 C96 100.3(6) . . . . ?
Ti8 O36 C50 C152 -62.5(7) . . . . ?
Ti8 O36 C50 C177 119.6(5) . . . . ?
Ti8 O2 C125 O2 176.39(19) . . . 2_656 ?
Ti8 O2 C125 C108 -3.60(19) . . . . ?
O1 Ti8 O12 Ti6 173.5(2) . . . . ?
O1 Ti8 O12 Ti7 -39.0(4) . . . . ?
O1 Ti8 O34 C71 -2.5(5) . . . . ?
O1 Ti8 O36 C50 111.4(4) . . . . ?
O1 C108 C125 O2 1.39(19) . . . . ?
O1 C108 C125 O2 -178.61(19) 2_656 . . . ?
O1 C108 C125 O2 1.39(19) 2_656 . . 2_656 ?
O1 C108 C125 O2 -178.60(19) . . . 2_656 ?
O4 Ti5 O6 Ti6 -15.5(4) . . . . ?
O4 Ti5 O6 Ti7 -163.8(3) . . . . ?
O4 Ti5 O24 C18 116.6(4) . . . . ?
O4 Ti5 O19 C46 -3.4(5) . . . . ?
O6 Ti5 O24 C18 -75.9(4) . . . . ?
O6 Ti5 O19 C46 -162.3(5) . . . . ?
O6 Ti6 O25 C153 -14.5(18) . . . . ?
O6 Ti6 O38 C204 -31.5(5) . . . . ?
O6 Ti7 O11 C30 129.0(5) . . . . ?
O6 Ti7 O3 C208 111.2(10) . . . . ?
O8 Ti1 O32 Ti2 -83.43(15) . . . . ?
O8 Ti1 O32 Ti3 132.5(3) . . . . ?
O8 Ti1 O21 C28 -172.1(5) . . . . ?
O8 Ti1 O23 C15 5.5(10) . . . . ?
O8 C19 C67 O5 -178.4(2) 2_656 . . . ?
O8 C19 C67 O5 1.6(2) . . . . ?
O8 C19 C67 O5 1.6(2) 2_656 . . 2_656 ?
O8 C19 C67 O5 -178.4(2) . . . 2_656 ?
O10 Ti4 O26 Ti2 41.3(4) . . . . ?
O10 Ti4 O26 Ti3 -170.67(15) . . . . ?
O10 Ti4 O28 C40 96.2(4) . . . . ?
O12 Ti6 O25 C153 -122.7(14) . . . . ?
O12 Ti6 O38 C204 46.3(5) . . . . ?
O12 Ti7 O11 C30 -154.2(5) . . . . ?
O12 Ti7 O3 C208 12.3(13) . . . . ?
O12 Ti8 O34 C71 -161.7(5) . . . . ?
O12 Ti8 O36 C50 -85.6(4) . . . . ?
O14 Ti7 O11 C30 -79.3(5) . . . . ?
O14 Ti7 O3 C208 -55.3(10) . . . . ?
O14 Ti8 O12 Ti6 -145.7(4) . . . . ?
O14 Ti8 O12 Ti7 1.77(13) . . . . ?
O14 Ti8 O34 C71 -86.8(5) . . . . ?
O14 C22 C52 C82 0.4(7) . . . . ?
O14 C22 C52 C132 179.9(5) . . . . ?
O14 C22 C128 C142 0.3(8) . . . . ?
O14 C22 C128 C160 178.9(5) . . . . ?
O16 Ti4 O10 C69 109.6(4) . . . . ?
O16 Ti4 O26 Ti2 -178.5(2) . . . . ?
O16 Ti4 O26 Ti3 -30.4(4) . . . . ?
O16 Ti4 O28 C40 -0.1(4) . . . . ?
O18 Ti5 O6 Ti6 10.72(14) . . . . ?
O18 Ti5 O6 Ti7 -137.6(4) . . . . ?
O18 Ti5 O19 C46 -85.9(5) . . . . ?
O18 Ti6 O25 C153 56.7(15) . . . . ?
O18 Ti6 O38 C204 -105.7(5) . . . . ?
O18 C8 C10 C26 0.1(7) . . . . ?
O18 C8 C10 C54 -179.2(4) . . . . ?
O18 C8 C66 C122 179.1(5) . . . . ?
O18 C8 C66 C87 -2.2(8) . . . . ?
O20 Ti4 O10 C69 -173.6(4) . . . . ?
O20 Ti4 O26 Ti2 127.5(3) . . . . ?
O20 Ti4 O26 Ti3 -84.48(16) . . . . ?
O20 Ti4 O28 C40 5.9(8) . . . . ?
O20 C65 C131 O4 -178.5(3) . . . . ?
O20 C65 C131 O16 1.7(5) . . . . ?
O22 Ti5 O6 Ti6 -76.38(15) . . . . ?
O22 Ti5 O6 Ti7 135.3(3) . . . . ?
O22 Ti5 O24 C18 -166.7(4) . . . . ?
O22 Ti5 O19 C46 4.4(8) . . . . ?
O22 C65 C131 O4 0.6(5) . . . . ?
O22 C65 C131 O16 -179.3(3) . . . . ?
O24 Ti5 O6 Ti6 -162.92(14) . . . . ?
O24 Ti5 O6 Ti7 48.7(4) . . . . ?
O24 Ti5 O19 C46 91.7(5) . . . . ?
O24 C18 C20 C34 7.5(7) . . . . ?
O24 C18 C20 C41 -175.8(5) . . . . ?
O24 C18 C92 C130 -10.8(8) . . . . ?
O24 C18 C92 C150 176.9(5) . . . . ?
O26 Ti2 O29 C134 129.2(7) . . . . ?
O26 Ti2 O15 C33 50.3(10) . . . . ?
O26 Ti2 O29A C134 -94.2(18) . . . . ?
O26 Ti3 O13 C39 24(2) . . . . ?
O26 Ti3 O33 C124 -151.5(5) . . . . ?
O26 Ti4 O10 C69 -86.6(4) . . . . ?
O26 Ti4 O28 C40 -158.5(4) . . . . ?
O28 Ti4 O10 C69 20.6(4) . . . . ?
O28 Ti4 O26 Ti2 -56.3(4) . . . . ?
O28 Ti4 O26 Ti3 91.76(17) . . . . ?
O28 C40 C86 C144 -2.9(7) . . . . ?
O28 C40 C86 C155 -178.6(4) . . . . ?
O30 Ti3 O13 C39 -51.9(19) . . . . ?
O30 Ti3 O33 C124 -76.3(6) . . . . ?
O30 Ti4 O26 Ti2 -141.5(4) . . . . ?
O30 Ti4 O26 Ti3 6.60(15) . . . . ?
O30 Ti4 O28 C40 -83.7(4) . . . . ?
O32 Ti1 O21 C28 -83.7(5) . . . . ?
O32 Ti1 O23 C15 -161.1(6) . . . . ?
O32 Ti2 O29 C134 -149.4(7) . . . . ?
O32 Ti2 O15 C33 -27.6(10) . . . . ?
O32 Ti2 O29A C134 8(3) . . . . ?
O32 Ti3 O13 C39 111.4(19) . . . . ?
O32 Ti3 O33 C124 129.4(6) . . . . ?
O34 Ti8 O12 Ti6 -62.1(4) . . . . ?
O34 Ti8 O12 Ti7 85.30(16) . . . . ?
O34 Ti8 O36 C50 21.8(4) . . . . ?
O36 Ti8 O12 Ti6 35.8(4) . . . . ?
O36 Ti8 O12 Ti7 -176.80(15) . . . . ?
O36 Ti8 O34 C71 93.2(5) . . . . ?
O36 C50 C152 C157 -11.4(10) . . . . ?
O36 C50 C152 C203 -179.8(7) . . . . ?
O36 C50 C177 C174 -178.6(6) . . . . ?
O36 C50 C177 C161 7.9(8) . . . . ?
O9 Ti1 O32 Ti2 6.47(15) . . . . ?
O9 Ti1 O32 Ti3 -137.6(3) . . . . ?
O9 Ti1 O23 C15 -85.4(6) . . . . ?
O9 Ti2 O29 C134 -73.4(7) . . . . ?
O9 Ti2 O15 C33 -99.9(9) . . . . ?
O9 Ti2 O29A C134 76(2) . . . . ?
O9 C68 C145 C62 -0.3(8) . . . . ?
O9 C68 C145 C156 178.9(5) . . . . ?
O9 C68 C93 C176 0.3(10) . . . . ?
O9 C68 C93 C99 -179.9(6) . . . . ?
O19 Ti5 O6 Ti6 100.13(16) . . . . ?
O19 Ti5 O6 Ti7 -48.2(4) . . . . ?
O19 Ti5 O24 C18 28.7(4) . . . . ?
O19 C46 C90 C120 -179.6(5) . . . . ?
O19 C46 C90 C87 -2.2(7) . . . . ?
O19 C46 C79 C130 9.8(8) . . . . ?
O19 C46 C79 C136 -180.0(5) . . . . ?
O5 Ti1 O32 Ti2 -25.9(4) . . . . ?
O5 Ti1 O32 Ti3 -170.0(3) . . . . ?
O5 Ti1 O21 C28 110.6(5) . . . . ?
O5 Ti1 O23 C15 -1.9(6) . . . . ?
O21 Ti1 O32 Ti2 -168.59(16) . . . . ?
O21 Ti1 O32 Ti3 47.4(4) . . . . ?
O21 Ti1 O23 C15 93.0(6) . . . . ?
O21 C28 C84 C100 -179.7(5) . . . . ?
O21 C28 C84 C170 -6.3(10) . . . . ?
O11 Ti7 O3 C208 -150.9(10) . . . . ?
O11 C30 C98 C34 2.9(7) . . . . ?
O11 C30 C98 C146 -176.4(4) . . . . ?
O11 C30 C37 C80 177.4(5) . . . . ?
O11 C30 C37 C82 -2.4(7) . . . . ?
O23 Ti1 O32 Ti2 93.31(17) . . . . ?
O23 Ti1 O32 Ti3 -50.7(4) . . . . ?
O23 Ti1 O21 C28 22.2(5) . . . . ?
O23 C15 C185 C170 10.3(10) . . . . ?
O23 C15 C185 C187 178.6(7) . . . . ?
O3 Ti7 O11 C30 19.1(5) . . . . ?
O25 Ti6 O38 C204 157.4(5) . . . . ?
O13 Ti3 O33 C124 24.8(6) . . . . ?
O27 Ti6 O25 C153 -40.4(15) . . . . ?
O7 Ti3 O13 C39 32.1(19) . . . . ?
O7 Ti3 O33 C124 28.3(11) . . . . ?
O15 Ti2 O29A C134 164.3(19) . . . . ?
O31 Ti2 O29 C134 24.4(8) . . . . ?
O2 Ti8 O12 Ti6 122.7(3) . . . . ?
O2 Ti8 O12 Ti7 -89.91(14) . . . . ?
O2 Ti8 O34 C71 -2.8(9) . . . . ?
O2 Ti8 O36 C50 -171.5(4) . . . . ?
O33 Ti3 O13 C39 -149.0(19) . . . . ?
O38 Ti6 O25 C153 144.4(15) . . . . ?
O35 Ti7 O3 C208 30.6(10) . . . . ?
C60 C14 C42 C36 -4.6(8) . . . . ?
C60 C14 C42 C138 -179.9(6) . . . . ?
C8 C10 C26 C60 103.1(5) . . . . ?
C8 C10 C54 C85 -0.2(8) . . . . ?
C8 C66 C122 C85 0.4(9) . . . . ?
C8 C66 C87 C90 95.8(6) . . . . ?
C10 C8 C66 C122 -0.2(7) . . . . ?
C10 C8 C66 C87 178.5(5) . . . . ?
C10 C54 C85 C122 0.4(9) . . . . ?
C10 C54 C85 C178 179.1(6) . . . . ?
C12 C28 C84 C100 -3.8(9) . . . . ?
C12 C28 C84 C170 169.5(6) . . . . ?
C12 C48 C78 C124 100.3(6) . . . . ?
C12 C48 C78 C83 -83.8(6) . . . . ?
C14 C60 C26 C10 102.0(5) . . . . ?
C14 C60 C153 O25 -169.7(6) . . . . ?
C14 C60 C153 C149 9.0(8) . . . . ?
C14 C42 C138 C196 114.9(7) . . . . ?
C14 C42 C138 C198 -128.6(7) . . . . ?
C14 C42 C138 C200 -6.3(10) . . . . ?
C16 C88 C126 C114 0.6(10) . . . . ?
C16 C88 C126 C206 -178.1(7) . . . . ?
C18 C20 C34 C98 -146.9(5) . . . . ?
C18 C20 C41 C154 -0.2(9) . . . . ?
C18 C92 C130 C79 98.4(6) . . . . ?
C18 C92 C150 C154 -1.8(9) . . . . ?
C20 C18 C92 C130 169.8(5) . . . . ?
C20 C18 C92 C150 -2.5(8) . . . . ?
C20 C34 C98 C30 100.6(5) . . . . ?
C20 C34 C98 C146 -80.1(6) . . . . ?
C22 C52 C82 C37 97.2(6) . . . . ?
C22 C52 C132 C172 -0.6(9) . . . . ?
C22 C128 C142 C96 94.7(7) . . . . ?
C22 C128 C160 C172 3.3(10) . . . . ?
C24 C38 C35 C77 101.6(5) . . . . ?
C24 C38 C35 C45 -77.8(6) . . . . ?
C26 C60 C14 C42 175.7(5) . . . . ?
C26 C60 C153 O25 11.9(8) . . . . ?
C26 C60 C153 C149 -169.4(5) . . . . ?
C26 C10 C54 C85 -179.5(5) . . . . ?
C28 C12 C48 C78 -140.8(5) . . . . ?
C28 C12 C73 C58 -1.1(8) . . . . ?
C28 C84 C100 C58 2.3(10) . . . . ?
C28 C84 C170 C185 94.9(8) . . . . ?
C30 C98 C146 C106 -0.9(8) . . . . ?
C32 C40 C86 C144 173.0(5) . . . . ?
C32 C40 C86 C155 -2.7(8) . . . . ?
C32 C70 C104 C155 -1.4(8) . . . . ?
C32 C70 C104 C183 -179.8(5) . . . . ?
C34 C20 C41 C154 176.4(6) . . . . ?
C34 C98 C146 C106 179.7(5) . . . . ?
C36 C42 C138 C196 -60.3(7) . . . . ?
C36 C42 C138 C198 56.2(8) . . . . ?
C36 C42 C138 C200 178.5(7) . . . . ?
C36 C149 C153 O25 171.1(6) . . . . ?
C36 C149 C153 C60 -7.6(8) . . . . ?
C36 C149 C161 C177 -93.6(6) . . . . ?
C38 C24 C124 O33 -4.1(8) . . . . ?
C38 C24 C124 C78 -176.9(5) . . . . ?
C38 C24 C43 C140 178.0(5) . . . . ?
C38 C35 C77 O30 -3.3(7) . . . . ?
C38 C35 C77 C118 177.2(5) . . . . ?
C38 C35 C45 C184 -179.7(6) . . . . ?
C40 C32 C70 C104 -1.0(8) . . . . ?
C40 C32 C94 C64 -57.0(7) . . . . ?
C40 C86 C144 C118 -89.4(6) . . . . ?
C40 C86 C155 C104 0.1(8) . . . . ?
C42 C36 C149 C153 -0.2(8) . . . . ?
C42 C36 C149 C161 -177.0(5) . . . . ?
C44 C102 C116 C76 5.4(9) . . . . ?
C44 C102 C116 C194 -177.2(6) . . . . ?
C44 C134 O29A Ti2 126.4(16) . . . . ?
C46 C90 C120 C148 0.4(9) . . . . ?
C46 C90 C87 C66 -89.0(6) . . . . ?
C48 C12 C28 O21 3.9(8) . . . . ?
C48 C12 C28 C84 -172.1(5) . . . . ?
C48 C12 C73 C58 174.2(5) . . . . ?
C48 C78 C124 O33 3.8(8) . . . . ?
C48 C78 C124 C24 176.4(5) . . . . ?
C48 C78 C83 C140 -176.8(6) . . . . ?
C50 C152 C157 C72 98.2(8) . . . . ?
C50 C152 C203 C53 1.2(15) . . . . ?
C52 C22 C128 C142 179.3(5) . . . . ?
C52 C22 C128 C160 -2.1(9) . . . . ?
C52 C82 C37 C30 -91.5(6) . . . . ?
C52 C82 C37 C80 88.7(6) . . . . ?
C52 C132 C172 C160 1.7(11) . . . . ?
C52 C132 C172 C159 -173.4(7) . . . . ?
C54 C10 C26 C60 -77.6(6) . . . . ?
C56 C191 C197 C156 0.1(18) . . . . ?
C56 C191 C197 C99 -172.4(14) . . . . ?
C62 C74 C76 C116 178.0(5) . . . . ?
C62 C74 C134 O29 -10.3(9) . . . . ?
C62 C74 C134 C44 -173.9(5) . . . . ?
C62 C74 C134 O29A 31.5(13) . . . . ?
C64 C114 C126 C88 0.7(11) . . . . ?
C64 C114 C126 C206 179.3(7) . . . . ?
C66 C8 C10 C26 179.4(4) . . . . ?
C66 C8 C10 C54 0.1(7) . . . . ?
C66 C122 C85 C54 -0.5(9) . . . . ?
C66 C122 C85 C178 -179.2(6) . . . . ?
C68 C93 C99 C197 1.7(13) . . . . ?
C70 C32 C40 O28 179.0(4) . . . . ?
C70 C32 C40 C86 3.1(8) . . . . ?
C70 C32 C94 C64 133.4(5) . . . . ?
C70 C104 C155 C86 1.8(8) . . . . ?
C70 C104 C183 C27 -68.0(8) . . . . ?
C70 C104 C183 C113 177.6(6) . . . . ?
C70 C104 C183 C51 52.4(8) . . . . ?
C72 C181 C47 C158 -2.1(11) . . . . ?
C72 C181 C47 C7 174.9(8) . . . . ?
C74 C62 C145 C68 100.9(6) . . . . ?
C74 C62 C145 C156 -78.2(7) . . . . ?
C74 C76 C116 C102 -5.3(9) . . . . ?
C74 C76 C116 C194 177.2(6) . . . . ?
C74 C134 O29A Ti2 -78(2) . . . . ?
C76 C74 C134 O29 166.4(7) . . . . ?
C76 C74 C134 C44 2.8(8) . . . . ?
C76 C74 C134 O29A -151.8(12) . . . . ?
C76 C116 C194 C190 178.7(7) . . . . ?
C76 C116 C194 C31 49.6(10) . . . . ?
C76 C116 C194 C103 -66.6(9) . . . . ?
C80 C106 C146 C98 0.5(9) . . . . ?
C80 C106 C49 C162 116.6(8) . . . . ?
C80 C106 C49 C164 50.1(15) . . . . ?
C80 C106 C49 C215 -126.5(13) . . . . ?
C80 C106 C49 C81 -176.1(14) . . . . ?
C80 C106 C49 C163 10.6(13) . . . . ?
C80 C106 C49 C165 -65.3(10) . . . . ?
C82 C52 C132 C172 178.9(6) . . . . ?
C84 C170 C185 C15 -58.3(9) . . . . ?
C84 C170 C185 C187 133.3(7) . . . . ?
C88 C16 C69 O10 -176.7(5) . . . . ?
C88 C16 C69 C64 5.1(8) . . . . ?
C88 C16 C151 C44 42.2(7) . . . . ?
C88 C126 C206 C121 111.2(9) . . . . ?
C88 C126 C206 C61 58.4(17) . . . . ?
C88 C126 C206 C123 -150.4(9) . . . . ?
C88 C126 C206 C167 3.2(15) . . . . ?
C88 C126 C206 C21 -59.7(12) . . . . ?
C90 C46 C79 C130 -165.7(5) . . . . ?
C90 C46 C79 C136 4.5(8) . . . . ?
C90 C120 C148 C136 2.4(9) . . . . ?
C90 C120 C148 C166 179.3(6) . . . . ?
C92 C18 C20 C34 -173.1(5) . . . . ?
C92 C18 C20 C41 3.5(8) . . . . ?
C92 C130 C79 C46 -56.3(7) . . . . ?
C92 C130 C79 C136 133.9(5) . . . . ?
C92 C150 C154 C41 4.9(10) . . . . ?
C92 C150 C154 C23 -176.4(6) . . . . ?
C94 C32 C40 O28 9.1(7) . . . . ?
C94 C32 C40 C86 -166.9(5) . . . . ?
C94 C32 C70 C104 169.2(5) . . . . ?
C94 C64 C114 C126 -171.6(6) . . . . ?
C94 C64 C69 O10 -9.7(8) . . . . ?
C94 C64 C69 C16 168.5(5) . . . . ?
C96 C158 C47 C7 -174.3(8) . . . . ?
C96 C158 C47 C181 2.8(11) . . . . ?
C98 C30 C37 C80 0.7(8) . . . . ?
C98 C30 C37 C82 -179.1(5) . . . . ?
C100 C58 C110 C112 -179.9(6) . . . . ?
C100 C58 C110 C97 57.5(8) . . . . ?
C100 C58 C110 C195 -59.7(7) . . . . ?
C100 C58 C73 C12 -0.4(9) . . . . ?
C100 C84 C170 C185 -92.0(8) . . . . ?
C102 C44 C134 O29 -165.9(7) . . . . ?
C102 C44 C134 C74 -2.8(8) . . . . ?
C102 C44 C134 O29A 152.2(11) . . . . ?
C102 C44 C151 C16 -89.5(6) . . . . ?
C102 C116 C194 C190 1.4(11) . . . . ?
C102 C116 C194 C31 -127.8(8) . . . . ?
C102 C116 C194 C103 116.0(8) . . . . ?
C106 C80 C37 C30 -1.1(8) . . . . ?
C106 C80 C37 C82 178.6(5) . . . . ?
C110 C58 C100 C84 177.4(6) . . . . ?
C110 C58 C73 C12 -177.9(5) . . . . ?
C114 C64 C94 C32 -89.1(6) . . . . ?
C114 C64 C69 O10 177.9(5) . . . . ?
C114 C64 C69 C16 -3.9(8) . . . . ?
C114 C126 C206 C121 -67.4(10) . . . . ?
C114 C126 C206 C61 -120.2(15) . . . . ?
C114 C126 C206 C123 31.0(13) . . . . ?
C114 C126 C206 C167 -175.4(11) . . . . ?
C114 C126 C206 C21 121.8(11) . . . . ?
C118 C168 C184 C45 -2.1(11) . . . . ?
C118 C168 C184 C199 172.4(7) . . . . ?
C120 C90 C87 C66 88.2(7) . . . . ?
C120 C148 C166 C109 -60.0(9) . . . . ?
C120 C148 C166 C111 -177.7(7) . . . . ?
C120 C148 C166 C57 62.8(9) . . . . ?
C122 C66 C87 C90 -85.5(7) . . . . ?
C124 C24 C38 C35 -86.8(6) . . . . ?
C124 C24 C43 C140 2.0(9) . . . . ?
C124 C78 C83 C140 -0.8(9) . . . . ?
C128 C22 C52 C82 -178.6(5) . . . . ?
C128 C22 C52 C132 0.9(8) . . . . ?
C128 C160 C172 C132 -3.0(11) . . . . ?
C128 C160 C172 C159 171.9(8) . . . . ?
C130 C92 C150 C154 -174.2(6) . . . . ?
C132 C52 C82 C37 -82.3(6) . . . . ?
C132 C172 C159 C2 -49.8(16) . . . . ?
C132 C172 C159 C6 -174.5(10) . . . . ?
C132 C172 C159 C4 84.5(12) . . . . ?
C132 C172 C159 C1 -105.5(10) . . . . ?
C132 C172 C159 C3 -5.4(17) . . . . ?
C132 C172 C159 C5 163.5(14) . . . . ?
C134 C44 C102 C116 -1.4(8) . . . . ?
C134 C44 C151 C16 96.9(6) . . . . ?
C134 C74 C76 C116 1.3(8) . . . . ?
C136 C148 C166 C109 116.6(7) . . . . ?
C136 C148 C166 C111 -1.0(10) . . . . ?
C136 C148 C166 C57 -120.5(8) . . . . ?
C142 C96 C158 C47 -175.7(6) . . . . ?
C142 C96 C71 O34 -6.0(8) . . . . ?
C142 C96 C71 C72 172.4(5) . . . . ?
C142 C128 C160 C172 -178.1(6) . . . . ?
C144 C86 C155 C104 -175.4(5) . . . . ?
C144 C118 C168 C184 179.4(6) . . . . ?
C144 C118 C77 O30 4.0(8) . . . . ?
C144 C118 C77 C35 -176.6(5) . . . . ?
C146 C106 C49 C162 -63.8(9) . . . . ?
C146 C106 C49 C164 -130.3(14) . . . . ?
C146 C106 C49 C215 53.1(15) . . . . ?
C146 C106 C49 C81 3.5(16) . . . . ?
C146 C106 C49 C163 -169.8(11) . . . . ?
C146 C106 C49 C165 114.3(9) . . . . ?
C148 C136 C79 C46 -1.4(9) . . . . ?
C148 C136 C79 C130 169.0(6) . . . . ?
C150 C92 C130 C79 -89.6(6) . . . . ?
C150 C154 C41 C20 -3.8(10) . . . . ?
C150 C154 C23 C188 62.4(8) . . . . ?
C150 C154 C23 C192 -57.8(8) . . . . ?
C150 C154 C23 C101 -178.9(7) . . . . ?
C152 C50 C177 C174 3.6(10) . . . . ?
C152 C50 C177 C161 -169.9(6) . . . . ?
C156 C197 C99 C93 -2.2(15) . . . . ?
C158 C96 C142 C128 89.8(7) . . . . ?
C158 C96 C71 O34 178.7(5) . . . . ?
C158 C96 C71 C72 -2.9(8) . . . . ?
C160 C128 C142 C96 -83.9(7) . . . . ?
C160 C172 C159 C2 135.4(13) . . . . ?
C160 C172 C159 C6 10.7(14) . . . . ?
C160 C172 C159 C4 -90.3(12) . . . . ?
C160 C172 C159 C1 79.7(11) . . . . ?
C160 C172 C159 C3 179.8(13) . . . . ?
C160 C172 C159 C5 -11.3(18) . . . . ?
C168 C118 C144 C86 -88.3(6) . . . . ?
C168 C118 C77 O30 -176.5(5) . . . . ?
C168 C118 C77 C35 3.0(8) . . . . ?
C168 C184 C45 C35 1.8(10) . . . . ?
C168 C184 C199 C105 4.7(13) . . . . ?
C168 C184 C199 C59 -107.5(9) . . . . ?
C168 C184 C199 C193 135.6(8) . . . . ?
C170 C84 C100 C58 -171.3(6) . . . . ?
C170 C185 C187 C147 166.1(9) . . . . ?
C174 C53 C117 C63 -6.7(18) . . . . ?
C174 C53 C117 C127 112.5(12) . . . . ?
C174 C53 C117 C91 -129.1(12) . . . . ?
C174 C53 C203 C152 -1.9(18) . . . . ?
C176 C13 C15 O23 -4.9(11) . . . . ?
C176 C13 C15 C185 170.3(7) . . . . ?
C176 C13 C9 C147 -168.3(8) . . . . ?
C176 C93 C99 C197 -178.5(9) . . . . ?
C182 C178 C85 C54 4.1(10) . . . . ?
C182 C178 C85 C122 -177.4(6) . . . . ?
C186 C140 C83 C78 -179.9(7) . . . . ?
C186 C140 C43 C24 179.3(7) . . . . ?
C202 C178 C85 C54 124.8(7) . . . . ?
C202 C178 C85 C122 -56.6(9) . . . . ?
C13 C176 C93 C68 93.5(8) . . . . ?
C13 C176 C93 C99 -86.2(8) . . . . ?
C13 C15 C185 C170 -164.9(7) . . . . ?
C13 C15 C185 C187 3.4(12) . . . . ?
C13 C9 C147 C119 175.3(9) . . . . ?
C13 C9 C147 C187 -7.6(15) . . . . ?
C53 C174 C177 C50 -4.3(13) . . . . ?
C53 C174 C177 C161 169.3(8) . . . . ?
C115 C7 C47 C158 -149.2(9) . . . . ?
C115 C7 C47 C181 33.8(13) . . . . ?
C117 C53 C203 C152 173.8(11) . . . . ?
C119 C147 C187 C185 -178.1(9) . . . . ?
C15 C13 C9 C147 8.1(14) . . . . ?
C15 C185 C187 C147 -2.7(14) . . . . ?
C129 C119 C147 C9 64.3(12) . . . . ?
C129 C119 C147 C187 -112.7(12) . . . . ?
C33 Ti2 O29A C134 171.9(17) . . . . ?
C137 C119 C147 C9 -177.2(11) . . . . ?
C137 C119 C147 C187 5.7(15) . . . . ?
C69 C16 C88 C126 -3.3(9) . . . . ?
C69 C16 C151 C44 -144.7(5) . . . . ?
C69 C64 C94 C32 98.6(6) . . . . ?
C69 C64 C114 C126 1.0(9) . . . . ?
C71 C72 C157 C152 -59.1(7) . . . . ?
C71 C72 C181 C47 -0.9(10) . . . . ?
C71 C96 C142 C128 -85.3(6) . . . . ?
C71 C96 C158 C47 -0.4(10) . . . . ?
C9 C13 C15 O23 178.7(7) . . . . ?
C9 C13 C15 C185 -6.1(12) . . . . ?
C9 C147 C187 C185 4.7(15) . . . . ?
C145 C62 C74 C76 98.2(6) . . . . ?
C145 C62 C74 C134 -85.2(6) . . . . ?
C145 C68 C93 C176 -179.7(7) . . . . ?
C145 C68 C93 C99 0.0(10) . . . . ?
C145 C156 C197 C191 -171.6(9) . . . . ?
C145 C156 C197 C99 1.0(13) . . . . ?
C73 C12 C28 O21 179.2(5) . . . . ?
C73 C12 C28 C84 3.2(9) . . . . ?
C73 C12 C48 C78 44.1(7) . . . . ?
C73 C58 C100 C84 -0.3(10) . . . . ?
C73 C58 C110 C112 -2.4(9) . . . . ?
C73 C58 C110 C97 -124.9(7) . . . . ?
C73 C58 C110 C195 117.9(7) . . . . ?
C37 C30 C98 C34 179.7(5) . . . . ?
C37 C30 C98 C146 0.4(7) . . . . ?
C37 C80 C106 C146 0.6(9) . . . . ?
C37 C80 C106 C49 -179.8(6) . . . . ?
C149 C36 C42 C14 6.1(8) . . . . ?
C149 C36 C42 C138 -178.4(6) . . . . ?
C149 C161 C177 C50 -143.9(5) . . . . ?
C149 C161 C177 C174 42.7(8) . . . . ?
C151 C16 C88 C126 169.9(6) . . . . ?
C151 C16 C69 O10 9.9(7) . . . . ?
C151 C16 C69 C64 -168.4(5) . . . . ?
C151 C44 C102 C116 -175.2(5) . . . . ?
C151 C44 C134 O29 8.0(9) . . . . ?
C151 C44 C134 C74 171.1(5) . . . . ?
C151 C44 C134 O29A -34.0(13) . . . . ?
C153 C60 C14 C42 -2.7(8) . . . . ?
C153 C60 C26 C10 -79.7(6) . . . . ?
C153 C149 C161 C177 89.7(6) . . . . ?
C77 C118 C144 C86 91.2(7) . . . . ?
C77 C118 C168 C184 -0.2(10) . . . . ?
C77 C35 C45 C184 0.8(9) . . . . ?
C155 C86 C144 C118 86.1(6) . . . . ?
C155 C104 C183 C27 113.6(7) . . . . ?
C155 C104 C183 C113 -0.8(9) . . . . ?
C155 C104 C183 C51 -125.9(7) . . . . ?
C157 C72 C71 O34 12.0(8) . . . . ?
C157 C72 C71 C96 -166.3(5) . . . . ?
C157 C72 C181 C47 169.1(6) . . . . ?
C157 C152 C203 C53 -167.8(10) . . . . ?
C79 C46 C90 C120 -4.0(8) . . . . ?
C79 C46 C90 C87 173.5(5) . . . . ?
C79 C136 C148 C120 -2.0(9) . . . . ?
C79 C136 C148 C166 -178.7(6) . . . . ?
C161 C149 C153 O25 -12.1(9) . . . . ?
C161 C149 C153 C60 169.3(5) . . . . ?
C41 C20 C34 C98 36.5(7) . . . . ?
C41 C154 C23 C188 -119.0(7) . . . . ?
C41 C154 C23 C192 120.8(7) . . . . ?
C41 C154 C23 C101 -0.3(10) . . . . ?
C83 C78 C124 O33 -172.2(5) . . . . ?
C83 C78 C124 C24 0.4(8) . . . . ?
C83 C140 C186 C141 49.6(11) . . . . ?
C83 C140 C186 C143 -169.9(10) . . . . ?
C83 C140 C186 C75 -62.1(9) . . . . ?
C83 C140 C43 C24 -2.3(10) . . . . ?
C169 C119 C147 C9 -53.2(16) . . . . ?
C169 C119 C147 C187 129.8(12) . . . . ?
C43 C24 C38 C35 97.3(6) . . . . ?
C43 C24 C124 O33 171.8(5) . . . . ?
C43 C24 C124 C78 -1.0(8) . . . . ?
C43 C140 C186 C141 -132.0(9) . . . . ?
C43 C140 C186 C143 8.5(13) . . . . ?
C43 C140 C186 C75 116.2(8) . . . . ?
C43 C140 C83 C78 1.7(10) . . . . ?
C171 C191 C197 C156 -142.1(16) . . . . ?
C171 C191 C197 C99 45.4(18) . . . . ?
C173 C191 C197 C156 157(2) . . . . ?
C173 C191 C197 C99 -16(3) . . . . ?
C175 C191 C197 C156 105.4(13) . . . . ?
C175 C191 C197 C99 -67.1(14) . . . . ?
C87 C66 C122 C85 -178.3(6) . . . . ?
C87 C90 C120 C148 -177.0(5) . . . . ?
C11 C191 C197 C156 -32.2(16) . . . . ?
C11 C191 C197 C99 155.3(12) . . . . ?
C177 C50 C152 C157 166.3(6) . . . . ?
C177 C50 C152 C203 -2.1(11) . . . . ?
C177 C174 C53 C117 -172.2(10) . . . . ?
C177 C174 C53 C203 3.4(16) . . . . ?
C89 C191 C197 C156 -104.8(15) . . . . ?
C89 C191 C197 C99 82.7(15) . . . . ?
C179 C7 C47 C158 102.7(10) . . . . ?
C179 C7 C47 C181 -74.3(13) . . . . ?
C45 C184 C199 C105 179.2(8) . . . . ?
C45 C184 C199 C59 67.0(9) . . . . ?
C45 C184 C199 C193 -49.8(11) . . . . ?
C45 C35 C77 O30 176.2(5) . . . . ?
C45 C35 C77 C118 -3.3(8) . . . . ?
C181 C72 C71 O34 -178.1(5) . . . . ?
C181 C72 C71 C96 3.5(8) . . . . ?
C181 C72 C157 C152 131.3(6) . . . . ?
C183 C104 C155 C86 -179.8(5) . . . . ?
C23 C154 C41 C20 177.6(6) . . . . ?
C93 C68 C145 C62 179.8(6) . . . . ?
C93 C68 C145 C156 -1.1(9) . . . . ?
C93 C176 C13 C15 -85.8(9) . . . . ?
C93 C176 C13 C9 90.4(10) . . . . ?
C189 C7 C47 C158 2.5(16) . . . . ?
C189 C7 C47 C181 -174.4(11) . . . . ?
C95 C7 C47 C158 -67.1(12) . . . . ?
C95 C7 C47 C181 116.0(10) . . . . ?
C191 C197 C99 C93 170.9(9) . . . . ?
C49 C106 C146 C98 -179.1(6) . . . . ?
C197 C156 C145 C62 179.7(7) . . . . ?
C197 C156 C145 C68 0.6(11) . . . . ?
C199 C184 C45 C35 -173.0(7) . . . . ?
C203 C152 C157 C72 -93.6(9) . . . . ?
C203 C53 C117 C63 177.8(12) . . . . ?
C203 C53 C117 C127 -63.0(15) . . . . ?
C203 C53 C117 C91 55.4(16) . . . . ?
C205 C178 C85 C54 -116.5(7) . . . . ?
C205 C178 C85 C122 62.1(8) . . . . ?
O37 Ti2 O29A C134 -16.9(19) . . . . ?
O29A Ti2 O15 C33 165.2(9) . . . . ?

loop_
_smtbx_masks_void_nr
_smtbx_masks_void_average_x
_smtbx_masks_void_average_y
_smtbx_masks_void_average_z
_smtbx_masks_void_volume
_smtbx_masks_void_count_electrons
_smtbx_masks_void_content
1 -0.653 0.250 0.097 4060.7 404.4 ?
2 0.000 0.097 0.750 63.4 12.3 ?
3 -0.099 0.254 0.121 190.6 32.1 ?
4 0.099 0.254 0.379 190.6 30.5 ?
5 -0.485 0.750 -0.235 4060.7 404.4 ?
6 -0.099 0.746 0.621 190.6 32.0 ?
7 0.099 0.746 0.879 190.6 30.3 ?
8 0.000 0.903 0.250 63.4 12.4 ?
9 0.401 0.246 0.621 190.6 32.0 ?
10 0.401 0.754 0.121 190.6 32.1 ?
11 0.500 0.403 0.250 63.4 12.4 ?
12 0.500 0.597 0.750 63.4 12.3 ?
13 0.599 0.246 0.879 190.6 30.3 ?
14 0.599 0.754 0.379 190.6 30.5 ?
